data_7020342
loop_
_publ_author_name
'Faust, Thomas B.'
'Tuna, Floriana'
'Timco, Grigore A.'
'Affronte, Marco'
'Bellini, Valerio'
'Wernsdorfer, Wolfgang'
'Winpenny, Richard E. P.'

_publ_section_title
;
 Controlling magnetic communication through aromatic bridges by variation
 in torsion angle.
;
_journal_issue 44
_journal_name_full 'Dalton transactions (Cambridge, England : 2003)'
_journal_page_first 13626
_journal_page_last 13631
_journal_paper_doi 10.1039/c2dt31292a
_journal_volume 41
_journal_year 2012
_chemical_absolute_configuration rm
_chemical_formula_moiety 'C178 H306 Cr14 F6 N4 Ni2 O70'
_chemical_formula_sum 'C178 H306 Cr14 F6 N4 Ni2 O70'
_chemical_formula_weight 4581.69
_chemical_melting_point ?
_chemical_name_common '[Cr7Ni(Etglu)F3Piv15]2(3,8-phen)'
_chemical_name_systematic
;
?
;
_space_group_IT_number 4
_symmetry_cell_setting monoclinic
_symmetry_space_group_name_Hall 'P 2yb'
_symmetry_space_group_name_H-M 'P 1 21 1'
_atom_sites_solution_hydrogens geom
_atom_sites_solution_primary direct
_atom_sites_solution_secondary difmap
_audit_creation_method SHELXL-97
_cell_angle_alpha 90.00
_cell_angle_beta 112.297(5)
_cell_angle_gamma 90.00
_cell_formula_units_Z 2
_cell_length_a 18.750(9)
_cell_length_b 29.698(13)
_cell_length_c 24.190(11)
_cell_measurement_temperature 100(2)
_cell_volume 12463(10)
_computing_cell_refinement 'CrystalClear (Rigaku Inc., 2009)'
_computing_data_collection 'CrystalClear (Rigaku Inc., 2009)'
_computing_data_reduction CrystalStructure
_computing_structure_refinement 'SHELXL-97 (Sheldrick, 1997)'
_computing_structure_solution 'SHELXS-97 (Sheldrick, 1990)'
_diffrn_ambient_temperature 100(2)
_diffrn_detector 'CCD '
_diffrn_detector_area_resol_mean 28.5714
_diffrn_measured_fraction_theta_full 0.949
_diffrn_measured_fraction_theta_max 0.949
_diffrn_measurement_device_details
;
CrystalLogic Kappa (3 circle)
;
_diffrn_measurement_device_type 'Rigaku Saturn724+'
_diffrn_measurement_method 'dtprofit.ref '
_diffrn_radiation_monochromator 'Synchrotron '
_diffrn_radiation_type 'Synchrotron '
_diffrn_radiation_wavelength 0.688900
_diffrn_reflns_av_R_equivalents 0.0963
_diffrn_reflns_av_sigmaI/netI 0.1228
_diffrn_reflns_limit_h_max 17
_diffrn_reflns_limit_h_min -22
_diffrn_reflns_limit_k_max 35
_diffrn_reflns_limit_k_min -35
_diffrn_reflns_limit_l_max 28
_diffrn_reflns_limit_l_min -28
_diffrn_reflns_number 88618
_diffrn_reflns_theta_full 24.21
_diffrn_reflns_theta_max 24.21
_diffrn_reflns_theta_min 1.10
_diffrn_source 'Synchrotron '
_diffrn_source_current 40.00
_diffrn_source_power 2.00
_diffrn_source_voltage 50.00
_exptl_absorpt_coefficient_mu 0.805
_exptl_absorpt_correction_T_max 0.9458
_exptl_absorpt_correction_T_min 0.9238
_exptl_absorpt_correction_type multi-scan
_exptl_absorpt_process_details 'Jacobson, R. (1998) Private communication'
_exptl_crystal_colour purple
_exptl_crystal_density_diffrn 1.221
_exptl_crystal_density_meas ?
_exptl_crystal_density_method 'not measured'
_exptl_crystal_description block
_exptl_crystal_F_000 4816
_exptl_crystal_size_max 0.10
_exptl_crystal_size_mid 0.10
_exptl_crystal_size_min 0.07
_refine_diff_density_max 1.826
_refine_diff_density_min -0.715
_refine_diff_density_rms 0.104
_refine_ls_abs_structure_details 'Flack H D (1983), Acta Cryst. A39, 876-881'
_refine_ls_abs_structure_Flack 0.026(18)
_refine_ls_extinction_coef 0.0026(3)
_refine_ls_extinction_expression Fc^*^=kFc[1+0.001xFc^2^\l^3^/sin(2\q)]^-1/4^
_refine_ls_extinction_method SHELXL
_refine_ls_goodness_of_fit_ref 1.003
_refine_ls_hydrogen_treatment constr
_refine_ls_matrix_type full
_refine_ls_number_parameters 2468
_refine_ls_number_reflns 40232
_refine_ls_number_restraints 3570
_refine_ls_restrained_S_all 0.988
_refine_ls_R_factor_all 0.1464
_refine_ls_R_factor_gt 0.1059
_refine_ls_shift/su_max 0.000
_refine_ls_shift/su_mean 0.000
_refine_ls_structure_factor_coef Fsqd
_refine_ls_weighting_details 'calc w=1/[\s^2^(Fo^2^)+(0.1772P)^2^+0.0000P] where P=(Fo^2^+2Fc^2^)/3'
_refine_ls_weighting_scheme calc
_refine_ls_wR_factor_gt 0.2633
_refine_ls_wR_factor_ref 0.3202
_reflns_number_gt 22950
_reflns_number_total 40232
_reflns_threshold_expression >2sigma(I)
_cod_data_source_file c2dt31292a.txt
_cod_data_source_block p21
_cod_depositor_comments
;
The following automatic conversions were performed:

'_chemical_melting_point' value 'unknown' was changed to '?' - the
value is undefined or not given.

'_symmetry_cell_setting' value
'Monoclinic' changed to 'monoclinic' according to
/home/saulius/struct/CIF-dictionaries/cif_core.dic dictionary named
'cif_core.dic' version 2.4.2 from
2011-04-26.

'_exptl_absorpt_correction_type' value 'MULTI-SCAN'
changed to 'multi-scan' according to
/home/saulius/struct/CIF-dictionaries/cif_core.dic dictionary named
'cif_core.dic' version 2.4.2 from 2011-04-26.

Automatic conversion script
Id: cif_fix_values 1891 2012-01-12 08:04:46Z andrius 

The following automatic conversions were performed:

'_exptl_crystal_density_meas' value 'not measured' was changed to '?'
- the value is perceived as not measured.

Automatic conversion script
Id: cif_fix_values 3008 2015-01-20 13:52:24Z robertas 
;
_cod_original_cell_volume 12462(10)
_cod_original_sg_symbol_H-M P2(1)
_cod_database_code 7020342

loop_
_symmetry_equiv_pos_as_xyz
'x, y, z'
'-x, y+1/2, -z'

loop_
_atom_site_label
_atom_site_type_symbol
_atom_site_fract_x
_atom_site_fract_y
_atom_site_fract_z
_atom_site_U_iso_or_equiv
_atom_site_adp_type
_atom_site_occupancy
_atom_site_symmetry_multiplicity
_atom_site_calc_flag
_atom_site_refinement_flags
C1 C 1.2250(6) 0.5597(4) 0.7005(5) 0.070(3) Uani 1 1 d DU
C2 C 1.2644(6) 0.5295(4) 0.6706(5) 0.080(3) Uani 1 1 d DU
C3 C 1.2989(8) 0.4890(4) 0.7096(6) 0.098(4) Uani 1 1 d DU
H3A H 1.2705 0.4831 0.7355 0.147 Uiso 1 1 calc R
H3B H 1.3531 0.4951 0.7343 0.147 Uiso 1 1 calc R
H3C H 1.2956 0.4627 0.6843 0.147 Uiso 1 1 calc R
C4 C 1.2046(8) 0.5139(4) 0.6113(5) 0.090(4) Uani 1 1 d DU
H4A H 1.1612 0.5000 0.6180 0.135 Uiso 1 1 calc R
H4B H 1.2280 0.4918 0.5931 0.135 Uiso 1 1 calc R
H4C H 1.1862 0.5398 0.5845 0.135 Uiso 1 1 calc R
C5 C 1.3282(7) 0.5552(5) 0.6599(6) 0.094(4) Uani 1 1 d DU
H5A H 1.3069 0.5827 0.6372 0.142 Uiso 1 1 calc R
H5B H 1.3503 0.5363 0.6373 0.142 Uiso 1 1 calc R
H5C H 1.3685 0.5633 0.6984 0.142 Uiso 1 1 calc R
C6 C 1.2749(8) 0.6074(4) 0.8369(5) 0.074(3) Uani 1 1 d DU
C7 C 1.3612(7) 0.5998(3) 0.8772(4) 0.073(3) Uani 1 1 d DU
C8 C 1.3683(8) 0.5824(4) 0.9392(5) 0.094(4) Uani 1 1 d DU
H8A H 1.4225 0.5830 0.9665 0.141 Uiso 1 1 calc R
H8B H 1.3488 0.5515 0.9355 0.141 Uiso 1 1 calc R
H8C H 1.3380 0.6017 0.9549 0.141 Uiso 1 1 calc R
C9 C 1.3931(8) 0.5638(4) 0.8463(6) 0.092(4) Uani 1 1 d DU
H9A H 1.3877 0.5745 0.8066 0.137 Uiso 1 1 calc R
H9B H 1.3641 0.5357 0.8423 0.137 Uiso 1 1 calc R
H9C H 1.4477 0.5583 0.8704 0.137 Uiso 1 1 calc R
C10 C 1.4068(7) 0.6440(4) 0.8848(6) 0.096(4) Uani 1 1 d DU
H10A H 1.3822 0.6675 0.8998 0.144 Uiso 1 1 calc R
H10B H 1.4075 0.6532 0.8461 0.144 Uiso 1 1 calc R
H10C H 1.4598 0.6393 0.9132 0.144 Uiso 1 1 calc R
C11 C 1.1231(8) 0.4656(4) 0.8251(6) 0.080(3) Uani 1 1 d DU
C12 C 1.1550(8) 0.4200(5) 0.8388(6) 0.116(4) Uani 1 1 d DU
C13 C 1.2182(11) 0.4217(7) 0.9004(8) 0.170(7) Uani 1 1 d DU
H13A H 1.2391 0.4523 0.9086 0.255 Uiso 1 1 calc R
H13B H 1.2594 0.4007 0.9022 0.255 Uiso 1 1 calc R
H13C H 1.1971 0.4131 0.9303 0.255 Uiso 1 1 calc R
C14 C 1.0957(12) 0.3872(6) 0.8400(10) 0.181(7) Uani 1 1 d DU
H14A H 1.0727 0.3978 0.8679 0.271 Uiso 1 1 calc R
H14B H 1.1199 0.3578 0.8530 0.271 Uiso 1 1 calc R
H14C H 1.0556 0.3846 0.7999 0.271 Uiso 1 1 calc R
C15 C 1.1894(9) 0.4049(5) 0.7959(7) 0.113(5) Uani 1 1 d DU
H15A H 1.1522 0.4095 0.7550 0.169 Uiso 1 1 calc R
H15B H 1.2024 0.3729 0.8022 0.169 Uiso 1 1 calc R
H15C H 1.2361 0.4223 0.8022 0.169 Uiso 1 1 calc R
C16 C 0.9661(7) 0.5269(3) 0.7169(5) 0.067(3) Uani 1 1 d DU
C17 C 0.9003(7) 0.5210(3) 0.6592(5) 0.084(3) Uani 1 1 d DU
C18 C 0.9212(8) 0.4878(4) 0.6189(5) 0.097(4) Uani 1 1 d DU
H18A H 0.9664 0.4989 0.6122 0.146 Uiso 1 1 calc R
H18B H 0.8776 0.4850 0.5805 0.146 Uiso 1 1 calc R
H18C H 0.9327 0.4582 0.6383 0.146 Uiso 1 1 calc R
C19 C 0.8274(7) 0.5040(4) 0.6666(6) 0.091(4) Uani 1 1 d DU
H19A H 0.8395 0.4766 0.6911 0.136 Uiso 1 1 calc R
H19B H 0.7880 0.4972 0.6272 0.136 Uiso 1 1 calc R
H19C H 0.8081 0.5272 0.6861 0.136 Uiso 1 1 calc R
C20 C 0.8795(8) 0.5663(4) 0.6252(6) 0.097(4) Uani 1 1 d DU
H20A H 0.8536 0.5858 0.6445 0.145 Uiso 1 1 calc R
H20B H 0.8451 0.5608 0.5837 0.145 Uiso 1 1 calc R
H20C H 0.9267 0.5810 0.6260 0.145 Uiso 1 1 calc R
C21 C 0.9146(7) 0.4898(4) 0.8997(5) 0.073(3) Uani 1 1 d DU
C22 C 0.8820(7) 0.4465(4) 0.9149(5) 0.078(3) Uani 1 1 d DU
C23 C 0.8701(8) 0.4116(3) 0.8649(6) 0.092(4) Uani 1 1 d DU
H23A H 0.8343 0.4238 0.8268 0.138 Uiso 1 1 calc R
H23B H 0.8488 0.3839 0.8743 0.138 Uiso 1 1 calc R
H23C H 0.9197 0.4051 0.8618 0.138 Uiso 1 1 calc R
C24 C 0.9396(9) 0.4292(4) 0.9754(5) 0.099(4) Uani 1 1 d DU
H24A H 0.9907 0.4261 0.9736 0.148 Uiso 1 1 calc R
H24B H 0.9225 0.3998 0.9842 0.148 Uiso 1 1 calc R
H24C H 0.9423 0.4506 1.0070 0.148 Uiso 1 1 calc R
C25 C 0.8042(7) 0.4575(5) 0.9193(7) 0.106(4) Uani 1 1 d DU
H25A H 0.8105 0.4830 0.9464 0.158 Uiso 1 1 calc R
H25B H 0.7861 0.4312 0.9347 0.158 Uiso 1 1 calc R
H25C H 0.7664 0.4652 0.8796 0.158 Uiso 1 1 calc R
C26 C 1.0871(8) 0.5627(4) 0.9708(5) 0.078(3) Uani 1 1 d DU
C27 C 1.1682(8) 0.5708(3) 1.0179(5) 0.086(3) Uani 1 1 d DU
C28 C 1.2200(7) 0.5302(4) 1.0213(6) 0.091(4) Uani 1 1 d DU
H28A H 1.2733 0.5375 1.0470 0.137 Uiso 1 1 calc R
H28B H 1.2175 0.5228 0.9812 0.137 Uiso 1 1 calc R
H28C H 1.2025 0.5044 1.0380 0.137 Uiso 1 1 calc R
C29 C 1.2018(8) 0.6113(4) 0.9966(6) 0.105(4) Uani 1 1 d DU
H29A H 1.1810 0.6392 1.0061 0.157 Uiso 1 1 calc R
H29B H 1.1878 0.6093 0.9533 0.157 Uiso 1 1 calc R
H29C H 1.2581 0.6112 1.0167 0.157 Uiso 1 1 calc R
C30 C 1.1651(8) 0.5807(4) 1.0776(5) 0.096(4) Uani 1 1 d DU
H30A H 1.1479 0.5538 1.0925 0.143 Uiso 1 1 calc R
H30B H 1.1289 0.6054 1.0736 0.143 Uiso 1 1 calc R
H30C H 1.2165 0.5894 1.1057 0.143 Uiso 1 1 calc R
C31 C 0.8631(7) 0.6211(4) 1.0080(5) 0.064(3) Uani 1 1 d DU
C32 C 0.8462(7) 0.6070(4) 1.0625(6) 0.095(3) Uani 1 1 d DU
C33 C 0.7705(10) 0.5846(7) 1.0387(9) 0.148(6) Uani 1 1 d DU
H33A H 0.7631 0.5671 1.0705 0.223 Uiso 1 1 calc R
H33B H 0.7681 0.5644 1.0060 0.223 Uiso 1 1 calc R
H33C H 0.7297 0.6073 1.0237 0.223 Uiso 1 1 calc R
C34 C 0.9046(10) 0.5752(6) 1.0980(7) 0.135(5) Uani 1 1 d DU
H34A H 0.9432 0.5910 1.1317 0.202 Uiso 1 1 calc R
H34B H 0.9296 0.5616 1.0731 0.202 Uiso 1 1 calc R
H34C H 0.8803 0.5516 1.1132 0.202 Uiso 1 1 calc R
C35 C 0.8420(11) 0.6460(6) 1.0972(7) 0.144(6) Uani 1 1 d DU
H35A H 0.8089 0.6391 1.1193 0.217 Uiso 1 1 calc R
H35B H 0.8204 0.6715 1.0704 0.217 Uiso 1 1 calc R
H35C H 0.8938 0.6537 1.1255 0.217 Uiso 1 1 calc R
C36 C 0.7585(7) 0.6153(3) 0.8502(5) 0.064(3) Uani 1 1 d DU
C37 C 0.6840(8) 0.5979(4) 0.8095(6) 0.091(3) Uani 1 1 d DU
C38 C 0.6543(8) 0.5632(5) 0.8411(7) 0.115(5) Uani 1 1 d DU
H38A H 0.6851 0.5642 0.8841 0.172 Uiso 1 1 calc R
H38B H 0.6581 0.5332 0.8257 0.172 Uiso 1 1 calc R
H38C H 0.6003 0.5697 0.8341 0.172 Uiso 1 1 calc R
C39 C 0.6246(7) 0.6352(4) 0.7850(6) 0.109(5) Uani 1 1 d DU
H39A H 0.6161 0.6501 0.8180 0.163 Uiso 1 1 calc R
H39B H 0.5760 0.6222 0.7575 0.163 Uiso 1 1 calc R
H39C H 0.6435 0.6572 0.7636 0.163 Uiso 1 1 calc R
C40 C 0.6943(9) 0.5749(5) 0.7561(6) 0.107(4) Uani 1 1 d DU
H40A H 0.7130 0.5969 0.7346 0.160 Uiso 1 1 calc R
H40B H 0.6447 0.5628 0.7291 0.160 Uiso 1 1 calc R
H40C H 0.7317 0.5503 0.7705 0.160 Uiso 1 1 calc R
C41 C 0.7459(8) 0.7727(4) 0.9002(6) 0.079(3) Uani 1 1 d DU
C42 C 0.6794(9) 0.7898(4) 0.9138(6) 0.112(4) Uani 1 1 d DU
C43 C 0.6246(8) 0.7526(5) 0.9040(7) 0.108(4) Uani 1 1 d DU
H43A H 0.5811 0.7625 0.9140 0.162 Uiso 1 1 calc R
H43B H 0.6503 0.7271 0.9294 0.162 Uiso 1 1 calc R
H43C H 0.6057 0.7434 0.8620 0.162 Uiso 1 1 calc R
C44 C 0.7076(12) 0.8013(6) 0.9782(7) 0.141(6) Uani 1 1 d DU
H44A H 0.7367 0.8296 0.9853 0.211 Uiso 1 1 calc R
H44B H 0.7411 0.7772 1.0017 0.211 Uiso 1 1 calc R
H44C H 0.6635 0.8049 0.9903 0.211 Uiso 1 1 calc R
C45 C 0.6447(9) 0.8282(5) 0.8766(8) 0.132(5) Uani 1 1 d DU
H45A H 0.6212 0.8186 0.8347 0.199 Uiso 1 1 calc R
H45B H 0.6843 0.8509 0.8808 0.199 Uiso 1 1 calc R
H45C H 0.6049 0.8411 0.8890 0.199 Uiso 1 1 calc R
C46 C 0.9487(6) 0.7631(4) 0.9898(6) 0.070(3) Uani 1 1 d DU
C47 C 1.0019(7) 0.7791(3) 1.0493(6) 0.087(3) Uani 1 1 d DU
C48 C 1.0224(9) 0.7420(4) 1.0944(6) 0.105(4) Uani 1 1 d DU
H48A H 0.9774 0.7344 1.1037 0.158 Uiso 1 1 calc R
H48B H 1.0646 0.7519 1.1308 0.158 Uiso 1 1 calc R
H48C H 1.0388 0.7155 1.0781 0.158 Uiso 1 1 calc R
C49 C 1.0751(7) 0.7964(4) 1.0410(7) 0.100(4) Uani 1 1 d DU
H49A H 1.0879 0.7761 1.0141 0.151 Uiso 1 1 calc R
H49B H 1.1182 0.7973 1.0799 0.151 Uiso 1 1 calc R
H49C H 1.0657 0.8267 1.0238 0.151 Uiso 1 1 calc R
C50 C 0.9651(8) 0.8184(4) 1.0679(6) 0.095(4) Uani 1 1 d DU
H50A H 0.9448 0.8397 1.0347 0.142 Uiso 1 1 calc R
H50B H 1.0037 0.8334 1.1023 0.142 Uiso 1 1 calc R
H50C H 0.9229 0.8075 1.0789 0.142 Uiso 1 1 calc R
C51 C 0.9092(8) 0.8802(5) 0.8322(6) 0.088(4) Uani 1 1 d DU
C52 C 0.8863(7) 0.9310(4) 0.8250(5) 0.085(3) Uani 1 1 d DU
C53 C 0.8567(8) 0.9440(5) 0.8737(6) 0.106(4) Uani 1 1 d DU
H53A H 0.8507 0.9767 0.8740 0.159 Uiso 1 1 calc R
H53B H 0.8936 0.9340 0.9126 0.159 Uiso 1 1 calc R
H53C H 0.8067 0.9295 0.8655 0.159 Uiso 1 1 calc R
C54 C 0.9577(8) 0.9587(4) 0.8318(7) 0.105(4) Uani 1 1 d DU
H54A H 0.9787 0.9486 0.8024 0.157 Uiso 1 1 calc R
H54B H 0.9967 0.9547 0.8721 0.157 Uiso 1 1 calc R
H54C H 0.9436 0.9906 0.8250 0.157 Uiso 1 1 calc R
C55 C 0.8248(8) 0.9369(5) 0.7627(6) 0.104(4) Uani 1 1 d DU
H55A H 0.8456 0.9276 0.7329 0.156 Uiso 1 1 calc R
H55B H 0.8093 0.9686 0.7564 0.156 Uiso 1 1 calc R
H55C H 0.7800 0.9183 0.7586 0.156 Uiso 1 1 calc R
C56 C 0.8347(8) 0.7885(4) 0.7285(6) 0.079(3) Uani 1 1 d DU
C57 C 0.7714(9) 0.7809(4) 0.6709(8) 0.121(5) Uani 1 1 d DU
C58 C 0.7121(10) 0.7527(7) 0.6777(9) 0.161(6) Uani 1 1 d DU
H58A H 0.7310 0.7216 0.6858 0.242 Uiso 1 1 calc R
H58B H 0.6659 0.7535 0.6409 0.242 Uiso 1 1 calc R
H58C H 0.6995 0.7638 0.7111 0.242 Uiso 1 1 calc R
C59 C 0.7387(10) 0.8238(6) 0.6451(8) 0.157(7) Uani 1 1 d DU
H59A H 0.7214 0.8401 0.6730 0.236 Uiso 1 1 calc R
H59B H 0.6948 0.8187 0.6075 0.236 Uiso 1 1 calc R
H59C H 0.7779 0.8417 0.6373 0.236 Uiso 1 1 calc R
C60 C 0.8008(12) 0.7585(7) 0.6295(8) 0.151(6) Uani 1 1 d DU
H60A H 0.8396 0.7777 0.6232 0.227 Uiso 1 1 calc R
H60B H 0.7581 0.7533 0.5912 0.227 Uiso 1 1 calc R
H60C H 0.8242 0.7296 0.6465 0.227 Uiso 1 1 calc R
C61 C 1.1588(7) 0.8399(4) 0.8551(5) 0.070(3) Uani 1 1 d DU
C62 C 1.2128(6) 0.8756(4) 0.8963(5) 0.074(3) Uani 1 1 d DU
C63 C 1.2264(8) 0.8615(4) 0.9604(5) 0.088(3) Uani 1 1 d DU
H63A H 1.1774 0.8521 0.9627 0.132 Uiso 1 1 calc R
H63B H 1.2476 0.8870 0.9875 0.132 Uiso 1 1 calc R
H63C H 1.2629 0.8363 0.9722 0.132 Uiso 1 1 calc R
C64 C 1.2873(7) 0.8780(4) 0.8861(6) 0.087(3) Uani 1 1 d DU
H64A H 1.3136 0.8488 0.8959 0.131 Uiso 1 1 calc R
H64B H 1.3205 0.9013 0.9117 0.131 Uiso 1 1 calc R
H64C H 1.2762 0.8852 0.8441 0.131 Uiso 1 1 calc R
C65 C 1.1703(7) 0.9206(4) 0.8828(6) 0.087(3) Uani 1 1 d DU
H65A H 1.1460 0.9247 0.8394 0.130 Uiso 1 1 calc R
H65B H 1.2071 0.9451 0.9002 0.130 Uiso 1 1 calc R
H65C H 1.1307 0.9208 0.9000 0.130 Uiso 1 1 calc R
C66 C 1.0537(8) 0.8268(4) 0.6972(6) 0.083(3) Uani 1 1 d DU
C67 C 1.0418(8) 0.8542(5) 0.6422(7) 0.116(4) Uani 1 1 d DU
C68 C 0.9658(11) 0.8759(7) 0.6210(9) 0.163(7) Uani 1 1 d DU
H68A H 0.9315 0.8592 0.6356 0.245 Uiso 1 1 calc R
H68B H 0.9440 0.8762 0.5772 0.245 Uiso 1 1 calc R
H68C H 0.9712 0.9069 0.6359 0.245 Uiso 1 1 calc R
C69 C 1.1007(11) 0.8888(6) 0.6557(9) 0.168(7) Uani 1 1 d DU
H69A H 1.1160 0.8982 0.6975 0.251 Uiso 1 1 calc R
H69B H 1.0801 0.9148 0.6295 0.251 Uiso 1 1 calc R
H69C H 1.1456 0.8769 0.6493 0.251 Uiso 1 1 calc R
C70 C 1.0447(13) 0.8255(7) 0.5937(7) 0.158(6) Uani 1 1 d DU
H70A H 1.0977 0.8153 0.6032 0.237 Uiso 1 1 calc R
H70B H 1.0271 0.8427 0.5563 0.237 Uiso 1 1 calc R
H70C H 1.0111 0.7993 0.5892 0.237 Uiso 1 1 calc R
C71 C 1.2776(8) 0.7330(4) 0.7413(5) 0.078(3) Uani 1 1 d DU
C72 C 1.3461(8) 0.7566(4) 0.7333(5) 0.103(4) Uani 1 1 d DU
C73 C 1.3935(9) 0.7794(6) 0.7904(7) 0.125(5) Uani 1 1 d DU
H73A H 1.4286 0.8009 0.7832 0.188 Uiso 1 1 calc R
H73B H 1.4234 0.7568 0.8195 0.188 Uiso 1 1 calc R
H73C H 1.3595 0.7954 0.8062 0.188 Uiso 1 1 calc R
C74 C 1.3932(9) 0.7230(6) 0.7173(8) 0.128(5) Uani 1 1 d DU
H74A H 1.3596 0.7039 0.6849 0.193 Uiso 1 1 calc R
H74B H 1.4213 0.7044 0.7522 0.193 Uiso 1 1 calc R
H74C H 1.4301 0.7386 0.7041 0.193 Uiso 1 1 calc R
C75 C 1.3157(11) 0.7900(6) 0.6845(8) 0.141(6) Uani 1 1 d DU
H75A H 1.3429 0.8186 0.6972 0.211 Uiso 1 1 calc R
H75B H 1.2605 0.7945 0.6749 0.211 Uiso 1 1 calc R
H75C H 1.3234 0.7789 0.6490 0.211 Uiso 1 1 calc R
C76 C 1.1350(7) 0.7262(4) 0.8870(5) 0.072(3) Uani 1 1 d U
H76A H 1.1410 0.7546 0.9097 0.086 Uiso 1 1 calc R
H76B H 1.1425 0.7008 0.9152 0.086 Uiso 1 1 calc R
C77 C 1.0554(7) 0.7239(4) 0.8392(5) 0.067(3) Uani 1 1 d U
H77 H 1.0469 0.6932 0.8207 0.080 Uiso 1 1 calc R
C78 C 0.9952(7) 0.7329(3) 0.8638(5) 0.061(2) Uani 1 1 d U
H78 H 1.0152 0.7252 0.9073 0.073 Uiso 1 1 calc R
C79 C 0.9209(8) 0.7070(4) 0.8306(6) 0.081(3) Uani 1 1 d U
H79 H 0.9033 0.7122 0.7865 0.098 Uiso 1 1 calc R
C80 C 0.9175(7) 0.6569(4) 0.8439(5) 0.066(3) Uani 1 1 d U
H80 H 0.8651 0.6460 0.8177 0.079 Uiso 1 1 calc R
C81 C 0.9751(7) 0.6249(3) 0.8353(5) 0.068(3) Uani 1 1 d U
H81A H 0.9700 0.6242 0.7931 0.081 Uiso 1 1 calc R
H81B H 1.0286 0.6334 0.8608 0.081 Uiso 1 1 calc R
C82 C 1.2722(8) 0.7376(5) 0.9039(6) 0.085(3) Uani 1 1 d U
H82A H 1.3099 0.7335 0.8846 0.101 Uiso 1 1 calc R
H82B H 1.2713 0.7701 0.9131 0.101 Uiso 1 1 calc R
C83 C 1.2986(8) 0.7119(4) 0.9604(5) 0.080(3) Uani 1 1 d U
H83A H 1.2667 0.7197 0.9830 0.121 Uiso 1 1 calc R
H83B H 1.3526 0.7194 0.9840 0.121 Uiso 1 1 calc R
H83C H 1.2941 0.6796 0.9515 0.121 Uiso 1 1 calc R
C84 C 0.7874(7) 0.7263(4) 0.2384(5) 0.075(3) Uani 1 1 d DU
C85 C 0.8660(7) 0.7419(3) 0.2385(5) 0.081(3) Uani 1 1 d DU
C86 C 0.9230(7) 0.7037(5) 0.2526(7) 0.102(4) Uani 1 1 d DU
H86A H 0.9206 0.6862 0.2862 0.153 Uiso 1 1 calc R
H86B H 0.9751 0.7159 0.2632 0.153 Uiso 1 1 calc R
H86C H 0.9104 0.6842 0.2175 0.153 Uiso 1 1 calc R
C87 C 0.8526(8) 0.7614(4) 0.1767(6) 0.091(3) Uani 1 1 d DU
H87A H 0.8177 0.7416 0.1458 0.137 Uiso 1 1 calc R
H87B H 0.9019 0.7636 0.1717 0.137 Uiso 1 1 calc R
H87C H 0.8295 0.7914 0.1731 0.137 Uiso 1 1 calc R
C88 C 0.8974(8) 0.7797(4) 0.2849(6) 0.101(4) Uani 1 1 d DU
H88A H 0.8808 0.8089 0.2656 0.152 Uiso 1 1 calc R
H88B H 0.9538 0.7784 0.3021 0.152 Uiso 1 1 calc R
H88C H 0.8776 0.7758 0.3168 0.152 Uiso 1 1 calc R
C89 C 0.5987(7) 0.6859(4) 0.1542(5) 0.074(3) Uani 1 1 d DU
C90 C 0.5902(6) 0.6811(3) 0.0892(5) 0.073(3) Uani 1 1 d DU
C91 C 0.5162(7) 0.7038(4) 0.0492(5) 0.084(3) Uani 1 1 d DU
H91A H 0.4744 0.6954 0.0622 0.126 Uiso 1 1 calc R
H91B H 0.5032 0.6940 0.0078 0.126 Uiso 1 1 calc R
H91C H 0.5231 0.7365 0.0518 0.126 Uiso 1 1 calc R
C92 C 0.6592(7) 0.7044(4) 0.0826(6) 0.089(3) Uani 1 1 d DU
H92A H 0.6510 0.7370 0.0803 0.133 Uiso 1 1 calc R
H92B H 0.6648 0.6938 0.0461 0.133 Uiso 1 1 calc R
H92C H 0.7061 0.6973 0.1173 0.133 Uiso 1 1 calc R
C93 C 0.5879(7) 0.6317(4) 0.0725(5) 0.077(3) Uani 1 1 d DU
H93A H 0.6316 0.6160 0.1023 0.116 Uiso 1 1 calc R
H93B H 0.5912 0.6290 0.0331 0.116 Uiso 1 1 calc R
H93C H 0.5396 0.6183 0.0712 0.116 Uiso 1 1 calc R
C94 C 0.5755(7) 0.8463(4) 0.1871(6) 0.075(3) Uani 1 1 d DU
C95 C 0.5537(7) 0.8760(4) 0.1326(6) 0.090(3) Uani 1 1 d DU
C96 C 0.5966(8) 0.8618(5) 0.0938(6) 0.097(4) Uani 1 1 d DU
H96A H 0.6450 0.8471 0.1186 0.146 Uiso 1 1 calc R
H96B H 0.6077 0.8884 0.0744 0.146 Uiso 1 1 calc R
H96C H 0.5648 0.8407 0.0633 0.146 Uiso 1 1 calc R
C97 C 0.4690(7) 0.8727(5) 0.0975(6) 0.111(4) Uani 1 1 d DU
H97A H 0.4570 0.8432 0.0778 0.166 Uiso 1 1 calc R
H97B H 0.4532 0.8965 0.0672 0.166 Uiso 1 1 calc R
H97C H 0.4412 0.8761 0.1243 0.166 Uiso 1 1 calc R
C98 C 0.5765(9) 0.9240(4) 0.1523(6) 0.102(4) Uani 1 1 d DU
H98A H 0.5429 0.9359 0.1716 0.153 Uiso 1 1 calc R
H98B H 0.5711 0.9425 0.1174 0.153 Uiso 1 1 calc R
H98C H 0.6302 0.9248 0.1807 0.153 Uiso 1 1 calc R
C99 C 0.6740(7) 0.8182(4) 0.3508(5) 0.072(3) Uani 1 1 d DU
C100 C 0.7348(9) 0.8385(4) 0.4086(7) 0.109(4) Uani 1 1 d DU
C101 C 0.7478(12) 0.8860(6) 0.3965(9) 0.169(7) Uani 1 1 d DU
H10D H 0.7505 0.9047 0.4306 0.254 Uiso 1 1 calc R
H10E H 0.7052 0.8964 0.3606 0.254 Uiso 1 1 calc R
H10F H 0.7964 0.8885 0.3903 0.254 Uiso 1 1 calc R
C102 C 0.8054(9) 0.8126(7) 0.4289(8) 0.171(7) Uani 1 1 d DU
H10G H 0.8177 0.8038 0.3945 0.256 Uiso 1 1 calc R
H10H H 0.7988 0.7856 0.4497 0.256 Uiso 1 1 calc R
H10I H 0.8475 0.8309 0.4563 0.256 Uiso 1 1 calc R
C103 C 0.7016(12) 0.8396(7) 0.4561(7) 0.156(6) Uani 1 1 d DU
H10J H 0.6833 0.8095 0.4608 0.234 Uiso 1 1 calc R
H10K H 0.6584 0.8609 0.4446 0.234 Uiso 1 1 calc R
H10L H 0.7415 0.8492 0.4941 0.234 Uiso 1 1 calc R
C104 C 0.4237(8) 0.8903(4) 0.3067(6) 0.086(3) Uani 1 1 d DU
C105 C 0.4054(8) 0.9402(5) 0.3045(6) 0.116(4) Uani 1 1 d DU
C106 C 0.4734(10) 0.9678(4) 0.3101(8) 0.123(5) Uani 1 1 d DU
H10M H 0.4600 0.9998 0.3087 0.184 Uiso 1 1 calc R
H10N H 0.4898 0.9608 0.2771 0.184 Uiso 1 1 calc R
H10O H 0.5155 0.9611 0.3482 0.184 Uiso 1 1 calc R
C107 C 0.3417(11) 0.9493(7) 0.2442(9) 0.187(8) Uani 1 1 d DU
H10P H 0.3644 0.9545 0.2144 0.281 Uiso 1 1 calc R
H10Q H 0.3127 0.9761 0.2471 0.281 Uiso 1 1 calc R
H10R H 0.3070 0.9233 0.2323 0.281 Uiso 1 1 calc R
C108 C 0.3737(12) 0.9513(7) 0.3505(10) 0.172(7) Uani 1 1 d DU
H10S H 0.4116 0.9436 0.3901 0.258 Uiso 1 1 calc R
H10T H 0.3262 0.9341 0.3428 0.258 Uiso 1 1 calc R
H10U H 0.3623 0.9836 0.3489 0.258 Uiso 1 1 calc R
C109 C 0.3558(7) 0.7898(4) 0.1986(6) 0.074(3) Uani 1 1 d DU
C110 C 0.3218(7) 0.7649(4) 0.1399(6) 0.093(3) Uani 1 1 d DU
C111 C 0.2855(8) 0.7984(4) 0.0918(5) 0.094(4) Uani 1 1 d DU
H11A H 0.2569 0.7827 0.0543 0.141 Uiso 1 1 calc R
H11B H 0.3256 0.8172 0.0868 0.141 Uiso 1 1 calc R
H11C H 0.2501 0.8175 0.1026 0.141 Uiso 1 1 calc R
C112 C 0.3838(8) 0.7397(4) 0.1291(6) 0.097(4) Uani 1 1 d DU
H11D H 0.4200 0.7274 0.1670 0.145 Uiso 1 1 calc R
H11E H 0.4113 0.7600 0.1122 0.145 Uiso 1 1 calc R
H11F H 0.3610 0.7150 0.1011 0.145 Uiso 1 1 calc R
C113 C 0.2625(8) 0.7322(5) 0.1421(7) 0.109(4) Uani 1 1 d DU
H11G H 0.2252 0.7478 0.1548 0.164 Uiso 1 1 calc R
H11H H 0.2875 0.7081 0.1705 0.164 Uiso 1 1 calc R
H11I H 0.2356 0.7193 0.1023 0.164 Uiso 1 1 calc R
C114 C 0.2140(7) 0.7980(4) 0.3311(5) 0.077(3) Uani 1 1 d DU
C115 C 0.1407(8) 0.8252(4) 0.3169(5) 0.084(3) Uani 1 1 d DU
C116 C 0.1581(10) 0.8755(4) 0.3135(8) 0.121(5) Uani 1 1 d DU
H11J H 0.2043 0.8837 0.3481 0.182 Uiso 1 1 calc R
H11K H 0.1143 0.8934 0.3135 0.182 Uiso 1 1 calc R
H11L H 0.1669 0.8813 0.2767 0.182 Uiso 1 1 calc R
C117 C 0.0839(7) 0.8089(5) 0.2541(6) 0.098(4) Uani 1 1 d DU
H11M H 0.1087 0.8119 0.2252 0.146 Uiso 1 1 calc R
H11N H 0.0371 0.8273 0.2413 0.146 Uiso 1 1 calc R
H11O H 0.0704 0.7773 0.2565 0.146 Uiso 1 1 calc R
C118 C 0.1072(8) 0.8150(5) 0.3649(6) 0.104(4) Uani 1 1 d DU
H11P H 0.1132 0.7829 0.3749 0.155 Uiso 1 1 calc R
H11Q H 0.0523 0.8229 0.3494 0.155 Uiso 1 1 calc R
H11R H 0.1347 0.8328 0.4008 0.155 Uiso 1 1 calc R
C119 C 0.3979(7) 0.7917(4) 0.4517(6) 0.075(3) Uani 1 1 d DU
C120 C 0.4399(8) 0.8122(4) 0.5127(7) 0.110(4) Uani 1 1 d DU
C121 C 0.4190(10) 0.8600(5) 0.5118(7) 0.128(5) Uani 1 1 d DU
H12A H 0.3650 0.8641 0.4852 0.192 Uiso 1 1 calc R
H12B H 0.4521 0.8781 0.4975 0.192 Uiso 1 1 calc R
H12C H 0.4259 0.8696 0.5523 0.192 Uiso 1 1 calc R
C122 C 0.4210(11) 0.7871(6) 0.5575(7) 0.140(6) Uani 1 1 d DU
H12D H 0.4582 0.7946 0.5975 0.211 Uiso 1 1 calc R
H12E H 0.4231 0.7547 0.5505 0.211 Uiso 1 1 calc R
H12F H 0.3690 0.7952 0.5546 0.211 Uiso 1 1 calc R
C123 C 0.5246(9) 0.8094(7) 0.5279(8) 0.149(6) Uani 1 1 d DU
H12G H 0.5490 0.8376 0.5467 0.224 Uiso 1 1 calc R
H12H H 0.5344 0.8045 0.4913 0.224 Uiso 1 1 calc R
H12I H 0.5461 0.7844 0.5555 0.224 Uiso 1 1 calc R
C124 C 0.2537(8) 0.6574(5) 0.4606(6) 0.091(4) Uani 1 1 d DU
C125 C 0.2135(9) 0.6579(5) 0.5052(8) 0.144(5) Uani 1 1 d DU
C126 C 0.2766(13) 0.6664(7) 0.5657(7) 0.162(6) Uani 1 1 d DU
H12J H 0.3151 0.6423 0.5748 0.244 Uiso 1 1 calc R
H12K H 0.2543 0.6670 0.5964 0.244 Uiso 1 1 calc R
H12L H 0.3013 0.6954 0.5652 0.244 Uiso 1 1 calc R
C127 C 0.1542(11) 0.6948(7) 0.4890(10) 0.173(7) Uani 1 1 d DU
H12M H 0.1784 0.7233 0.4854 0.260 Uiso 1 1 calc R
H12N H 0.1332 0.6975 0.5203 0.260 Uiso 1 1 calc R
H12O H 0.1125 0.6877 0.4509 0.260 Uiso 1 1 calc R
C128 C 0.1780(11) 0.6121(7) 0.5029(9) 0.162(7) Uani 1 1 d DU
H12P H 0.1424 0.6058 0.4619 0.242 Uiso 1 1 calc R
H12Q H 0.1498 0.6115 0.5296 0.242 Uiso 1 1 calc R
H12R H 0.2187 0.5893 0.5155 0.242 Uiso 1 1 calc R
C129 C 0.2166(7) 0.6410(4) 0.3061(5) 0.070(3) Uani 1 1 d DU
C130 C 0.1467(8) 0.6267(4) 0.2547(6) 0.087(3) Uani 1 1 d DU
C131 C 0.1200(9) 0.6613(5) 0.2064(6) 0.112(5) Uani 1 1 d DU
H13D H 0.0988 0.6872 0.2201 0.169 Uiso 1 1 calc R
H13E H 0.0800 0.6482 0.1709 0.169 Uiso 1 1 calc R
H13F H 0.1636 0.6710 0.1964 0.169 Uiso 1 1 calc R
C132 C 0.1588(10) 0.5832(5) 0.2280(7) 0.124(5) Uani 1 1 d DU
H13G H 0.2112 0.5824 0.2283 0.186 Uiso 1 1 calc R
H13H H 0.1214 0.5809 0.1868 0.186 Uiso 1 1 calc R
H13I H 0.1516 0.5580 0.2515 0.186 Uiso 1 1 calc R
C133 C 0.0800(8) 0.6189(6) 0.2747(7) 0.122(5) Uani 1 1 d DU
H13J H 0.0792 0.5872 0.2858 0.183 Uiso 1 1 calc R
H13K H 0.0314 0.6264 0.2420 0.183 Uiso 1 1 calc R
H13L H 0.0865 0.6381 0.3093 0.183 Uiso 1 1 calc R
C134 C 0.3739(7) 0.5111(4) 0.4276(5) 0.072(3) Uani 1 1 d DU
C135 C 0.3493(7) 0.4696(4) 0.4546(5) 0.082(3) Uani 1 1 d DU
C136 C 0.3495(10) 0.4831(5) 0.5133(6) 0.124(5) Uani 1 1 d DU
H13M H 0.3338 0.4574 0.5316 0.186 Uiso 1 1 calc R
H13N H 0.3132 0.5080 0.5081 0.186 Uiso 1 1 calc R
H13O H 0.4014 0.4927 0.5392 0.186 Uiso 1 1 calc R
C137 C 0.2689(9) 0.4585(5) 0.4150(8) 0.133(5) Uani 1 1 d DU
H13P H 0.2668 0.4521 0.3746 0.199 Uiso 1 1 calc R
H13Q H 0.2353 0.4841 0.4135 0.199 Uiso 1 1 calc R
H13R H 0.2516 0.4320 0.4306 0.199 Uiso 1 1 calc R
C138 C 0.4008(9) 0.4324(4) 0.4580(7) 0.119(5) Uani 1 1 d DU
H13S H 0.4536 0.4408 0.4837 0.178 Uiso 1 1 calc R
H13T H 0.3987 0.4252 0.4179 0.178 Uiso 1 1 calc R
H13U H 0.3849 0.4060 0.4749 0.178 Uiso 1 1 calc R
C139 C 0.5171(7) 0.5961(3) 0.4950(5) 0.072(3) Uani 1 1 d DU
C140 C 0.5678(8) 0.6089(4) 0.5553(6) 0.098(4) Uani 1 1 d DU
C141 C 0.5815(9) 0.6591(5) 0.5552(7) 0.135(6) Uani 1 1 d DU
H14D H 0.5869 0.6676 0.5178 0.202 Uiso 1 1 calc R
H14E H 0.6287 0.6670 0.5891 0.202 Uiso 1 1 calc R
H14F H 0.5377 0.6753 0.5585 0.202 Uiso 1 1 calc R
C142 C 0.5319(10) 0.6003(6) 0.5991(7) 0.141(5) Uani 1 1 d DU
H14G H 0.4812 0.6148 0.5856 0.211 Uiso 1 1 calc R
H14H H 0.5648 0.6126 0.6380 0.211 Uiso 1 1 calc R
H14I H 0.5259 0.5678 0.6027 0.211 Uiso 1 1 calc R
C143 C 0.6435(8) 0.5858(6) 0.5745(7) 0.119(5) Uani 1 1 d DU
H14J H 0.6355 0.5536 0.5652 0.179 Uiso 1 1 calc R
H14K H 0.6712 0.5898 0.6176 0.179 Uiso 1 1 calc R
H14L H 0.6739 0.5988 0.5532 0.179 Uiso 1 1 calc R
C144 C 0.6383(7) 0.5118(3) 0.3987(4) 0.062(2) Uani 1 1 d DU
C145 C 0.6949(6) 0.4758(3) 0.4348(4) 0.070(3) Uani 1 1 d DU
C146 C 0.7762(6) 0.4899(4) 0.4439(5) 0.083(3) Uani 1 1 d DU
H14M H 0.8129 0.4679 0.4695 0.124 Uiso 1 1 calc R
H14N H 0.7869 0.5196 0.4629 0.124 Uiso 1 1 calc R
H14O H 0.7814 0.4913 0.4051 0.124 Uiso 1 1 calc R
C147 C 0.6920(7) 0.4684(4) 0.4943(4) 0.074(3) Uani 1 1 d DU
H14P H 0.7290 0.4448 0.5154 0.110 Uiso 1 1 calc R
H14Q H 0.6400 0.4590 0.4896 0.110 Uiso 1 1 calc R
H14R H 0.7053 0.4964 0.5174 0.110 Uiso 1 1 calc R
C148 C 0.6758(8) 0.4327(3) 0.3987(5) 0.085(3) Uani 1 1 d DU
H14S H 0.7180 0.4111 0.4157 0.128 Uiso 1 1 calc R
H14T H 0.6687 0.4393 0.3573 0.128 Uiso 1 1 calc R
H14U H 0.6281 0.4199 0.3997 0.128 Uiso 1 1 calc R
C149 C 0.4651(7) 0.4968(4) 0.2770(5) 0.073(3) Uani 1 1 d DU
C150 C 0.4286(7) 0.4541(4) 0.2415(5) 0.085(3) Uani 1 1 d DU
C151 C 0.3527(8) 0.4680(5) 0.1917(6) 0.108(4) Uani 1 1 d DU
H15D H 0.3468 0.4518 0.1549 0.162 Uiso 1 1 calc R
H15E H 0.3532 0.5005 0.1848 0.162 Uiso 1 1 calc R
H15F H 0.3096 0.4606 0.2035 0.162 Uiso 1 1 calc R
C152 C 0.4821(9) 0.4324(5) 0.2164(7) 0.117(5) Uani 1 1 d DU
H15G H 0.5087 0.4558 0.2029 0.176 Uiso 1 1 calc R
H15H H 0.4523 0.4133 0.1825 0.176 Uiso 1 1 calc R
H15I H 0.5200 0.4140 0.2473 0.176 Uiso 1 1 calc R
C153 C 0.4097(9) 0.4223(4) 0.2835(7) 0.109(4) Uani 1 1 d DU
H15J H 0.3846 0.3952 0.2615 0.164 Uiso 1 1 calc R
H15K H 0.3751 0.4373 0.2994 0.164 Uiso 1 1 calc R
H15L H 0.4574 0.4137 0.3165 0.164 Uiso 1 1 calc R
C154 C 0.7039(7) 0.5559(4) 0.2411(4) 0.066(3) Uani 1 1 d DU
C155 C 0.7368(7) 0.5183(4) 0.2150(5) 0.075(3) Uani 1 1 d DU
C156 C 0.7434(9) 0.4764(4) 0.2525(6) 0.089(3) Uani 1 1 d DU
H15M H 0.7868 0.4798 0.2909 0.133 Uiso 1 1 calc R
H15N H 0.7520 0.4501 0.2313 0.133 Uiso 1 1 calc R
H15O H 0.6957 0.4723 0.2595 0.133 Uiso 1 1 calc R
C157 C 0.6817(9) 0.5097(4) 0.1513(5) 0.089(4) Uani 1 1 d DU
H15P H 0.6327 0.4983 0.1515 0.133 Uiso 1 1 calc R
H15Q H 0.7041 0.4874 0.1328 0.133 Uiso 1 1 calc R
H15R H 0.6726 0.5378 0.1286 0.133 Uiso 1 1 calc R
C158 C 0.8144(9) 0.5334(5) 0.2139(8) 0.111(4) Uani 1 1 d DU
H15S H 0.8068 0.5604 0.1889 0.167 Uiso 1 1 calc R
H15T H 0.8360 0.5092 0.1974 0.167 Uiso 1 1 calc R
H15U H 0.8501 0.5403 0.2546 0.167 Uiso 1 1 calc R
C159 C 0.4421(7) 0.6156(4) 0.2409(5) 0.067(3) Uani 1 1 d U
H15V H 0.4047 0.5908 0.2352 0.080 Uiso 1 1 calc R
H15W H 0.4149 0.6418 0.2167 0.080 Uiso 1 1 calc R
C160 C 0.4792(7) 0.6285(3) 0.3071(5) 0.061(2) Uani 1 1 d U
H160 H 0.5118 0.6560 0.3114 0.074 Uiso 1 1 calc R
C161 C 0.4181(7) 0.6381(4) 0.3333(5) 0.067(3) Uani 1 1 d U
H161 H 0.3697 0.6480 0.3003 0.081 Uiso 1 1 calc R
C162 C 0.4384(7) 0.6714(4) 0.3815(5) 0.064(3) Uani 1 1 d U
H162 H 0.4890 0.6624 0.4128 0.077 Uiso 1 1 calc R
C163 C 0.4433(7) 0.7229(4) 0.3676(5) 0.068(3) Uani 1 1 d U
H163 H 0.4663 0.7392 0.4065 0.082 Uiso 1 1 calc R
C164 C 0.4816(7) 0.7383(3) 0.3296(5) 0.064(3) Uani 1 1 d U
H16A H 0.4590 0.7241 0.2896 0.077 Uiso 1 1 calc R
H16B H 0.5373 0.7311 0.3474 0.077 Uiso 1 1 calc R
C165 C 0.4748(7) 0.5787(4) 0.1624(4) 0.066(3) Uani 1 1 d U
H16C H 0.5184 0.5730 0.1497 0.079 Uiso 1 1 calc R
H16D H 0.4524 0.5492 0.1659 0.079 Uiso 1 1 calc R
C166 C 0.4153(8) 0.6056(5) 0.1153(5) 0.083(3) Uani 1 1 d U
H16E H 0.3714 0.6110 0.1270 0.124 Uiso 1 1 calc R
H16F H 0.3979 0.5890 0.0774 0.124 Uiso 1 1 calc R
H16G H 0.4374 0.6345 0.1104 0.124 Uiso 1 1 calc R
C167 C 1.0715(8) 0.6179(4) 0.6100(5) 0.080(3) Uani 1 1 d DU
H1 H 1.0911 0.5897 0.6278 0.096 Uiso 1 1 calc R
C168 C 1.0114(8) 0.6182(4) 0.5528(5) 0.074(3) Uani 1 1 d DU
C169 C 0.9807(8) 0.6586(4) 0.5275(5) 0.073(3) Uani 1 1 d U
C170 C 1.0124(7) 0.6974(4) 0.5583(5) 0.078(3) Uani 1 1 d DU
H2 H 0.9926 0.7258 0.5415 0.094 Uiso 1 1 calc R
C171 C 1.0720(9) 0.6953(4) 0.6126(6) 0.085(4) Uani 1 1 d DU
H3 H 1.0933 0.7227 0.6321 0.102 Uiso 1 1 calc R
C172 C 0.9832(8) 0.5773(4) 0.5213(5) 0.077(3) Uani 1 1 d U
H4 H 1.0056 0.5497 0.5393 0.092 Uiso 1 1 calc R
C173 C 0.8292(8) 0.6166(4) 0.3848(6) 0.080(3) Uani 1 1 d DU
H5 H 0.8107 0.5882 0.3673 0.096 Uiso 1 1 calc R
C174 C 0.8907(7) 0.6181(4) 0.4399(5) 0.071(3) Uani 1 1 d DU
C175 C 0.9183(8) 0.6579(4) 0.4687(5) 0.073(3) Uani 1 1 d U
C176 C 0.8822(9) 0.6968(4) 0.4393(6) 0.091(4) Uani 1 1 d DU
H6 H 0.8986 0.7254 0.4571 0.109 Uiso 1 1 calc R
C177 C 0.8209(8) 0.6937(4) 0.3829(6) 0.086(4) Uani 1 1 d DU
H7 H 0.7966 0.7206 0.3633 0.104 Uiso 1 1 calc R
C754 C 0.9275(8) 0.5764(4) 0.4687(6) 0.080(3) Uani 1 1 d U
H8 H 0.9108 0.5485 0.4489 0.096 Uiso 1 1 calc R
Cr1 Cr 1.13124(12) 0.55412(6) 0.77363(8) 0.0667(5) Uani 1 1 d .
Cr2 Cr 1.01288(12) 0.52996(6) 0.84648(8) 0.0658(5) Uani 1 1 d .
Cr3 Cr 0.92545(12) 0.58799(5) 0.92106(8) 0.0658(5) Uani 1 1 d .
Cr4 Cr 0.84951(11) 0.69173(6) 0.91718(8) 0.0665(5) Uani 1 1 d .
Cr5 Cr 0.87394(12) 0.79129(6) 0.86081(9) 0.0728(5) Uani 1 1 d .
Cr6 Cr 0.99856(12) 0.81137(6) 0.79577(8) 0.0694(5) Uani 1 1 d .
Cr7 Cr 1.14882(12) 0.75860(6) 0.78070(8) 0.0674(5) Uani 1 1 d .
Cr8 Cr 0.64408(11) 0.76089(6) 0.24416(8) 0.0638(4) Uani 1 1 d .
Cr9 Cr 0.51120(12) 0.82051(6) 0.27642(9) 0.0698(5) Uani 1 1 d .
Cr10 Cr 0.36614(13) 0.80028(6) 0.32240(9) 0.0727(5) Uani 1 1 d .
Cr11 Cr 0.30243(12) 0.71577(6) 0.38229(9) 0.0689(5) Uani 1 1 d .
Cr12 Cr 0.34981(12) 0.60722(6) 0.41138(8) 0.0665(5) Uani 1 1 d .
Cr13 Cr 0.48419(11) 0.55176(5) 0.38072(7) 0.0609(4) Uani 1 1 d .
Cr14 Cr 0.58510(11) 0.56792(5) 0.29388(7) 0.0599(4) Uani 1 1 d .
F1 F 1.1202(4) 0.7023(2) 0.7430(3) 0.0676(15) Uani 1 1 d .
F2 F 1.1058(4) 0.61182(19) 0.7423(3) 0.0681(16) Uani 1 1 d .
F3 F 1.0876(4) 0.56764(19) 0.8316(3) 0.0674(15) Uani 1 1 d .
F4 F 0.6420(4) 0.62188(19) 0.3122(2) 0.0630(15) Uani 1 1 d .
F5 F 0.6658(3) 0.71049(17) 0.2943(2) 0.0589(14) Uani 1 1 d .
F6 F 0.5479(3) 0.76677(18) 0.2528(2) 0.0606(14) Uani 1 1 d .
N1 N 1.1929(5) 0.7240(3) 0.8600(4) 0.063(2) Uani 1 1 d .
H1A H 1.1964 0.6940 0.8504 0.075 Uiso 1 1 calc R
N2 N 0.5055(6) 0.6012(3) 0.2234(3) 0.066(2) Uani 1 1 d .
H2A H 0.5296 0.6275 0.2187 0.079 Uiso 1 1 calc R
N3 N 1.1023(5) 0.6557(3) 0.6403(4) 0.064(2) Uani 1 1 d .
N4 N 0.7958(5) 0.6537(3) 0.3560(4) 0.063(2) Uani 1 1 d .
Ni1 Ni 1.17978(9) 0.65196(5) 0.72654(6) 0.0658(4) Uani 1 1 d .
Ni2 Ni 0.70505(8) 0.65288(4) 0.27371(6) 0.0584(3) Uani 1 1 d .
O1 O 1.2379(4) 0.6004(3) 0.7053(3) 0.0700(19) Uani 1 1 d U
O2 O 1.1757(5) 0.5387(3) 0.7161(4) 0.081(2) Uani 1 1 d U
O3 O 1.2517(5) 0.6456(3) 0.8148(3) 0.0702(19) Uani 1 1 d U
O4 O 1.2310(5) 0.5726(3) 0.8297(3) 0.0708(19) Uani 1 1 d U
O5 O 1.1583(5) 0.4934(3) 0.8066(4) 0.076(2) Uani 1 1 d U
O6 O 1.0681(5) 0.4754(3) 0.8406(4) 0.075(2) Uani 1 1 d U
O7 O 1.0303(5) 0.5333(3) 0.7155(3) 0.0710(19) Uani 1 1 d U
O8 O 0.9496(5) 0.5268(3) 0.7610(3) 0.0697(19) Uani 1 1 d U
O9 O 0.9410(5) 0.4895(2) 0.8608(4) 0.072(2) Uani 1 1 d U
O10 O 0.9177(5) 0.5231(2) 0.9339(4) 0.074(2) Uani 1 1 d U
O11 O 1.0798(5) 0.5333(2) 0.9308(3) 0.0696(19) Uani 1 1 d U
O12 O 1.0360(4) 0.5886(3) 0.9728(3) 0.0672(18) Uani 1 1 d U
O13 O 0.9070(5) 0.5957(3) 0.9928(3) 0.074(2) Uani 1 1 d U
O14 O 0.8355(5) 0.6570(3) 0.9819(3) 0.0707(19) Uani 1 1 d U
O15 O 0.8120(5) 0.5875(3) 0.8720(3) 0.074(2) Uani 1 1 d U
O16 O 0.7637(5) 0.6572(3) 0.8590(3) 0.074(2) Uani 1 1 d U
O17 O 0.7753(5) 0.7352(3) 0.9236(4) 0.073(2) Uani 1 1 d U
O18 O 0.7739(5) 0.7967(3) 0.8699(4) 0.081(2) Uani 1 1 d U
O19 O 0.9313(4) 0.7217(2) 0.9815(3) 0.0683(19) Uani 1 1 d U
O20 O 0.9247(5) 0.7925(3) 0.9490(4) 0.076(2) Uani 1 1 d U
O21 O 0.8865(6) 0.8569(3) 0.8635(4) 0.086(2) Uani 1 1 d U
O22 O 0.9440(5) 0.8680(3) 0.8002(4) 0.077(2) Uani 1 1 d U
O23 O 0.8187(5) 0.7956(3) 0.7745(4) 0.084(2) Uani 1 1 d U
O24 O 0.9054(6) 0.7891(2) 0.7315(3) 0.078(2) Uani 1 1 d U
O25 O 1.0263(5) 0.8396(3) 0.7335(4) 0.078(2) Uani 1 1 d U
O26 O 1.0990(5) 0.7918(3) 0.7059(3) 0.074(2) Uani 1 1 d U
O27 O 1.0922(5) 0.8382(3) 0.8560(3) 0.0695(19) Uani 1 1 d U
O28 O 1.1827(5) 0.8152(3) 0.8247(4) 0.076(2) Uani 1 1 d U
O29 O 1.2456(5) 0.7582(3) 0.7703(4) 0.075(2) Uani 1 1 d U
O30 O 1.2521(5) 0.6984(3) 0.7150(4) 0.077(2) Uani 1 1 d U
O31 O 1.0525(4) 0.7562(2) 0.7954(3) 0.0586(16) Uani 1 1 d U
O32 O 0.9752(5) 0.7804(2) 0.8556(4) 0.072(2) Uani 1 1 d U
O33 O 0.8644(5) 0.7260(2) 0.8539(4) 0.071(2) Uani 1 1 d U
O34 O 0.9235(5) 0.6515(2) 0.9033(3) 0.0692(19) Uani 1 1 d U
O35 O 0.9550(5) 0.5823(2) 0.8531(3) 0.0621(18) Uani 1 1 d U
O36 O 0.7761(4) 0.6860(2) 0.2416(3) 0.0630(18) Uani 1 1 d U
O37 O 0.7416(5) 0.7586(3) 0.2349(4) 0.074(2) Uani 1 1 d U
O38 O 0.6177(4) 0.6529(2) 0.1909(3) 0.0628(17) Uani 1 1 d U
O39 O 0.5958(5) 0.7264(2) 0.1723(3) 0.0689(19) Uani 1 1 d U
O40 O 0.6174(5) 0.8129(2) 0.1901(4) 0.0691(19) Uani 1 1 d U
O41 O 0.5478(6) 0.8563(3) 0.2237(4) 0.083(2) Uani 1 1 d U
O42 O 0.6964(5) 0.7971(3) 0.3152(4) 0.076(2) Uani 1 1 d U
O43 O 0.6067(5) 0.8278(3) 0.3442(4) 0.078(2) Uani 1 1 d U
O44 O 0.4826(6) 0.8780(3) 0.2989(4) 0.082(2) Uani 1 1 d U
O45 O 0.3709(6) 0.8648(3) 0.3093(5) 0.096(3) Uani 1 1 d U
O46 O 0.4160(5) 0.8120(3) 0.2071(3) 0.074(2) Uani 1 1 d U
O47 O 0.3267(6) 0.7857(3) 0.2370(4) 0.088(2) Uani 1 1 d U
O48 O 0.2607(6) 0.8139(3) 0.3110(5) 0.103(3) Uani 1 1 d U
O49 O 0.2215(5) 0.7622(3) 0.3581(4) 0.081(2) Uani 1 1 d U
O50 O 0.3990(5) 0.8122(3) 0.4078(4) 0.077(2) Uani 1 1 d U
O51 O 0.3622(5) 0.7546(3) 0.4495(4) 0.077(2) Uani 1 1 d U
O52 O 0.2510(5) 0.6909(3) 0.4321(4) 0.079(2) Uani 1 1 d U
O53 O 0.2965(6) 0.6225(3) 0.4643(4) 0.080(2) Uani 1 1 d U
O54 O 0.2354(5) 0.6820(2) 0.3125(4) 0.072(2) Uani 1 1 d U
O55 O 0.2520(5) 0.6110(3) 0.3428(4) 0.0692(19) Uani 1 1 d U
O56 O 0.3261(5) 0.5432(3) 0.4165(4) 0.076(2) Uani 1 1 d U
O57 O 0.4353(5) 0.5116(2) 0.4204(3) 0.070(2) Uani 1 1 d U
O58 O 0.4437(5) 0.6005(3) 0.4842(3) 0.073(2) Uani 1 1 d U
O59 O 0.5411(4) 0.5832(2) 0.4562(3) 0.0664(18) Uani 1 1 d U
O60 O 0.5746(5) 0.5097(2) 0.4028(3) 0.0679(19) Uani 1 1 d U
O61 O 0.6555(5) 0.5370(2) 0.3640(3) 0.0693(19) Uani 1 1 d U
O62 O 0.4340(5) 0.5142(2) 0.3093(3) 0.0680(19) Uani 1 1 d U
O63 O 0.5246(5) 0.5124(2) 0.2708(3) 0.0672(19) Uani 1 1 d U
O64 O 0.6403(5) 0.5457(2) 0.2457(3) 0.0635(18) Uani 1 1 d U
O65 O 0.7377(4) 0.5929(2) 0.2545(3) 0.0594(16) Uani 1 1 d U
O66 O 0.5269(4) 0.5920(2) 0.3384(3) 0.0616(17) Uani 1 1 d U
O67 O 0.4029(4) 0.5960(2) 0.3576(3) 0.0618(17) Uani 1 1 d U
O68 O 0.3825(5) 0.6694(2) 0.4069(3) 0.0624(18) Uani 1 1 d U
O69 O 0.3635(5) 0.7373(2) 0.3388(3) 0.0645(18) Uani 1 1 d U
O70 O 0.4695(5) 0.7865(2) 0.3254(3) 0.0645(18) Uani 1 1 d U

loop_
_atom_site_aniso_label
_atom_site_aniso_U_11
_atom_site_aniso_U_22
_atom_site_aniso_U_33
_atom_site_aniso_U_23
_atom_site_aniso_U_13
_atom_site_aniso_U_12
C1 0.063(7) 0.084(7) 0.056(6) 0.004(5) 0.015(5) 0.010(5)
C2 0.087(7) 0.091(6) 0.074(6) 0.004(5) 0.045(5) 0.007(5)
C3 0.113(9) 0.097(8) 0.088(8) 0.007(6) 0.042(7) 0.019(7)
C4 0.113(9) 0.094(8) 0.068(7) -0.008(5) 0.040(6) 0.003(6)
C5 0.113(9) 0.099(8) 0.093(8) 0.004(6) 0.063(7) 0.003(7)
C6 0.087(7) 0.092(8) 0.046(5) -0.002(5) 0.028(5) 0.010(6)
C7 0.069(6) 0.083(6) 0.055(5) -0.005(4) 0.012(4) 0.011(5)
C8 0.101(9) 0.106(9) 0.063(6) 0.012(6) 0.018(6) -0.001(7)
C9 0.092(8) 0.098(8) 0.080(7) -0.002(6) 0.027(6) 0.013(6)
C10 0.089(8) 0.087(7) 0.082(8) 0.005(6) -0.002(6) 0.000(6)
C11 0.083(8) 0.080(7) 0.081(7) 0.005(5) 0.037(6) 0.009(6)
C12 0.121(9) 0.099(7) 0.149(9) 0.015(7) 0.076(7) 0.035(7)
C13 0.182(12) 0.173(12) 0.139(11) 0.012(10) 0.044(10) 0.083(10)
C14 0.187(12) 0.124(11) 0.246(14) 0.028(11) 0.100(10) 0.009(10)
C15 0.130(10) 0.086(8) 0.117(9) -0.021(7) 0.041(8) 0.025(7)
C16 0.084(7) 0.052(5) 0.062(6) 0.003(4) 0.023(5) 0.000(5)
C17 0.093(7) 0.088(7) 0.064(6) -0.006(5) 0.022(5) -0.004(6)
C18 0.107(9) 0.112(8) 0.060(7) -0.014(6) 0.019(6) 0.006(7)
C19 0.093(8) 0.103(8) 0.070(7) -0.001(6) 0.024(6) -0.013(6)
C20 0.107(9) 0.098(8) 0.075(7) 0.024(6) 0.023(6) 0.008(7)
C21 0.096(8) 0.061(6) 0.067(6) 0.004(4) 0.037(6) 0.010(5)
C22 0.106(7) 0.058(5) 0.086(7) 0.013(4) 0.053(6) 0.006(5)
C23 0.117(9) 0.051(6) 0.106(8) 0.001(5) 0.040(7) -0.003(6)
C24 0.141(10) 0.076(7) 0.077(7) 0.012(5) 0.039(7) 0.006(7)
C25 0.111(9) 0.091(8) 0.123(10) -0.007(7) 0.053(8) 0.002(7)
C26 0.098(8) 0.066(6) 0.065(6) 0.013(5) 0.025(6) 0.010(5)
C27 0.099(7) 0.074(6) 0.071(6) 0.006(5) 0.019(5) 0.001(5)
C28 0.078(7) 0.095(8) 0.092(8) -0.006(6) 0.022(6) 0.010(6)
C29 0.110(9) 0.091(8) 0.102(9) 0.016(7) 0.026(7) -0.012(7)
C30 0.108(9) 0.097(8) 0.067(7) 0.001(5) 0.017(6) 0.007(7)
C31 0.070(7) 0.072(6) 0.052(5) 0.005(4) 0.023(5) 0.001(5)
C32 0.109(8) 0.114(8) 0.080(7) -0.006(5) 0.059(6) 0.001(6)
C33 0.132(10) 0.187(12) 0.128(11) 0.003(9) 0.052(9) -0.038(10)
C34 0.145(11) 0.170(11) 0.103(10) 0.043(8) 0.063(8) 0.028(9)
C35 0.195(13) 0.144(11) 0.110(10) -0.009(8) 0.075(9) 0.014(9)
C36 0.073(6) 0.070(6) 0.053(5) 0.006(4) 0.030(5) -0.003(5)
C37 0.080(7) 0.076(6) 0.100(7) -0.007(5) 0.016(6) -0.003(5)
C38 0.101(9) 0.124(10) 0.102(9) 0.020(7) 0.019(7) -0.039(7)
C39 0.092(8) 0.075(7) 0.117(9) -0.020(6) -0.008(7) -0.002(6)
C40 0.120(10) 0.099(9) 0.091(8) -0.018(6) 0.028(7) -0.004(7)
C41 0.072(7) 0.071(7) 0.089(8) -0.008(5) 0.025(6) -0.006(5)
C42 0.116(8) 0.093(7) 0.138(9) 0.007(7) 0.062(7) 0.022(6)
C43 0.085(8) 0.100(8) 0.146(11) 0.013(7) 0.052(8) 0.014(6)
C44 0.165(12) 0.128(11) 0.142(10) -0.025(8) 0.072(9) 0.021(9)
C45 0.123(10) 0.118(10) 0.171(11) 0.037(9) 0.072(9) 0.033(8)
C46 0.066(6) 0.065(6) 0.081(7) 0.006(5) 0.028(5) 0.012(5)
C47 0.089(7) 0.072(6) 0.084(6) -0.009(5) 0.015(6) -0.005(5)
C48 0.131(10) 0.089(8) 0.083(8) -0.003(6) 0.026(7) -0.005(7)
C49 0.085(8) 0.090(8) 0.108(9) -0.018(6) 0.015(6) -0.009(6)
C50 0.107(9) 0.079(7) 0.092(8) -0.011(6) 0.030(7) -0.009(6)
C51 0.089(8) 0.075(7) 0.088(8) 0.002(6) 0.021(6) -0.011(6)
C52 0.099(7) 0.060(6) 0.097(7) 0.012(5) 0.040(6) 0.007(5)
C53 0.115(9) 0.073(7) 0.123(9) -0.007(7) 0.038(7) 0.026(7)
C54 0.115(9) 0.054(6) 0.130(10) 0.015(6) 0.029(7) 0.012(6)
C55 0.106(9) 0.080(8) 0.100(8) 0.005(6) 0.011(7) 0.011(7)
C56 0.075(7) 0.059(6) 0.083(7) 0.016(5) 0.008(6) 0.008(5)
C57 0.119(8) 0.119(9) 0.098(8) 0.011(7) 0.010(7) -0.021(7)
C58 0.150(11) 0.179(12) 0.124(11) 0.004(10) 0.017(9) -0.059(10)
C59 0.147(12) 0.140(11) 0.121(11) 0.016(9) -0.022(9) 0.012(9)
C60 0.142(11) 0.161(12) 0.121(10) -0.012(9) 0.016(9) -0.001(10)
C61 0.076(7) 0.065(6) 0.054(6) 0.008(4) 0.008(5) -0.007(5)
C62 0.084(6) 0.072(6) 0.070(6) -0.001(4) 0.032(5) -0.013(5)
C63 0.102(9) 0.084(7) 0.065(6) -0.003(5) 0.017(6) -0.004(6)
C64 0.090(7) 0.080(7) 0.086(8) 0.003(6) 0.027(6) -0.010(6)
C65 0.089(8) 0.073(6) 0.088(8) -0.011(5) 0.022(6) -0.010(6)
C66 0.108(9) 0.066(6) 0.063(6) 0.012(5) 0.021(6) -0.022(6)
C67 0.147(9) 0.120(8) 0.086(7) 0.035(6) 0.050(7) -0.008(7)
C68 0.173(11) 0.164(12) 0.135(12) 0.050(9) 0.040(10) 0.022(10)
C69 0.187(12) 0.158(12) 0.135(11) 0.045(9) 0.034(10) -0.047(10)
C70 0.214(13) 0.163(12) 0.103(10) 0.029(8) 0.066(10) 0.007(10)
C71 0.089(8) 0.086(7) 0.062(6) -0.004(5) 0.032(6) -0.010(6)
C72 0.113(8) 0.115(8) 0.098(8) -0.025(6) 0.058(6) -0.036(7)
C73 0.120(10) 0.166(11) 0.106(9) -0.035(8) 0.061(8) -0.056(8)
C74 0.122(10) 0.139(10) 0.137(11) -0.010(8) 0.064(9) -0.029(8)
C75 0.141(11) 0.149(11) 0.130(10) 0.027(9) 0.050(9) -0.033(9)
C76 0.091(7) 0.058(6) 0.067(6) 0.016(4) 0.032(6) 0.014(5)
C77 0.090(7) 0.056(5) 0.055(6) 0.005(4) 0.029(5) 0.004(5)
C78 0.078(6) 0.055(5) 0.048(5) 0.007(4) 0.022(5) 0.001(4)
C79 0.097(8) 0.067(6) 0.077(7) 0.020(5) 0.029(6) 0.012(5)
C80 0.076(7) 0.062(5) 0.060(6) 0.003(4) 0.024(5) 0.002(5)
C81 0.078(7) 0.049(5) 0.073(7) -0.006(4) 0.025(5) 0.000(5)
C82 0.095(8) 0.082(7) 0.071(7) -0.004(5) 0.025(6) -0.001(6)
C83 0.085(8) 0.088(7) 0.060(6) -0.004(5) 0.018(5) 0.005(6)
C84 0.073(7) 0.061(6) 0.092(8) -0.006(5) 0.035(6) -0.002(5)
C85 0.082(6) 0.076(6) 0.104(7) -0.002(5) 0.057(6) -0.009(5)
C86 0.090(8) 0.097(8) 0.139(10) 0.011(7) 0.065(8) 0.016(6)
C87 0.104(9) 0.076(7) 0.107(8) -0.006(6) 0.055(7) -0.005(6)
C88 0.083(8) 0.094(8) 0.117(9) -0.012(7) 0.028(7) -0.018(6)
C89 0.076(7) 0.085(7) 0.060(6) -0.008(5) 0.025(5) -0.006(5)
C90 0.092(7) 0.080(6) 0.048(5) -0.001(4) 0.028(5) -0.006(5)
C91 0.102(8) 0.086(7) 0.058(6) 0.005(5) 0.023(6) 0.003(6)
C92 0.099(8) 0.095(8) 0.071(7) -0.006(5) 0.031(6) -0.012(6)
C93 0.094(8) 0.083(7) 0.060(6) -0.004(5) 0.036(6) -0.008(5)
C94 0.091(8) 0.057(6) 0.076(7) 0.004(5) 0.030(6) -0.001(5)
C95 0.099(7) 0.085(6) 0.086(7) 0.030(5) 0.034(6) 0.000(6)
C96 0.117(9) 0.101(8) 0.082(8) 0.021(6) 0.047(7) 0.004(7)
C97 0.100(8) 0.131(10) 0.090(9) 0.036(7) 0.022(7) 0.008(7)
C98 0.121(10) 0.089(7) 0.097(9) 0.015(6) 0.042(7) 0.003(7)
C99 0.082(7) 0.064(6) 0.058(6) 0.008(4) 0.010(5) 0.005(5)
C100 0.120(8) 0.101(8) 0.091(8) -0.016(6) 0.024(7) 0.007(7)
C101 0.167(12) 0.124(10) 0.171(13) -0.009(10) 0.013(10) -0.032(9)
C102 0.141(11) 0.177(12) 0.139(12) -0.047(10) -0.009(9) 0.029(10)
C103 0.180(12) 0.185(12) 0.097(10) -0.035(9) 0.045(9) 0.007(10)
C104 0.107(9) 0.060(6) 0.085(8) 0.013(5) 0.031(7) 0.005(6)
C105 0.144(9) 0.068(6) 0.139(9) 0.005(6) 0.056(7) 0.010(6)
C106 0.149(10) 0.062(7) 0.142(11) 0.005(7) 0.038(8) 0.006(7)
C107 0.185(12) 0.115(11) 0.194(12) 0.029(10) -0.005(10) 0.022(10)
C108 0.194(13) 0.126(11) 0.205(12) -0.037(10) 0.086(10) 0.014(10)
C109 0.086(8) 0.063(6) 0.071(6) 0.010(5) 0.028(6) 0.007(5)
C110 0.088(7) 0.093(7) 0.080(6) 0.003(5) 0.010(6) 0.005(6)
C111 0.094(8) 0.094(8) 0.089(8) 0.003(6) 0.028(6) -0.005(6)
C112 0.101(8) 0.099(8) 0.088(8) -0.009(6) 0.033(7) 0.006(7)
C113 0.097(9) 0.107(9) 0.105(9) -0.002(7) 0.018(7) -0.012(7)
C114 0.070(7) 0.068(6) 0.088(8) -0.028(5) 0.024(6) -0.001(5)
C115 0.091(7) 0.064(6) 0.108(7) -0.002(5) 0.050(6) 0.007(5)
C116 0.122(10) 0.076(7) 0.160(11) 0.004(7) 0.047(9) 0.007(7)
C117 0.095(8) 0.099(8) 0.101(8) 0.025(6) 0.040(7) 0.015(7)
C118 0.106(9) 0.099(8) 0.106(9) -0.012(7) 0.042(7) 0.012(7)
C119 0.081(7) 0.084(7) 0.069(7) -0.019(5) 0.036(6) -0.006(6)
C120 0.127(8) 0.111(8) 0.084(7) -0.022(6) 0.032(7) -0.005(7)
C121 0.152(11) 0.105(9) 0.101(9) -0.038(7) 0.017(8) 0.001(8)
C122 0.163(12) 0.150(11) 0.101(9) -0.014(8) 0.043(9) -0.024(10)
C123 0.135(10) 0.157(12) 0.132(11) -0.018(10) 0.024(9) -0.006(9)
C124 0.100(9) 0.099(8) 0.091(8) 0.005(6) 0.056(7) 0.005(7)
C125 0.174(10) 0.149(10) 0.163(10) 0.017(8) 0.125(8) 0.025(8)
C126 0.215(13) 0.172(13) 0.134(10) -0.002(9) 0.106(10) -0.005(10)
C127 0.207(13) 0.177(12) 0.194(13) 0.048(10) 0.143(10) 0.036(10)
C128 0.158(12) 0.172(11) 0.192(13) 0.027(10) 0.108(10) -0.018(10)
C129 0.085(7) 0.065(6) 0.062(6) -0.005(4) 0.031(5) 0.014(5)
C130 0.086(7) 0.075(6) 0.089(7) 0.003(5) 0.021(5) -0.005(5)
C131 0.110(9) 0.097(8) 0.105(9) 0.016(7) 0.013(7) -0.011(7)
C132 0.135(11) 0.086(8) 0.121(10) -0.018(7) 0.015(8) 0.014(8)
C133 0.095(9) 0.145(11) 0.112(10) 0.013(8) 0.023(7) 0.002(8)
C134 0.082(8) 0.063(6) 0.070(6) 0.005(5) 0.029(6) -0.008(5)
C135 0.108(7) 0.075(6) 0.078(6) 0.018(5) 0.053(6) 0.009(5)
C136 0.158(11) 0.112(9) 0.109(9) 0.039(7) 0.057(8) -0.004(8)
C137 0.127(10) 0.098(9) 0.155(11) 0.025(8) 0.035(9) -0.020(8)
C138 0.128(10) 0.095(8) 0.152(11) 0.041(7) 0.073(9) 0.009(7)
C139 0.092(8) 0.056(6) 0.056(6) 0.005(4) 0.015(5) -0.002(5)
C140 0.111(8) 0.103(7) 0.069(6) -0.014(5) 0.021(6) 0.021(6)
C141 0.126(10) 0.108(9) 0.120(10) -0.037(7) -0.010(8) 0.011(8)
C142 0.150(11) 0.160(11) 0.100(9) -0.022(8) 0.033(8) 0.024(9)
C143 0.119(9) 0.128(10) 0.085(9) -0.005(7) 0.010(7) 0.028(8)
C144 0.068(7) 0.065(6) 0.049(5) -0.006(4) 0.018(5) -0.001(5)
C145 0.084(6) 0.063(5) 0.065(5) 0.002(4) 0.029(5) 0.006(5)
C146 0.079(7) 0.081(7) 0.079(7) 0.009(5) 0.019(6) 0.007(5)
C147 0.072(7) 0.076(6) 0.059(6) 0.011(4) 0.009(5) 0.008(5)
C148 0.113(9) 0.059(6) 0.078(7) 0.007(5) 0.030(6) 0.017(6)
C149 0.079(7) 0.072(6) 0.062(6) -0.013(5) 0.021(5) -0.011(5)
C150 0.098(7) 0.080(6) 0.093(7) -0.028(5) 0.055(6) -0.018(5)
C151 0.107(9) 0.106(9) 0.103(9) -0.024(7) 0.031(7) -0.040(7)
C152 0.121(9) 0.104(9) 0.133(10) -0.055(7) 0.055(8) -0.019(7)
C153 0.136(10) 0.072(7) 0.134(10) -0.022(6) 0.068(8) -0.012(7)
C154 0.083(7) 0.063(6) 0.049(5) 0.004(4) 0.022(5) 0.013(5)
C155 0.095(7) 0.063(5) 0.077(6) -0.010(4) 0.045(5) -0.007(5)
C156 0.100(9) 0.081(7) 0.099(8) -0.005(6) 0.054(7) 0.011(6)
C157 0.113(9) 0.076(7) 0.086(7) -0.023(5) 0.048(6) -0.004(6)
C158 0.118(9) 0.087(8) 0.136(10) -0.013(7) 0.056(8) -0.016(7)
C159 0.069(7) 0.073(7) 0.054(6) 0.001(4) 0.020(5) -0.004(5)
C160 0.076(7) 0.052(5) 0.055(5) 0.004(4) 0.024(5) 0.008(4)
C161 0.084(7) 0.064(6) 0.055(6) 0.005(4) 0.028(5) 0.002(5)
C162 0.079(7) 0.074(6) 0.043(5) 0.005(4) 0.027(5) 0.001(5)
C163 0.076(7) 0.065(6) 0.059(6) -0.004(4) 0.022(5) 0.015(5)
C164 0.080(7) 0.051(5) 0.055(6) 0.005(4) 0.017(5) 0.011(4)
C165 0.089(7) 0.069(6) 0.043(5) -0.009(4) 0.029(5) -0.005(5)
C166 0.100(8) 0.100(8) 0.040(5) -0.009(5) 0.019(5) -0.014(6)
C167 0.102(9) 0.076(7) 0.061(7) -0.004(5) 0.031(6) -0.003(6)
C168 0.084(7) 0.078(7) 0.060(6) -0.003(4) 0.027(5) -0.009(5)
C169 0.085(7) 0.069(6) 0.067(6) -0.003(4) 0.029(5) 0.004(5)
C170 0.079(7) 0.077(7) 0.067(7) 0.005(5) 0.015(5) 0.016(5)
C171 0.107(9) 0.094(8) 0.055(6) 0.001(5) 0.032(6) -0.007(7)
C172 0.098(8) 0.069(6) 0.065(6) -0.004(5) 0.032(6) 0.003(5)
C173 0.085(8) 0.064(7) 0.077(7) -0.007(5) 0.014(6) -0.018(5)
C174 0.083(7) 0.075(6) 0.049(5) 0.003(4) 0.018(5) 0.008(5)
C175 0.093(8) 0.061(6) 0.062(6) -0.004(4) 0.025(5) 0.007(5)
C176 0.100(9) 0.082(7) 0.079(8) -0.004(6) 0.022(6) 0.008(6)
C177 0.082(8) 0.083(8) 0.082(8) -0.006(6) 0.018(6) -0.002(6)
C754 0.105(8) 0.047(5) 0.078(7) -0.004(4) 0.024(6) -0.007(5)
Cr1 0.0819(13) 0.0611(10) 0.0558(10) 0.0033(7) 0.0249(9) 0.0029(8)
Cr2 0.0869(13) 0.0586(10) 0.0547(10) 0.0021(7) 0.0298(9) 0.0017(8)
Cr3 0.0881(13) 0.0540(9) 0.0567(10) 0.0030(6) 0.0293(9) 0.0027(8)
Cr4 0.0746(12) 0.0547(10) 0.0677(11) -0.0024(7) 0.0241(9) 0.0023(8)
Cr5 0.0816(13) 0.0519(10) 0.0808(13) 0.0070(8) 0.0261(10) 0.0079(8)
Cr6 0.0837(13) 0.0537(10) 0.0631(11) 0.0061(7) 0.0191(9) 0.0015(8)
Cr7 0.0846(13) 0.0644(10) 0.0500(9) 0.0009(7) 0.0218(8) -0.0041(9)
Cr8 0.0747(12) 0.0554(9) 0.0604(10) 0.0018(7) 0.0247(8) 0.0000(8)
Cr9 0.0800(13) 0.0582(10) 0.0723(12) 0.0057(7) 0.0300(10) 0.0041(8)
Cr10 0.0924(15) 0.0577(10) 0.0767(13) 0.0081(8) 0.0418(11) 0.0106(9)
Cr11 0.0845(13) 0.0563(10) 0.0739(12) -0.0028(7) 0.0389(10) -0.0029(8)
Cr12 0.0829(13) 0.0615(10) 0.0633(11) 0.0071(7) 0.0371(9) 0.0017(8)
Cr13 0.0738(12) 0.0552(9) 0.0531(9) 0.0046(6) 0.0236(8) -0.0002(7)
Cr14 0.0737(12) 0.0513(9) 0.0559(9) -0.0030(6) 0.0261(8) -0.0043(7)
F1 0.078(4) 0.070(4) 0.048(3) -0.006(2) 0.016(3) -0.004(3)
F2 0.088(5) 0.061(4) 0.056(3) 0.010(2) 0.028(3) 0.003(3)
F3 0.091(5) 0.060(3) 0.052(3) -0.001(2) 0.027(3) 0.006(3)
F4 0.068(4) 0.060(3) 0.053(3) 0.001(2) 0.014(3) 0.001(3)
F5 0.072(4) 0.053(3) 0.049(3) 0.003(2) 0.020(3) 0.001(2)
F6 0.071(4) 0.061(3) 0.051(3) 0.001(2) 0.024(3) 0.003(3)
N1 0.072(6) 0.067(5) 0.049(5) 0.003(3) 0.023(4) 0.011(4)
N2 0.090(7) 0.067(5) 0.038(4) -0.010(3) 0.022(4) -0.018(5)
N3 0.070(6) 0.064(5) 0.052(5) 0.004(4) 0.017(4) -0.005(4)
N4 0.063(5) 0.049(5) 0.072(6) -0.001(4) 0.022(4) -0.004(4)
Ni1 0.0753(10) 0.0697(9) 0.0494(7) 0.0026(5) 0.0201(6) 0.0005(7)
Ni2 0.0681(9) 0.0538(7) 0.0511(7) -0.0010(5) 0.0202(6) -0.0012(6)
O1 0.063(5) 0.072(5) 0.068(5) 0.007(3) 0.018(4) 0.000(3)
O2 0.096(6) 0.074(5) 0.077(5) -0.007(4) 0.039(5) 0.000(4)
O3 0.080(5) 0.084(5) 0.047(4) -0.001(3) 0.024(3) -0.003(4)
O4 0.079(5) 0.076(5) 0.052(4) -0.007(3) 0.017(4) -0.006(4)
O5 0.083(6) 0.091(5) 0.065(5) 0.010(4) 0.040(4) 0.017(4)
O6 0.097(6) 0.060(4) 0.080(5) 0.008(3) 0.046(5) 0.007(4)
O7 0.076(5) 0.073(5) 0.060(4) -0.007(3) 0.020(4) 0.003(4)
O8 0.091(6) 0.070(4) 0.054(4) -0.008(3) 0.035(4) 0.002(4)
O9 0.101(6) 0.060(4) 0.071(5) 0.000(3) 0.050(4) 0.006(4)
O10 0.114(6) 0.061(4) 0.063(4) 0.010(3) 0.050(4) 0.002(4)
O11 0.097(6) 0.057(4) 0.059(4) 0.002(3) 0.034(4) 0.000(4)
O12 0.060(4) 0.069(4) 0.063(4) -0.003(3) 0.013(3) 0.006(3)
O13 0.092(6) 0.080(5) 0.062(4) -0.004(3) 0.043(4) 0.002(4)
O14 0.087(5) 0.062(4) 0.069(5) -0.004(3) 0.036(4) 0.002(4)
O15 0.085(5) 0.070(5) 0.059(4) -0.005(3) 0.019(4) 0.004(4)
O16 0.092(5) 0.056(4) 0.064(4) -0.003(3) 0.019(4) -0.003(4)
O17 0.071(5) 0.067(5) 0.073(5) 0.002(3) 0.019(4) 0.000(3)
O18 0.082(6) 0.067(5) 0.092(6) 0.009(4) 0.030(4) 0.018(4)
O19 0.068(5) 0.064(4) 0.069(5) -0.012(3) 0.021(4) -0.005(3)
O20 0.080(5) 0.069(5) 0.077(5) 0.001(4) 0.029(4) 0.009(4)
O21 0.108(7) 0.049(4) 0.102(6) 0.017(4) 0.042(5) 0.005(4)
O22 0.096(6) 0.057(4) 0.071(5) 0.011(3) 0.024(4) 0.009(4)
O23 0.094(6) 0.075(5) 0.075(5) 0.019(4) 0.022(4) 0.019(4)
O24 0.099(6) 0.058(4) 0.055(4) 0.004(3) 0.005(4) 0.002(4)
O25 0.094(6) 0.073(5) 0.066(5) 0.009(3) 0.027(4) 0.001(4)
O26 0.095(6) 0.066(5) 0.061(4) -0.002(3) 0.031(4) -0.013(4)
O27 0.076(5) 0.074(5) 0.054(4) 0.002(3) 0.019(4) -0.005(4)
O28 0.105(6) 0.066(5) 0.063(5) -0.004(3) 0.038(4) -0.017(4)
O29 0.075(5) 0.087(5) 0.062(5) -0.006(4) 0.025(4) -0.003(4)
O30 0.085(6) 0.078(5) 0.073(5) -0.003(4) 0.036(4) -0.006(4)
O31 0.074(5) 0.057(4) 0.051(4) 0.007(3) 0.031(3) 0.001(3)
O32 0.087(5) 0.054(4) 0.074(5) 0.008(3) 0.028(4) 0.007(3)
O33 0.085(5) 0.051(4) 0.076(5) 0.003(3) 0.030(4) -0.008(3)
O34 0.099(6) 0.053(4) 0.054(4) 0.003(3) 0.026(4) 0.003(4)
O35 0.089(5) 0.057(4) 0.052(4) 0.006(3) 0.041(4) 0.006(3)
O36 0.066(5) 0.054(4) 0.066(4) -0.002(3) 0.021(3) -0.006(3)
O37 0.085(5) 0.055(4) 0.087(5) 0.011(3) 0.041(4) 0.001(4)
O38 0.060(4) 0.068(4) 0.046(4) 0.009(3) 0.004(3) -0.003(3)
O39 0.084(5) 0.058(4) 0.068(5) 0.004(3) 0.033(4) 0.004(3)
O40 0.084(5) 0.052(4) 0.076(5) 0.008(3) 0.037(4) -0.001(3)
O41 0.099(6) 0.065(5) 0.096(6) 0.017(4) 0.048(5) 0.007(4)
O42 0.083(5) 0.060(4) 0.077(5) -0.008(3) 0.022(4) -0.008(4)
O43 0.084(6) 0.078(5) 0.067(5) -0.018(3) 0.022(4) -0.005(4)
O44 0.087(6) 0.062(5) 0.097(6) 0.003(4) 0.036(5) 0.007(4)
O45 0.118(7) 0.060(5) 0.127(7) 0.013(4) 0.067(6) 0.015(5)
O46 0.076(5) 0.089(5) 0.054(4) 0.008(3) 0.020(4) 0.000(4)
O47 0.096(6) 0.088(6) 0.073(5) 0.007(4) 0.023(5) 0.006(4)
O48 0.103(7) 0.090(6) 0.137(8) 0.027(5) 0.072(6) 0.032(5)
O49 0.074(5) 0.055(4) 0.117(7) 0.002(4) 0.040(5) 0.002(4)
O50 0.097(6) 0.070(5) 0.078(5) -0.012(4) 0.047(5) -0.012(4)
O51 0.099(6) 0.068(5) 0.068(5) -0.010(3) 0.037(4) -0.011(4)
O52 0.098(6) 0.057(4) 0.094(6) 0.005(4) 0.050(5) 0.002(4)
O53 0.102(6) 0.075(5) 0.080(5) 0.010(4) 0.055(5) 0.007(4)
O54 0.092(6) 0.049(4) 0.073(5) -0.001(3) 0.028(4) -0.009(3)
O55 0.063(5) 0.068(4) 0.078(5) 0.004(3) 0.029(4) -0.002(3)
O56 0.088(5) 0.056(4) 0.088(5) 0.015(3) 0.038(4) -0.001(4)
O57 0.093(6) 0.056(4) 0.058(4) 0.007(3) 0.026(4) 0.004(4)
O58 0.083(5) 0.086(5) 0.051(4) 0.011(3) 0.027(4) 0.007(4)
O59 0.071(5) 0.065(4) 0.056(4) 0.003(3) 0.015(3) 0.000(3)
O60 0.076(5) 0.054(4) 0.067(4) 0.001(3) 0.019(4) 0.001(3)
O61 0.090(5) 0.052(4) 0.067(5) 0.006(3) 0.031(4) 0.005(3)
O62 0.067(5) 0.068(4) 0.068(5) -0.001(3) 0.024(4) -0.010(3)
O63 0.070(5) 0.056(4) 0.071(5) -0.007(3) 0.022(4) -0.003(3)
O64 0.087(5) 0.049(4) 0.062(4) -0.010(3) 0.038(4) -0.011(3)
O65 0.063(4) 0.056(4) 0.065(4) -0.008(3) 0.029(3) -0.001(3)
O66 0.077(5) 0.058(4) 0.047(4) -0.003(3) 0.020(3) -0.005(3)
O67 0.076(5) 0.055(4) 0.055(4) -0.004(3) 0.025(3) -0.002(3)
O68 0.085(5) 0.052(4) 0.054(4) 0.002(3) 0.031(4) 0.006(3)
O69 0.089(5) 0.053(4) 0.059(4) -0.001(3) 0.036(4) 0.000(3)
O70 0.073(5) 0.060(4) 0.070(5) 0.007(3) 0.038(4) 0.011(3)

loop_
_atom_type_symbol
_atom_type_description
_atom_type_scat_dispersion_real
_atom_type_scat_dispersion_imag
_atom_type_scat_source
C C 0.0033 0.0016 'International Tables Vol C Tables 4.2.6.8 and 6.1.1.4'
H H 0.0000 0.0000 'International Tables Vol C Tables 4.2.6.8 and 6.1.1.4'
N N 0.0061 0.0033 'International Tables Vol C Tables 4.2.6.8 and 6.1.1.4'
O O 0.0106 0.0060 'International Tables Vol C Tables 4.2.6.8 and 6.1.1.4'
F F 0.0171 0.0103 'International Tables Vol C Tables 4.2.6.8 and 6.1.1.4'
Cr Cr 0.3209 0.6236 'International Tables Vol C Tables 4.2.6.8 and 6.1.1.4'
Ni Ni 0.3393 1.1124 'International Tables Vol C Tables 4.2.6.8 and 6.1.1.4'

loop_
_geom_angle_atom_site_label_1
_geom_angle_atom_site_label_2
_geom_angle_atom_site_label_3
_geom_angle
O1 C1 O2 125.9(11)
O1 C1 C2 121.1(10)
O2 C1 C2 112.9(10)
C1 C2 C3 110.1(9)
C1 C2 C4 108.3(9)
C3 C2 C4 109.5(9)
C1 C2 C5 110.0(9)
C3 C2 C5 109.0(9)
C4 C2 C5 109.8(9)
C2 C3 H3A 109.5
C2 C3 H3B 109.5
H3A C3 H3B 109.5
C2 C3 H3C 109.5
H3A C3 H3C 109.5
H3B C3 H3C 109.5
C2 C4 H4A 109.5
C2 C4 H4B 109.5
H4A C4 H4B 109.5
C2 C4 H4C 109.5
H4A C4 H4C 109.5
H4B C4 H4C 109.5
C2 C5 H5A 109.5
C2 C5 H5B 109.5
H5A C5 H5B 109.5
C2 C5 H5C 109.5
H5A C5 H5C 109.5
H5B C5 H5C 109.5
O3 C6 O4 124.3(12)
O3 C6 C7 120.5(11)
O4 C6 C7 115.2(10)
C10 C7 C8 109.4(8)
C10 C7 C9 110.3(9)
C8 C7 C9 109.4(9)
C10 C7 C6 110.4(8)
C8 C7 C6 110.1(9)
C9 C7 C6 107.3(8)
C7 C8 H8A 109.5
C7 C8 H8B 109.5
H8A C8 H8B 109.5
C7 C8 H8C 109.5
H8A C8 H8C 109.5
H8B C8 H8C 109.5
C7 C9 H9A 109.5
C7 C9 H9B 109.5
H9A C9 H9B 109.5
C7 C9 H9C 109.5
H9A C9 H9C 109.5
H9B C9 H9C 109.5
C7 C10 H10A 109.5
C7 C10 H10B 109.5
H10A C10 H10B 109.5
C7 C10 H10C 109.5
H10A C10 H10C 109.5
H10B C10 H10C 109.5
O5 C11 O6 124.2(12)
O5 C11 C12 117.9(11)
O6 C11 C12 117.1(11)
C11 C12 C15 111.7(11)
C11 C12 C14 111.4(11)
C15 C12 C14 110.1(12)
C11 C12 C13 106.9(11)
C15 C12 C13 108.2(11)
C14 C12 C13 108.3(12)
C12 C13 H13A 109.5
C12 C13 H13B 109.5
H13A C13 H13B 109.5
C12 C13 H13C 109.5
H13A C13 H13C 109.5
H13B C13 H13C 109.5
C12 C14 H14A 109.5
C12 C14 H14B 109.5
H14A C14 H14B 109.5
C12 C14 H14C 109.5
H14A C14 H14C 109.5
H14B C14 H14C 109.5
C12 C15 H15A 109.5
C12 C15 H15B 109.5
H15A C15 H15B 109.5
C12 C15 H15C 109.5
H15A C15 H15C 109.5
H15B C15 H15C 109.5
O8 C16 O7 126.7(11)
O8 C16 C17 115.4(11)
O7 C16 C17 117.8(10)
C16 C17 C19 113.0(9)
C16 C17 C18 110.6(9)
C19 C17 C18 108.4(9)
C16 C17 C20 110.4(9)
C19 C17 C20 107.1(9)
C18 C17 C20 107.2(9)
C17 C18 H18A 109.5
C17 C18 H18B 109.5
H18A C18 H18B 109.5
C17 C18 H18C 109.5
H18A C18 H18C 109.5
H18B C18 H18C 109.5
C17 C19 H19A 109.5
C17 C19 H19B 109.5
H19A C19 H19B 109.5
C17 C19 H19C 109.5
H19A C19 H19C 109.5
H19B C19 H19C 109.5
C17 C20 H20A 109.5
C17 C20 H20B 109.5
H20A C20 H20B 109.5
C17 C20 H20C 109.5
H20A C20 H20C 109.5
H20B C20 H20C 109.5
O9 C21 O10 125.0(12)
O9 C21 C22 119.8(9)
O10 C21 C22 114.8(10)
C21 C22 C25 108.4(9)
C21 C22 C24 108.0(9)
C25 C22 C24 110.3(9)
C21 C22 C23 109.1(8)
C25 C22 C23 109.7(9)
C24 C22 C23 111.2(8)
C22 C23 H23A 109.5
C22 C23 H23B 109.5
H23A C23 H23B 109.5
C22 C23 H23C 109.5
H23A C23 H23C 109.5
H23B C23 H23C 109.5
C22 C24 H24A 109.5
C22 C24 H24B 109.5
H24A C24 H24B 109.5
C22 C24 H24C 109.5
H24A C24 H24C 109.5
H24B C24 H24C 109.5
C22 C25 H25A 109.5
C22 C25 H25B 109.5
H25A C25 H25B 109.5
C22 C25 H25C 109.5
H25A C25 H25C 109.5
H25B C25 H25C 109.5
O12 C26 O11 126.3(12)
O12 C26 C27 115.8(10)
O11 C26 C27 117.7(11)
C30 C27 C28 111.0(9)
C30 C27 C26 110.9(10)
C28 C27 C26 110.3(9)
C30 C27 C29 109.9(10)
C28 C27 C29 107.6(10)
C26 C27 C29 106.9(9)
C27 C28 H28A 109.5
C27 C28 H28B 109.5
H28A C28 H28B 109.5
C27 C28 H28C 109.5
H28A C28 H28C 109.5
H28B C28 H28C 109.5
C27 C29 H29A 109.5
C27 C29 H29B 109.5
H29A C29 H29B 109.5
C27 C29 H29C 109.5
H29A C29 H29C 109.5
H29B C29 H29C 109.5
C27 C30 H30A 109.5
C27 C30 H30B 109.5
H30A C30 H30B 109.5
C27 C30 H30C 109.5
H30A C30 H30C 109.5
H30B C30 H30C 109.5
O14 C31 O13 123.4(11)
O14 C31 C32 119.3(10)
O13 C31 C32 117.2(9)
C35 C32 C34 111.7(11)
C35 C32 C33 109.3(11)
C34 C32 C33 109.7(11)
C35 C32 C31 110.8(12)
C34 C32 C31 109.3(10)
C33 C32 C31 105.8(12)
C32 C33 H33A 109.5
C32 C33 H33B 109.5
H33A C33 H33B 109.5
C32 C33 H33C 109.5
H33A C33 H33C 109.5
H33B C33 H33C 109.5
C32 C34 H34A 109.5
C32 C34 H34B 109.5
H34A C34 H34B 109.5
C32 C34 H34C 109.5
H34A C34 H34C 109.5
H34B C34 H34C 109.5
C32 C35 H35A 109.5
C32 C35 H35B 109.5
H35A C35 H35B 109.5
C32 C35 H35C 109.5
H35A C35 H35C 109.5
H35B C35 H35C 109.5
O15 C36 O16 125.5(11)
O15 C36 C37 117.4(9)
O16 C36 C37 117.0(9)
C36 C37 C38 109.9(9)
C36 C37 C39 112.1(9)
C38 C37 C39 109.7(10)
C36 C37 C40 109.2(10)
C38 C37 C40 108.1(10)
C39 C37 C40 107.6(10)
C37 C38 H38A 109.5
C37 C38 H38B 109.5
H38A C38 H38B 109.5
C37 C38 H38C 109.5
H38A C38 H38C 109.5
H38B C38 H38C 109.5
C37 C39 H39A 109.5
C37 C39 H39B 109.5
H39A C39 H39B 109.5
C37 C39 H39C 109.5
H39A C39 H39C 109.5
H39B C39 H39C 109.5
C37 C40 H40A 109.5
C37 C40 H40B 109.5
H40A C40 H40B 109.5
C37 C40 H40C 109.5
H40A C40 H40C 109.5
H40B C40 H40C 109.5
O18 C41 O17 123.0(13)
O18 C41 C42 119.8(11)
O17 C41 C42 117.0(11)
C45 C42 C43 111.7(12)
C45 C42 C44 111.6(12)
C43 C42 C44 107.0(11)
C45 C42 C41 110.4(12)
C43 C42 C41 107.6(10)
C44 C42 C41 108.5(11)
C42 C43 H43A 109.5
C42 C43 H43B 109.5
H43A C43 H43B 109.5
C42 C43 H43C 109.5
H43A C43 H43C 109.5
H43B C43 H43C 109.5
C42 C44 H44A 109.5
C42 C44 H44B 109.5
H44A C44 H44B 109.5
C42 C44 H44C 109.5
H44A C44 H44C 109.5
H44B C44 H44C 109.5
C42 C45 H45A 109.5
C42 C45 H45B 109.5
H45A C45 H45B 109.5
C42 C45 H45C 109.5
H45A C45 H45C 109.5
H45B C45 H45C 109.5
O20 C46 O19 123.3(12)
O20 C46 C47 116.4(10)
O19 C46 C47 120.2(9)
C46 C47 C48 111.3(9)
C46 C47 C50 108.8(9)
C48 C47 C50 111.9(10)
C46 C47 C49 106.5(9)
C48 C47 C49 110.1(10)
C50 C47 C49 108.1(9)
C47 C48 H48A 109.5
C47 C48 H48B 109.5
H48A C48 H48B 109.5
C47 C48 H48C 109.5
H48A C48 H48C 109.5
H48B C48 H48C 109.5
C47 C49 H49A 109.5
C47 C49 H49B 109.5
H49A C49 H49B 109.5
C47 C49 H49C 109.5
H49A C49 H49C 109.5
H49B C49 H49C 109.5
C47 C50 H50A 109.5
C47 C50 H50B 109.5
H50A C50 H50B 109.5
C47 C50 H50C 109.5
H50A C50 H50C 109.5
H50B C50 H50C 109.5
O21 C51 O22 127.8(14)
O21 C51 C52 118.3(12)
O22 C51 C52 113.6(10)
C55 C52 C54 110.4(9)
C55 C52 C53 111.9(10)
C54 C52 C53 110.0(9)
C55 C52 C51 107.2(9)
C54 C52 C51 108.5(9)
C53 C52 C51 108.8(9)
C52 C53 H53A 109.5
C52 C53 H53B 109.5
H53A C53 H53B 109.5
C52 C53 H53C 109.5
H53A C53 H53C 109.5
H53B C53 H53C 109.5
C52 C54 H54A 109.5
C52 C54 H54B 109.5
H54A C54 H54B 109.5
C52 C54 H54C 109.5
H54A C54 H54C 109.5
H54B C54 H54C 109.5
C52 C55 H55A 109.5
C52 C55 H55B 109.5
H55A C55 H55B 109.5
C52 C55 H55C 109.5
H55A C55 H55C 109.5
H55B C55 H55C 109.5
O23 C56 O24 121.5(12)
O23 C56 C57 118.8(12)
O24 C56 C57 119.7(12)
C59 C57 C58 109.9(13)
C59 C57 C56 109.5(12)
C58 C57 C56 111.0(12)
C59 C57 C60 108.1(13)
C58 C57 C60 108.4(12)
C56 C57 C60 109.8(12)
C57 C58 H58A 109.5
C57 C58 H58B 109.5
H58A C58 H58B 109.5
C57 C58 H58C 109.5
H58A C58 H58C 109.5
H58B C58 H58C 109.5
C57 C59 H59A 109.5
C57 C59 H59B 109.5
H59A C59 H59B 109.5
C57 C59 H59C 109.5
H59A C59 H59C 109.5
H59B C59 H59C 109.5
C57 C60 H60A 109.5
C57 C60 H60B 109.5
H60A C60 H60B 109.5
C57 C60 H60C 109.5
H60A C60 H60C 109.5
H60B C60 H60C 109.5
O28 C61 O27 124.9(11)
O28 C61 C62 119.7(11)
O27 C61 C62 115.4(10)
C64 C62 C65 111.4(9)
C64 C62 C63 111.6(9)
C65 C62 C63 109.3(9)
C64 C62 C61 110.3(9)
C65 C62 C61 107.6(9)
C63 C62 C61 106.4(8)
C62 C63 H63A 109.5
C62 C63 H63B 109.5
H63A C63 H63B 109.5
C62 C63 H63C 109.5
H63A C63 H63C 109.5
H63B C63 H63C 109.5
C62 C64 H64A 109.5
C62 C64 H64B 109.5
H64A C64 H64B 109.5
C62 C64 H64C 109.5
H64A C64 H64C 109.5
H64B C64 H64C 109.5
C62 C65 H65A 109.5
C62 C65 H65B 109.5
H65A C65 H65B 109.5
C62 C65 H65C 109.5
H65A C65 H65C 109.5
H65B C65 H65C 109.5
O25 C66 O26 123.4(10)
O25 C66 C67 120.1(11)
O26 C66 C67 116.3(11)
C69 C67 C70 109.6(12)
C69 C67 C68 108.7(11)
C70 C67 C68 107.5(12)
C69 C67 C66 109.9(11)
C70 C67 C66 110.8(11)
C68 C67 C66 110.3(11)
C67 C68 H68A 109.5
C67 C68 H68B 109.5
H68A C68 H68B 109.5
C67 C68 H68C 109.5
H68A C68 H68C 109.5
H68B C68 H68C 109.5
C67 C69 H69A 109.5
C67 C69 H69B 109.5
H69A C69 H69B 109.5
C67 C69 H69C 109.5
H69A C69 H69C 109.5
H69B C69 H69C 109.5
C67 C70 H70A 109.5
C67 C70 H70B 109.5
H70A C70 H70B 109.5
C67 C70 H70C 109.5
H70A C70 H70C 109.5
H70B C70 H70C 109.5
O30 C71 O29 126.5(12)
O30 C71 C72 120.3(11)
O29 C71 C72 112.3(10)
C75 C72 C74 109.3(11)
C75 C72 C73 110.5(11)
C74 C72 C73 110.1(11)
C75 C72 C71 108.5(11)
C74 C72 C71 109.6(11)
C73 C72 C71 108.8(10)
C72 C73 H73A 109.5
C72 C73 H73B 109.5
H73A C73 H73B 109.5
C72 C73 H73C 109.5
H73A C73 H73C 109.5
H73B C73 H73C 109.5
C72 C74 H74A 109.5
C72 C74 H74B 109.5
H74A C74 H74B 109.5
C72 C74 H74C 109.5
H74A C74 H74C 109.5
H74B C74 H74C 109.5
C72 C75 H75A 109.5
C72 C75 H75B 109.5
H75A C75 H75B 109.5
C72 C75 H75C 109.5
H75A C75 H75C 109.5
H75B C75 H75C 109.5
N1 C76 C77 110.0(9)
N1 C76 H76A 109.7
C77 C76 H76A 109.7
N1 C76 H76B 109.7
C77 C76 H76B 109.7
H76A C76 H76B 108.2
O31 C77 C78 111.0(9)
O31 C77 C76 106.8(9)
C78 C77 C76 111.5(9)
O31 C77 H77 109.2
C78 C77 H77 109.2
C76 C77 H77 109.2
O32 C78 C77 108.5(8)
O32 C78 C79 106.3(9)
C77 C78 C79 112.2(10)
O32 C78 H78 109.9
C77 C78 H78 109.9
C79 C78 H78 109.9
O33 C79 C78 104.4(10)
O33 C79 C80 101.2(10)
C78 C79 C80 118.9(10)
O33 C79 H79 110.5
C78 C79 H79 110.5
C80 C79 H79 110.5
O34 C80 C81 106.5(9)
O34 C80 C79 109.5(9)
C81 C80 C79 119.6(11)
O34 C80 H80 106.9
C81 C80 H80 106.9
C79 C80 H80 106.9
O35 C81 C80 103.3(10)
O35 C81 H81A 111.1
C80 C81 H81A 111.1
O35 C81 H81B 111.1
C80 C81 H81B 111.1
H81A C81 H81B 109.1
C83 C82 N1 113.9(11)
C83 C82 H82A 108.8
N1 C82 H82A 108.8
C83 C82 H82B 108.8
N1 C82 H82B 108.8
H82A C82 H82B 107.7
C82 C83 H83A 109.5
C82 C83 H83B 109.5
H83A C83 H83B 109.5
C82 C83 H83C 109.5
H83A C83 H83C 109.5
H83B C83 H83C 109.5
O36 C84 O37 127.9(12)
O36 C84 C85 118.8(10)
O37 C84 C85 113.3(9)
C86 C85 C87 110.1(9)
C86 C85 C88 110.0(10)
C87 C85 C88 108.3(9)
C86 C85 C84 111.7(9)
C87 C85 C84 107.9(9)
C88 C85 C84 108.8(9)
C85 C86 H86A 109.5
C85 C86 H86B 109.5
H86A C86 H86B 109.5
C85 C86 H86C 109.5
H86A C86 H86C 109.5
H86B C86 H86C 109.5
C85 C87 H87A 109.5
C85 C87 H87B 109.5
H87A C87 H87B 109.5
C85 C87 H87C 109.5
H87A C87 H87C 109.5
H87B C87 H87C 109.5
C85 C88 H88A 109.5
C85 C88 H88B 109.5
H88A C88 H88B 109.5
C85 C88 H88C 109.5
H88A C88 H88C 109.5
H88B C88 H88C 109.5
O38 C89 O39 121.1(11)
O38 C89 C90 122.5(10)
O39 C89 C90 115.8(10)
C91 C90 C93 109.4(8)
C91 C90 C89 109.2(9)
C93 C90 C89 110.3(8)
C91 C90 C92 109.8(8)
C93 C90 C92 110.4(9)
C89 C90 C92 107.7(8)
C90 C91 H91A 109.5
C90 C91 H91B 109.5
H91A C91 H91B 109.5
C90 C91 H91C 109.5
H91A C91 H91C 109.5
H91B C91 H91C 109.5
C90 C92 H92A 109.5
C90 C92 H92B 109.5
H92A C92 H92B 109.5
C90 C92 H92C 109.5
H92A C92 H92C 109.5
H92B C92 H92C 109.5
C90 C93 H93A 109.5
C90 C93 H93B 109.5
H93A C93 H93B 109.5
C90 C93 H93C 109.5
H93A C93 H93C 109.5
H93B C93 H93C 109.5
O41 C94 O40 125.6(11)
O41 C94 C95 116.4(10)
O40 C94 C95 118.0(10)
C97 C95 C94 109.7(9)
C97 C95 C96 109.3(10)
C94 C95 C96 110.5(9)
C97 C95 C98 110.6(10)
C94 C95 C98 109.0(9)
C96 C95 C98 107.8(9)
C95 C96 H96A 109.5
C95 C96 H96B 109.5
H96A C96 H96B 109.5
C95 C96 H96C 109.5
H96A C96 H96C 109.5
H96B C96 H96C 109.5
C95 C97 H97A 109.5
C95 C97 H97B 109.5
H97A C97 H97B 109.5
C95 C97 H97C 109.5
H97A C97 H97C 109.5
H97B C97 H97C 109.5
C95 C98 H98A 109.5
C95 C98 H98B 109.5
H98A C98 H98B 109.5
C95 C98 H98C 109.5
H98A C98 H98C 109.5
H98B C98 H98C 109.5
O43 C99 O42 127.7(11)
O43 C99 C100 112.9(10)
O42 C99 C100 119.2(11)
C102 C100 C101 112.1(12)
C102 C100 C103 110.0(12)
C101 C100 C103 106.1(11)
C102 C100 C99 111.3(11)
C101 C100 C99 108.3(11)
C103 C100 C99 108.8(11)
C100 C101 H10D 109.5
C100 C101 H10E 109.5
H10D C101 H10E 109.5
C100 C101 H10F 109.5
H10D C101 H10F 109.5
H10E C101 H10F 109.5
C100 C102 H10G 109.5
C100 C102 H10H 109.5
H10G C102 H10H 109.5
C100 C102 H10I 109.5
H10G C102 H10I 109.5
H10H C102 H10I 109.5
C100 C103 H10J 109.5
C100 C103 H10K 109.5
H10J C103 H10K 109.5
C100 C103 H10L 109.5
H10J C103 H10L 109.5
H10K C103 H10L 109.5
O44 C104 O45 125.9(12)
O44 C104 C105 119.0(11)
O45 C104 C105 114.5(12)
C106 C105 C108 112.6(12)
C106 C105 C107 109.0(11)
C108 C105 C107 106.7(12)
C106 C105 C104 111.2(11)
C108 C105 C104 110.0(11)
C107 C105 C104 107.1(11)
C105 C106 H10M 109.5
C105 C106 H10N 109.5
H10M C106 H10N 109.5
C105 C106 H10O 109.5
H10M C106 H10O 109.5
H10N C106 H10O 109.5
C105 C107 H10P 109.5
C105 C107 H10Q 109.5
H10P C107 H10Q 109.5
C105 C107 H10R 109.5
H10P C107 H10R 109.5
H10Q C107 H10R 109.5
C105 C108 H10S 109.5
C105 C108 H10T 109.5
H10S C108 H10T 109.5
C105 C108 H10U 109.5
H10S C108 H10U 109.5
H10T C108 H10U 109.5
O47 C109 O46 123.5(12)
O47 C109 C110 120.1(11)
O46 C109 C110 116.3(11)
C111 C110 C112 110.8(10)
C111 C110 C113 109.7(10)
C112 C110 C113 108.8(10)
C111 C110 C109 108.2(10)
C112 C110 C109 109.4(9)
C113 C110 C109 109.9(10)
C110 C111 H11A 109.5
C110 C111 H11B 109.5
H11A C111 H11B 109.5
C110 C111 H11C 109.5
H11A C111 H11C 109.5
H11B C111 H11C 109.5
C110 C112 H11D 109.5
C110 C112 H11E 109.5
H11D C112 H11E 109.5
C110 C112 H11F 109.5
H11D C112 H11F 109.5
H11E C112 H11F 109.5
C110 C113 H11G 109.5
C110 C113 H11H 109.5
H11G C113 H11H 109.5
C110 C113 H11I 109.5
H11G C113 H11I 109.5
H11H C113 H11I 109.5
O49 C114 O48 125.4(12)
O49 C114 C115 119.5(11)
O48 C114 C115 114.9(11)
C114 C115 C116 109.6(10)
C114 C115 C118 108.5(9)
C116 C115 C118 112.7(9)
C114 C115 C117 106.3(8)
C116 C115 C117 109.1(9)
C118 C115 C117 110.4(9)
C115 C116 H11J 109.5
C115 C116 H11K 109.5
H11J C116 H11K 109.5
C115 C116 H11L 109.5
H11J C116 H11L 109.5
H11K C116 H11L 109.5
C115 C117 H11M 109.5
C115 C117 H11N 109.5
H11M C117 H11N 109.5
C115 C117 H11O 109.5
H11M C117 H11O 109.5
H11N C117 H11O 109.5
C115 C118 H11P 109.5
C115 C118 H11Q 109.5
H11P C118 H11Q 109.5
C115 C118 H11R 109.5
H11P C118 H11R 109.5
H11Q C118 H11R 109.5
O50 C119 O51 124.7(11)
O50 C119 C120 118.0(11)
O51 C119 C120 117.3(10)
C122 C120 C121 111.3(11)
C122 C120 C123 108.8(12)
C121 C120 C123 108.1(11)
C122 C120 C119 109.6(11)
C121 C120 C119 109.8(10)
C123 C120 C119 109.3(11)
C120 C121 H12A 109.5
C120 C121 H12B 109.5
H12A C121 H12B 109.5
C120 C121 H12C 109.5
H12A C121 H12C 109.5
H12B C121 H12C 109.5
C120 C122 H12D 109.5
C120 C122 H12E 109.5
H12D C122 H12E 109.5
C120 C122 H12F 109.5
H12D C122 H12F 109.5
H12E C122 H12F 109.5
C120 C123 H12G 109.5
C120 C123 H12H 109.5
H12G C123 H12H 109.5
C120 C123 H12I 109.5
H12G C123 H12I 109.5
H12H C123 H12I 109.5
O52 C124 O53 126.3(13)
O52 C124 C125 118.2(12)
O53 C124 C125 114.7(11)
C127 C125 C128 112.2(12)
C127 C125 C126 111.0(12)
C128 C125 C126 111.0(12)
C127 C125 C124 109.6(12)
C128 C125 C124 107.1(12)
C126 C125 C124 105.6(12)
C125 C126 H12J 109.5
C125 C126 H12K 109.5
H12J C126 H12K 109.5
C125 C126 H12L 109.5
H12J C126 H12L 109.5
H12K C126 H12L 109.5
C125 C127 H12M 109.5
C125 C127 H12N 109.5
H12M C127 H12N 109.5
C125 C127 H12O 109.5
H12M C127 H12O 109.5
H12N C127 H12O 109.5
C125 C128 H12P 109.5
C125 C128 H12Q 109.5
H12P C128 H12Q 109.5
C125 C128 H12R 109.5
H12P C128 H12R 109.5
H12Q C128 H12R 109.5
O55 C129 O54 123.4(11)
O55 C129 C130 116.7(10)
O54 C129 C130 119.8(9)
C129 C130 C131 112.7(10)
C129 C130 C132 112.2(10)
C131 C130 C132 108.4(10)
C129 C130 C133 110.4(10)
C131 C130 C133 106.4(10)
C132 C130 C133 106.4(10)
C130 C131 H13D 109.5
C130 C131 H13E 109.5
H13D C131 H13E 109.5
C130 C131 H13F 109.5
H13D C131 H13F 109.5
H13E C131 H13F 109.5
C130 C132 H13G 109.5
C130 C132 H13H 109.5
H13G C132 H13H 109.5
C130 C132 H13I 109.5
H13G C132 H13I 109.5
H13H C132 H13I 109.5
C130 C133 H13J 109.5
C130 C133 H13K 109.5
H13J C133 H13K 109.5
C130 C133 H13L 109.5
H13J C133 H13L 109.5
H13K C133 H13L 109.5
O57 C134 O56 126.1(11)
O57 C134 C135 121.0(10)
O56 C134 C135 112.8(10)
C138 C135 C136 113.2(10)
C138 C135 C137 111.1(10)
C136 C135 C137 108.2(10)
C138 C135 C134 109.5(9)
C136 C135 C134 107.4(9)
C137 C135 C134 107.3(9)
C135 C136 H13M 109.5
C135 C136 H13N 109.5
H13M C136 H13N 109.5
C135 C136 H13O 109.5
H13M C136 H13O 109.5
H13N C136 H13O 109.5
C135 C137 H13P 109.5
C135 C137 H13Q 109.5
H13P C137 H13Q 109.5
C135 C137 H13R 109.5
H13P C137 H13R 109.5
H13Q C137 H13R 109.5
C135 C138 H13S 109.5
C135 C138 H13T 109.5
H13S C138 H13T 109.5
C135 C138 H13U 109.5
H13S C138 H13U 109.5
H13T C138 H13U 109.5
O59 C139 O58 122.2(10)
O59 C139 C140 123.4(11)
O58 C139 C140 114.4(10)
C139 C140 C142 111.8(11)
C139 C140 C143 112.0(10)
C142 C140 C143 109.8(11)
C139 C140 C141 107.5(9)
C142 C140 C141 107.3(10)
C143 C140 C141 108.3(11)
C140 C141 H14D 109.5
C140 C141 H14E 109.5
H14D C141 H14E 109.5
C140 C141 H14F 109.5
H14D C141 H14F 109.5
H14E C141 H14F 109.5
C140 C142 H14G 109.5
C140 C142 H14H 109.5
H14G C142 H14H 109.5
C140 C142 H14I 109.5
H14G C142 H14I 109.5
H14H C142 H14I 109.5
C140 C143 H14J 109.5
C140 C143 H14K 109.5
H14J C143 H14K 109.5
C140 C143 H14L 109.5
H14J C143 H14L 109.5
H14K C143 H14L 109.5
O60 C144 O61 125.8(11)
O60 C144 C145 113.7(9)
O61 C144 C145 120.1(10)
C147 C145 C148 110.4(8)
C147 C145 C146 107.9(9)
C148 C145 C146 108.9(9)
C147 C145 C144 112.8(8)
C148 C145 C144 107.4(8)
C146 C145 C144 109.4(8)
C145 C146 H14M 109.5
C145 C146 H14N 109.5
H14M C146 H14N 109.5
C145 C146 H14O 109.5
H14M C146 H14O 109.5
H14N C146 H14O 109.5
C145 C147 H14P 109.5
C145 C147 H14Q 109.5
H14P C147 H14Q 109.5
C145 C147 H14R 109.5
H14P C147 H14R 109.5
H14Q C147 H14R 109.5
C145 C148 H14S 109.5
C145 C148 H14T 109.5
H14S C148 H14T 109.5
C145 C148 H14U 109.5
H14S C148 H14U 109.5
H14T C148 H14U 109.5
O62 C149 O63 124.2(10)
O62 C149 C150 118.3(10)
O63 C149 C150 117.5(9)
C152 C150 C153 111.3(10)
C152 C150 C151 111.1(9)
C153 C150 C151 108.1(9)
C152 C150 C149 110.8(9)
C153 C150 C149 107.9(9)
C151 C150 C149 107.5(9)
C150 C151 H15D 109.5
C150 C151 H15E 109.5
H15D C151 H15E 109.5
C150 C151 H15F 109.5
H15D C151 H15F 109.5
H15E C151 H15F 109.5
C150 C152 H15G 109.5
C150 C152 H15H 109.5
H15G C152 H15H 109.5
C150 C152 H15I 109.5
H15G C152 H15I 109.5
H15H C152 H15I 109.5
C150 C153 H15J 109.5
C150 C153 H15K 109.5
H15J C153 H15K 109.5
C150 C153 H15L 109.5
H15J C153 H15L 109.5
H15K C153 H15L 109.5
O65 C154 O64 125.8(10)
O65 C154 C155 120.5(10)
O64 C154 C155 113.7(9)
C157 C155 C156 109.8(10)
C157 C155 C154 108.5(9)
C156 C155 C154 107.9(8)
C157 C155 C158 108.5(11)
C156 C155 C158 112.8(12)
C154 C155 C158 109.2(9)
C155 C156 H15M 109.5
C155 C156 H15N 109.5
H15M C156 H15N 109.5
C155 C156 H15O 109.5
H15M C156 H15O 109.5
H15N C156 H15O 109.5
C155 C157 H15P 109.5
C155 C157 H15Q 109.5
H15P C157 H15Q 109.5
C155 C157 H15R 109.5
H15P C157 H15R 109.5
H15Q C157 H15R 109.5
C155 C158 H15S 109.5
C155 C158 H15T 109.5
H15S C158 H15T 109.5
C155 C158 H15U 109.5
H15S C158 H15U 109.5
H15T C158 H15U 109.5
N2 C159 C160 106.2(9)
N2 C159 H15V 110.5
C160 C159 H15V 110.5
N2 C159 H15W 110.5
C160 C159 H15W 110.5
H15V C159 H15W 108.7
O66 C160 C161 109.8(8)
O66 C160 C159 108.0(8)
C161 C160 C159 111.4(10)
O66 C160 H160 109.2
C161 C160 H160 109.2
C159 C160 H160 109.2
O67 C161 C162 107.0(9)
O67 C161 C160 107.4(9)
C162 C161 C160 116.4(10)
O67 C161 H161 108.6
C162 C161 H161 108.6
C160 C161 H161 108.6
O68 C162 C161 107.9(10)
O68 C162 C163 104.3(9)
C161 C162 C163 120.3(9)
O68 C162 H162 107.9
C161 C162 H162 107.9
C163 C162 H162 107.9
C164 C163 O69 105.9(9)
C164 C163 C162 121.9(9)
O69 C163 C162 104.8(9)
C164 C163 H163 107.9
O69 C163 H163 107.9
C162 C163 H163 107.9
C163 C164 O70 104.8(9)
C163 C164 H16A 110.8
O70 C164 H16A 110.8
C163 C164 H16B 110.8
O70 C164 H16B 110.8
H16A C164 H16B 108.9
C166 C165 N2 113.9(9)
C166 C165 H16C 108.8
N2 C165 H16C 108.8
C166 C165 H16D 108.8
N2 C165 H16D 108.8
H16C C165 H16D 107.7
C165 C166 H16E 109.5
C165 C166 H16F 109.5
H16E C166 H16F 109.5
C165 C166 H16G 109.5
H16E C166 H16G 109.5
H16F C166 H16G 109.5
N3 C167 C168 123.1(11)
N3 C167 H1 118.5
C168 C167 H1 118.5
C169 C168 C167 119.1(11)
C169 C168 C172 120.0(12)
C167 C168 C172 121.0(11)
C168 C169 C170 117.9(12)
C168 C169 C175 117.9(11)
C170 C169 C175 124.1(11)
C171 C170 C169 120.6(11)
C171 C170 H2 119.7
C169 C170 H2 119.7
N3 C171 C170 123.2(11)
N3 C171 H3 118.4
C170 C171 H3 118.4
C754 C172 C168 122.4(12)
C754 C172 H4 118.8
C168 C172 H4 118.8
N4 C173 C174 122.1(10)
N4 C173 H5 119.0
C174 C173 H5 119.0
C175 C174 C173 122.0(10)
C175 C174 C754 118.1(11)
C173 C174 C754 120.0(10)
C174 C175 C176 116.1(12)
C174 C175 C169 121.1(11)
C176 C175 C169 122.8(11)
C175 C176 C177 119.9(11)
C175 C176 H6 120.0
C177 C176 H6 120.0
N4 C177 C176 121.9(11)
N4 C177 H7 119.1
C176 C177 H7 119.1
C172 C754 C174 120.5(11)
C172 C754 H8 119.8
C174 C754 H8 119.8
F2 Cr1 F3 89.5(3)
F2 Cr1 O4 93.1(3)
F3 Cr1 O4 89.8(3)
F2 Cr1 O2 92.2(3)
F3 Cr1 O2 178.3(3)
O4 Cr1 O2 90.3(4)
F2 Cr1 O5 179.8(4)
F3 Cr1 O5 90.6(3)
O4 Cr1 O5 86.8(4)
O2 Cr1 O5 87.7(4)
F2 Cr1 O7 88.3(3)
F3 Cr1 O7 91.5(3)
O4 Cr1 O7 178.1(4)
O2 Cr1 O7 88.4(4)
O5 Cr1 O7 91.8(4)
F3 Cr2 O9 177.0(3)
F3 Cr2 O35 91.1(3)
O9 Cr2 O35 91.9(3)
F3 Cr2 O11 86.6(3)
O9 Cr2 O11 93.4(3)
O35 Cr2 O11 91.8(3)
F3 Cr2 O8 91.3(3)
O9 Cr2 O8 88.6(4)
O35 Cr2 O8 89.5(3)
O11 Cr2 O8 177.6(4)
F3 Cr2 O6 91.5(3)
O9 Cr2 O6 85.5(3)
O35 Cr2 O6 177.4(4)
O11 Cr2 O6 88.3(3)
O8 Cr2 O6 90.5(3)
O13 Cr3 O34 95.2(3)
O13 Cr3 O35 174.0(4)
O34 Cr3 O35 83.3(3)
O13 Cr3 O10 85.7(3)
O34 Cr3 O10 174.8(4)
O35 Cr3 O10 96.4(3)
O13 Cr3 O12 86.0(4)
O34 Cr3 O12 93.4(3)
O35 Cr3 O12 88.3(4)
O10 Cr3 O12 91.8(4)
O13 Cr3 O15 91.2(4)
O34 Cr3 O15 87.1(3)
O35 Cr3 O15 94.5(3)
O10 Cr3 O15 87.8(4)
O12 Cr3 O15 177.2(3)
O19 Cr4 O33 94.9(4)
O19 Cr4 O17 90.2(3)
O33 Cr4 O17 92.1(4)
O19 Cr4 O34 91.3(3)
O33 Cr4 O34 82.1(3)
O17 Cr4 O34 174.0(3)
O19 Cr4 O14 84.6(3)
O33 Cr4 O14 179.4(4)
O17 Cr4 O14 88.2(3)
O34 Cr4 O14 97.7(3)
O19 Cr4 O16 173.3(4)
O33 Cr4 O16 91.8(3)
O17 Cr4 O16 89.3(3)
O34 Cr4 O16 89.9(3)
O14 Cr4 O16 88.7(3)
O33 Cr5 O23 88.8(4)
O33 Cr5 O21 176.1(4)
O23 Cr5 O21 88.8(4)
O33 Cr5 O18 91.7(4)
O23 Cr5 O18 88.4(4)
O21 Cr5 O18 91.3(4)
O33 Cr5 O32 83.8(3)
O23 Cr5 O32 94.3(4)
O21 Cr5 O32 93.4(4)
O18 Cr5 O32 174.7(3)
O33 Cr5 O20 95.8(3)
O23 Cr5 O20 174.4(4)
O21 Cr5 O20 86.8(4)
O18 Cr5 O20 88.1(4)
O32 Cr5 O20 89.5(4)
O32 Cr6 O31 82.3(3)
O32 Cr6 O25 176.1(4)
O31 Cr6 O25 93.8(3)
O32 Cr6 O24 92.7(4)
O31 Cr6 O24 91.2(3)
O25 Cr6 O24 87.2(4)
O32 Cr6 O27 91.8(4)
O31 Cr6 O27 91.4(3)
O25 Cr6 O27 88.5(4)
O24 Cr6 O27 175.1(3)
O32 Cr6 O22 95.5(3)
O31 Cr6 O22 177.3(3)
O25 Cr6 O22 88.4(4)
O24 Cr6 O22 90.4(4)
O27 Cr6 O22 87.2(4)
F1 Cr7 O29 92.3(3)
F1 Cr7 O26 92.9(3)
O29 Cr7 O26 91.4(4)
F1 Cr7 O28 176.4(3)
O29 Cr7 O28 87.1(4)
O26 Cr7 O28 90.7(3)
F1 Cr7 O31 86.8(3)
O29 Cr7 O31 176.4(3)
O26 Cr7 O31 92.1(3)
O28 Cr7 O31 93.6(3)
F1 Cr7 N1 87.1(3)
O29 Cr7 N1 93.1(4)
O26 Cr7 N1 175.5(4)
O28 Cr7 N1 89.4(4)
O31 Cr7 N1 83.4(3)
F5 Cr8 F6 89.1(3)
F5 Cr8 O39 94.2(3)
F6 Cr8 O39 90.4(3)
F5 Cr8 O37 93.7(3)
F6 Cr8 O37 176.7(3)
O39 Cr8 O37 91.0(4)
F5 Cr8 O42 87.6(3)
F6 Cr8 O42 92.0(3)
O39 Cr8 O42 177.1(4)
O37 Cr8 O42 86.5(4)
F5 Cr8 O40 177.9(3)
F6 Cr8 O40 89.3(3)
O39 Cr8 O40 84.4(3)
O37 Cr8 O40 87.9(3)
O42 Cr8 O40 93.9(3)
F6 Cr9 O43 91.4(3)
F6 Cr9 O44 174.1(4)
O43 Cr9 O44 85.9(4)
F6 Cr9 O70 91.3(3)
O43 Cr9 O70 89.9(4)
O44 Cr9 O70 94.0(4)
F6 Cr9 O46 87.2(3)
O43 Cr9 O46 178.5(4)
O44 Cr9 O46 95.5(4)
O70 Cr9 O46 90.5(4)
F6 Cr9 O41 90.2(3)
O43 Cr9 O41 92.9(4)
O44 Cr9 O41 84.7(4)
O70 Cr9 O41 176.8(4)
O46 Cr9 O41 86.7(4)
O69 Cr10 O48 97.4(4)
O69 Cr10 O45 177.6(4)
O48 Cr10 O45 83.0(4)
O69 Cr10 O50 88.9(3)
O48 Cr10 O50 90.5(4)
O45 Cr10 O50 88.8(4)
O69 Cr10 O70 83.7(3)
O48 Cr10 O70 174.4(4)
O45 Cr10 O70 96.1(4)
O50 Cr10 O70 95.1(4)
O69 Cr10 O47 88.4(3)
O48 Cr10 O47 86.5(5)
O45 Cr10 O47 93.9(4)
O50 Cr10 O47 175.7(4)
O70 Cr10 O47 88.0(4)
O69 Cr11 O52 173.8(4)
O69 Cr11 O68 81.5(3)
O52 Cr11 O68 92.8(3)
O69 Cr11 O54 91.1(3)
O52 Cr11 O54 91.9(4)
O68 Cr11 O54 93.9(3)
O69 Cr11 O51 89.2(3)
O52 Cr11 O51 88.4(4)
O68 Cr11 O51 91.8(3)
O54 Cr11 O51 174.3(4)
O69 Cr11 O49 98.9(3)
O52 Cr11 O49 86.7(4)
O68 Cr11 O49 179.5(4)
O54 Cr11 O49 86.1(4)
O51 Cr11 O49 88.2(4)
O67 Cr12 O53 176.4(3)
O67 Cr12 O55 89.7(3)
O53 Cr12 O55 89.7(4)
O67 Cr12 O68 82.7(3)
O53 Cr12 O68 93.8(3)
O55 Cr12 O68 96.4(3)
O67 Cr12 O56 93.6(3)
O53 Cr12 O56 90.0(4)
O55 Cr12 O56 86.9(3)
O68 Cr12 O56 175.0(4)
O67 Cr12 O58 94.0(3)
O53 Cr12 O58 86.8(4)
O55 Cr12 O58 175.0(3)
O68 Cr12 O58 87.3(3)
O56 Cr12 O58 89.6(4)
O67 Cr13 O66 82.3(3)
O67 Cr13 O57 95.3(3)
O66 Cr13 O57 176.9(3)
O67 Cr13 O59 92.1(3)
O66 Cr13 O59 90.6(3)
O57 Cr13 O59 91.4(3)
O67 Cr13 O62 94.0(3)
O66 Cr13 O62 92.4(3)
O57 Cr13 O62 85.9(3)
O59 Cr13 O62 173.6(3)
O67 Cr13 O60 174.9(3)
O66 Cr13 O60 92.8(3)
O57 Cr13 O60 89.8(3)
O59 Cr13 O60 86.7(3)
O62 Cr13 O60 87.4(3)
F4 Cr14 O66 86.7(3)
F4 Cr14 O61 93.5(3)
O66 Cr14 O61 91.7(3)
F4 Cr14 O64 92.7(3)
O66 Cr14 O64 177.0(3)
O61 Cr14 O64 91.3(3)
F4 Cr14 O63 177.3(3)
O66 Cr14 O63 94.7(3)
O61 Cr14 O63 88.8(3)
O64 Cr14 O63 85.8(3)
F4 Cr14 N2 87.4(3)
O66 Cr14 N2 84.2(3)
O61 Cr14 N2 175.7(4)
O64 Cr14 N2 92.9(3)
O63 Cr14 N2 90.5(3)
Cr7 F1 Ni1 133.2(4)
Cr1 F2 Ni1 123.0(4)
Cr1 F3 Cr2 123.8(3)
Cr14 F4 Ni2 132.0(3)
Cr8 F5 Ni2 122.2(3)
Cr8 F6 Cr9 125.0(3)
C76 N1 C82 111.8(9)
C76 N1 Cr7 106.9(6)
C82 N1 Cr7 117.4(7)
C76 N1 H1A 106.7
C82 N1 H1A 106.7
Cr7 N1 H1A 106.7
C159 N2 C165 111.0(9)
C159 N2 Cr14 108.3(6)
C165 N2 Cr14 119.1(7)
C159 N2 H2A 105.9
C165 N2 H2A 105.9
Cr14 N2 H2A 105.9
C167 N3 C171 116.0(10)
C167 N3 Ni1 120.2(8)
C171 N3 Ni1 123.3(8)
C173 N4 C177 118.0(10)
C173 N4 Ni2 123.2(7)
C177 N4 Ni2 118.8(8)
F2 Ni1 F1 85.8(3)
F2 Ni1 O30 173.9(3)
F1 Ni1 O30 88.4(3)
F2 Ni1 N3 87.1(3)
F1 Ni1 N3 85.8(3)
O30 Ni1 N3 94.4(4)
F2 Ni1 O1 94.3(3)
F1 Ni1 O1 177.2(3)
O30 Ni1 O1 91.5(3)
N3 Ni1 O1 91.4(3)
F2 Ni1 O3 88.6(3)
F1 Ni1 O3 93.3(3)
O30 Ni1 O3 89.8(3)
N3 Ni1 O3 175.7(4)
O1 Ni1 O3 89.4(3)
F4 Ni2 O65 89.2(3)
F4 Ni2 F5 86.5(2)
O65 Ni2 F5 175.5(3)
F4 Ni2 O36 175.0(3)
O65 Ni2 O36 92.3(3)
F5 Ni2 O36 92.2(3)
F4 Ni2 O38 93.5(3)
O65 Ni2 O38 88.5(3)
F5 Ni2 O38 90.6(3)
O36 Ni2 O38 91.3(3)
F4 Ni2 N4 88.5(3)
O65 Ni2 N4 91.2(3)
F5 Ni2 N4 89.8(3)
O36 Ni2 N4 86.8(3)
O38 Ni2 N4 178.0(3)
C1 O1 Ni1 130.8(8)
C1 O2 Cr1 130.7(8)
C6 O3 Ni1 120.5(7)
C6 O4 Cr1 136.2(8)
C11 O5 Cr1 131.9(9)
C11 O6 Cr2 136.7(8)
C16 O7 Cr1 135.2(8)
C16 O8 Cr2 132.2(8)
C21 O9 Cr2 130.5(8)
C21 O10 Cr3 130.2(8)
C26 O11 Cr2 132.3(8)
C26 O12 Cr3 127.4(8)
C31 O13 Cr3 134.1(8)
C31 O14 Cr4 133.9(8)
C36 O15 Cr3 138.3(8)
C36 O16 Cr4 128.5(8)
C41 O17 Cr4 138.1(9)
C41 O18 Cr5 129.4(8)
C46 O19 Cr4 130.6(8)
C46 O20 Cr5 135.4(8)
C51 O21 Cr5 127.7(10)
C51 O22 Cr6 133.1(8)
C56 O23 Cr5 135.9(9)
C56 O24 Cr6 129.2(8)
C66 O25 Cr6 136.0(8)
C66 O26 Cr7 127.0(8)
C61 O27 Cr6 128.0(7)
C61 O28 Cr7 135.6(8)
C71 O29 Cr7 135.8(8)
C71 O30 Ni1 131.2(9)
C77 O31 Cr6 116.3(6)
C77 O31 Cr7 112.5(7)
Cr6 O31 Cr7 119.3(3)
C78 O32 Cr6 116.8(7)
C78 O32 Cr5 110.8(7)
Cr6 O32 Cr5 118.3(4)
C79 O33 Cr4 115.9(6)
C79 O33 Cr5 110.7(6)
Cr4 O33 Cr5 119.3(4)
C80 O34 Cr3 109.1(6)
C80 O34 Cr4 108.5(6)
Cr3 O34 Cr4 120.9(4)
C81 O35 Cr3 111.9(6)
C81 O35 Cr2 117.7(7)
Cr3 O35 Cr2 119.4(3)
C84 O36 Ni2 130.7(8)
C84 O37 Cr8 131.9(8)
C89 O38 Ni2 126.0(7)
C89 O39 Cr8 137.6(8)
C94 O40 Cr8 131.2(8)
C94 O41 Cr9 133.3(8)
C99 O42 Cr8 133.7(8)
C99 O43 Cr9 130.8(8)
C104 O44 Cr9 131.4(9)
C104 O45 Cr10 132.9(9)
C109 O46 Cr9 132.9(7)
C109 O47 Cr10 131.7(10)
C114 O48 Cr10 134.3(9)
C114 O49 Cr11 133.3(9)
C119 O50 Cr10 136.3(8)
C119 O51 Cr11 131.8(8)
C124 O52 Cr11 138.2(9)
C124 O53 Cr12 126.9(8)
C129 O54 Cr11 131.3(7)
C129 O55 Cr12 135.6(8)
C134 O56 Cr12 125.6(8)
C134 O57 Cr13 135.5(7)
C139 O58 Cr12 134.9(7)
C139 O59 Cr13 128.5(8)
C144 O60 Cr13 133.7(7)
C144 O61 Cr14 127.2(8)
C149 O62 Cr13 126.9(8)
C149 O63 Cr14 135.7(7)
C154 O64 Cr14 134.5(7)
C154 O65 Ni2 132.5(7)
C160 O66 Cr13 116.6(7)
C160 O66 Cr14 111.0(6)
Cr13 O66 Cr14 120.0(4)
C161 O67 Cr13 116.7(7)
C161 O67 Cr12 110.6(6)
Cr13 O67 Cr12 118.1(4)
C162 O68 Cr11 116.9(6)
C162 O68 Cr12 111.4(6)
Cr11 O68 Cr12 117.3(4)
C163 O69 Cr10 106.4(6)
C163 O69 Cr11 110.9(6)
Cr10 O69 Cr11 120.1(4)
C164 O70 Cr9 118.1(6)
C164 O70 Cr10 109.7(7)
Cr9 O70 Cr10 119.5(4)

loop_
_geom_bond_atom_site_label_1
_geom_bond_atom_site_label_2
_geom_bond_distance
C1 O1 1.229(13)
C1 O2 1.287(14)
C1 C2 1.509(17)
C2 C3 1.515(13)
C2 C4 1.519(13)
C2 C5 1.521(13)
C3 H3A 0.9800
C3 H3B 0.9800
C3 H3C 0.9800
C4 H4A 0.9800
C4 H4B 0.9800
C4 H4C 0.9800
C5 H5A 0.9800
C5 H5B 0.9800
C5 H5C 0.9800
C6 O3 1.259(14)
C6 O4 1.292(14)
C6 C7 1.557(17)
C7 C10 1.539(13)
C7 C8 1.542(12)
C7 C9 1.550(12)
C8 H8A 0.9800
C8 H8B 0.9800
C8 H8C 0.9800
C9 H9A 0.9800
C9 H9B 0.9800
C9 H9C 0.9800
C10 H10A 0.9800
C10 H10B 0.9800
C10 H10C 0.9800
C11 O5 1.240(15)
C11 O6 1.258(15)
C11 C12 1.47(2)
C12 C15 1.483(15)
C12 C14 1.485(16)
C12 C13 1.513(16)
C13 H13A 0.9800
C13 H13B 0.9800
C13 H13C 0.9800
C14 H14A 0.9800
C14 H14B 0.9800
C14 H14C 0.9800
C15 H15A 0.9800
C15 H15B 0.9800
C15 H15C 0.9800
C16 O8 1.219(13)
C16 O7 1.233(13)
C16 C17 1.481(17)
C17 C19 1.530(13)
C17 C18 1.539(13)
C17 C20 1.547(13)
C18 H18A 0.9800
C18 H18B 0.9800
C18 H18C 0.9800
C19 H19A 0.9800
C19 H19B 0.9800
C19 H19C 0.9800
C20 H20A 0.9800
C20 H20B 0.9800
C20 H20C 0.9800
C21 O9 1.218(13)
C21 O10 1.276(13)
C21 C22 1.528(17)
C22 C25 1.538(13)
C22 C24 1.540(13)
C22 C23 1.544(13)
C23 H23A 0.9800
C23 H23B 0.9800
C23 H23C 0.9800
C24 H24A 0.9800
C24 H24B 0.9800
C24 H24C 0.9800
C25 H25A 0.9800
C25 H25B 0.9800
C25 H25C 0.9800
C26 O12 1.246(14)
C26 O11 1.270(14)
C26 C27 1.534(19)
C27 C30 1.496(13)
C27 C28 1.529(13)
C27 C29 1.535(13)
C28 H28A 0.9800
C28 H28B 0.9800
C28 H28C 0.9800
C29 H29A 0.9800
C29 H29B 0.9800
C29 H29C 0.9800
C30 H30A 0.9800
C30 H30B 0.9800
C30 H30C 0.9800
C31 O14 1.248(13)
C31 O13 1.270(13)
C31 C32 1.526(17)
C32 C35 1.450(15)
C32 C34 1.454(15)
C32 C33 1.472(15)
C33 H33A 0.9800
C33 H33B 0.9800
C33 H33C 0.9800
C34 H34A 0.9800
C34 H34B 0.9800
C34 H34C 0.9800
C35 H35A 0.9800
C35 H35B 0.9800
C35 H35C 0.9800
C36 O15 1.249(13)
C36 O16 1.262(12)
C36 C37 1.464(18)
C37 C38 1.511(13)
C37 C39 1.521(13)
C37 C40 1.537(13)
C38 H38A 0.9800
C38 H38B 0.9800
C38 H38C 0.9800
C39 H39A 0.9800
C39 H39B 0.9800
C39 H39C 0.9800
C40 H40A 0.9800
C40 H40B 0.9800
C40 H40C 0.9800
C41 O18 1.271(15)
C41 O17 1.275(14)
C41 C42 1.49(2)
C42 C45 1.446(15)
C42 C43 1.465(15)
C42 C44 1.484(15)
C43 H43A 0.9800
C43 H43B 0.9800
C43 H43C 0.9800
C44 H44A 0.9800
C44 H44B 0.9800
C44 H44C 0.9800
C45 H45A 0.9800
C45 H45B 0.9800
C45 H45C 0.9800
C46 O20 1.267(14)
C46 O19 1.268(13)
C46 C47 1.484(18)
C47 C48 1.492(13)
C47 C50 1.509(13)
C47 C49 1.549(13)
C48 H48A 0.9800
C48 H48B 0.9800
C48 H48C 0.9800
C49 H49A 0.9800
C49 H49B 0.9800
C49 H49C 0.9800
C50 H50A 0.9800
C50 H50B 0.9800
C50 H50C 0.9800
C51 O21 1.215(15)
C51 O22 1.240(16)
C51 C52 1.558(18)
C52 C55 1.521(13)
C52 C54 1.526(14)
C52 C53 1.530(14)
C53 H53A 0.9800
C53 H53B 0.9800
C53 H53C 0.9800
C54 H54A 0.9800
C54 H54B 0.9800
C54 H54C 0.9800
C55 H55A 0.9800
C55 H55B 0.9800
C55 H55C 0.9800
C56 O23 1.275(15)
C56 O24 1.298(15)
C56 C57 1.47(2)
C57 C59 1.449(16)
C57 C58 1.452(16)
C57 C60 1.473(16)
C58 H58A 0.9800
C58 H58B 0.9800
C58 H58C 0.9800
C59 H59A 0.9800
C59 H59B 0.9800
C59 H59C 0.9800
C60 H60A 0.9800
C60 H60B 0.9800
C60 H60C 0.9800
C61 O28 1.237(14)
C61 O27 1.257(14)
C61 C62 1.543(16)
C62 C64 1.511(12)
C62 C65 1.524(12)
C62 C63 1.532(12)
C63 H63A 0.9800
C63 H63B 0.9800
C63 H63C 0.9800
C64 H64A 0.9800
C64 H64B 0.9800
C64 H64C 0.9800
C65 H65A 0.9800
C65 H65B 0.9800
C65 H65C 0.9800
C66 O25 1.234(16)
C66 O26 1.307(16)
C66 C67 1.502(17)
C67 C69 1.452(16)
C67 C70 1.467(16)
C67 C68 1.469(16)
C68 H68A 0.9800
C68 H68B 0.9800
C68 H68C 0.9800
C69 H69A 0.9800
C69 H69B 0.9800
C69 H69C 0.9800
C70 H70A 0.9800
C70 H70B 0.9800
C70 H70C 0.9800
C71 O30 1.210(14)
C71 O29 1.315(15)
C71 C72 1.54(2)
C72 C75 1.479(15)
C72 C74 1.479(15)
C72 C73 1.491(15)
C73 H73A 0.9800
C73 H73B 0.9800
C73 H73C 0.9800
C74 H74A 0.9800
C74 H74B 0.9800
C74 H74C 0.9800
C75 H75A 0.9800
C75 H75B 0.9800
C75 H75C 0.9800
C76 N1 1.467(15)
C76 C77 1.503(17)
C76 H76A 0.9900
C76 H76B 0.9900
C77 O31 1.417(12)
C77 C78 1.487(16)
C77 H77 1.0000
C78 O32 1.453(12)
C78 C79 1.525(17)
C78 H78 1.0000
C79 O33 1.489(16)
C79 C80 1.529(16)
C79 H79 1.0000
C80 O34 1.406(12)
C80 C81 1.513(16)
C80 H80 1.0000
C81 O35 1.430(13)
C81 H81A 0.9900
C81 H81B 0.9900
C82 C83 1.477(17)
C82 N1 1.517(16)
C82 H82A 0.9900
C82 H82B 0.9900
C83 H83A 0.9800
C83 H83B 0.9800
C83 H83C 0.9800
C84 O36 1.223(13)
C84 O37 1.268(13)
C84 C85 1.543(17)
C85 C86 1.508(13)
C85 C87 1.533(13)
C85 C88 1.537(13)
C86 H86A 0.9800
C86 H86B 0.9800
C86 H86C 0.9800
C87 H87A 0.9800
C87 H87B 0.9800
C87 H87C 0.9800
C88 H88A 0.9800
C88 H88B 0.9800
C88 H88C 0.9800
C89 O38 1.279(14)
C89 O39 1.289(13)
C89 C90 1.524(16)
C90 C91 1.515(12)
C90 C93 1.520(12)
C90 C92 1.528(13)
C91 H91A 0.9800
C91 H91B 0.9800
C91 H91C 0.9800
C92 H92A 0.9800
C92 H92B 0.9800
C92 H92C 0.9800
C93 H93A 0.9800
C93 H93B 0.9800
C93 H93C 0.9800
C94 O41 1.222(14)
C94 O40 1.250(13)
C94 C95 1.506(16)
C95 C97 1.493(14)
C95 C96 1.509(13)
C95 C98 1.515(13)
C96 H96A 0.9800
C96 H96B 0.9800
C96 H96C 0.9800
C97 H97A 0.9800
C97 H97B 0.9800
C97 H97C 0.9800
C98 H98A 0.9800
C98 H98B 0.9800
C98 H98C 0.9800
C99 O43 1.245(14)
C99 O42 1.259(14)
C99 C100 1.551(19)
C100 C102 1.447(16)
C100 C101 1.480(16)
C100 C103 1.502(16)
C101 H10D 0.9800
C101 H10E 0.9800
C101 H10F 0.9800
C102 H10G 0.9800
C102 H10H 0.9800
C102 H10I 0.9800
C103 H10J 0.9800
C103 H10K 0.9800
C103 H10L 0.9800
C104 O44 1.244(16)
C104 O45 1.268(16)
C104 C105 1.52(2)
C105 C106 1.479(16)
C105 C108 1.484(16)
C105 C107 1.517(16)
C106 H10M 0.9800
C106 H10N 0.9800
C106 H10O 0.9800
C107 H10P 0.9800
C107 H10Q 0.9800
C107 H10R 0.9800
C108 H10S 0.9800
C108 H10T 0.9800
C108 H10U 0.9800
C109 O47 1.248(15)
C109 O46 1.256(14)
C109 C110 1.511(19)
C110 C111 1.487(13)
C110 C112 1.488(14)
C110 C113 1.491(14)
C111 H11A 0.9800
C111 H11B 0.9800
C111 H11C 0.9800
C112 H11D 0.9800
C112 H11E 0.9800
C112 H11F 0.9800
C113 H11G 0.9800
C113 H11H 0.9800
C113 H11I 0.9800
C114 O49 1.229(15)
C114 O48 1.245(15)
C114 C115 1.516(18)
C115 C116 1.538(13)
C115 C118 1.545(14)
C115 C117 1.565(14)
C116 H11J 0.9800
C116 H11K 0.9800
C116 H11L 0.9800
C117 H11M 0.9800
C117 H11N 0.9800
C117 H11O 0.9800
C118 H11P 0.9800
C118 H11Q 0.9800
C118 H11R 0.9800
C119 O50 1.230(14)
C119 O51 1.279(14)
C119 C120 1.512(18)
C120 C122 1.467(15)
C120 C121 1.470(15)
C120 C123 1.491(16)
C121 H12A 0.9800
C121 H12B 0.9800
C121 H12C 0.9800
C122 H12D 0.9800
C122 H12E 0.9800
C122 H12F 0.9800
C123 H12G 0.9800
C123 H12H 0.9800
C123 H12I 0.9800
C124 O52 1.201(15)
C124 O53 1.294(16)
C124 C125 1.53(2)
C125 C127 1.503(17)
C125 C128 1.504(17)
C125 C126 1.515(17)
C126 H12J 0.9800
C126 H12K 0.9800
C126 H12L 0.9800
C127 H12M 0.9800
C127 H12N 0.9800
C127 H12O 0.9800
C128 H12P 0.9800
C128 H12Q 0.9800
C128 H12R 0.9800
C129 O55 1.257(13)
C129 O54 1.259(13)
C129 C130 1.486(18)
C130 C131 1.492(14)
C130 C132 1.499(14)
C130 C133 1.519(14)
C131 H13D 0.9800
C131 H13E 0.9800
C131 H13F 0.9800
C132 H13G 0.9800
C132 H13H 0.9800
C132 H13I 0.9800
C133 H13J 0.9800
C133 H13K 0.9800
C133 H13L 0.9800
C134 O57 1.226(14)
C134 O56 1.266(14)
C134 C135 1.547(16)
C135 C138 1.448(14)
C135 C136 1.474(14)
C135 C137 1.483(15)
C136 H13M 0.9800
C136 H13N 0.9800
C136 H13O 0.9800
C137 H13P 0.9800
C137 H13Q 0.9800
C137 H13R 0.9800
C138 H13S 0.9800
C138 H13T 0.9800
C138 H13U 0.9800
C139 O59 1.246(14)
C139 O58 1.308(14)
C139 C140 1.457(17)
C140 C142 1.476(15)
C140 C143 1.484(15)
C140 C141 1.514(15)
C141 H14D 0.9800
C141 H14E 0.9800
C141 H14F 0.9800
C142 H14G 0.9800
C142 H14H 0.9800
C142 H14I 0.9800
C143 H14J 0.9800
C143 H14K 0.9800
C143 H14L 0.9800
C144 O60 1.238(13)
C144 O61 1.255(13)
C144 C145 1.527(16)
C145 C147 1.477(12)
C145 C148 1.512(12)
C145 C146 1.513(12)
C146 H14M 0.9800
C146 H14N 0.9800
C146 H14O 0.9800
C147 H14P 0.9800
C147 H14Q 0.9800
C147 H14R 0.9800
C148 H14S 0.9800
C148 H14T 0.9800
C148 H14U 0.9800
C149 O62 1.251(14)
C149 O63 1.267(14)
C149 C150 1.538(16)
C150 C152 1.502(14)
C150 C153 1.524(14)
C150 C151 1.532(14)
C151 H15D 0.9800
C151 H15E 0.9800
C151 H15F 0.9800
C152 H15G 0.9800
C152 H15H 0.9800
C152 H15I 0.9800
C153 H15J 0.9800
C153 H15K 0.9800
C153 H15L 0.9800
C154 O65 1.249(13)
C154 O64 1.276(13)
C154 C155 1.524(16)
C155 C157 1.516(13)
C155 C156 1.517(13)
C155 C158 1.533(13)
C156 H15M 0.9800
C156 H15N 0.9800
C156 H15O 0.9800
C157 H15P 0.9800
C157 H15Q 0.9800
C157 H15R 0.9800
C158 H15S 0.9800
C158 H15T 0.9800
C158 H15U 0.9800
C159 N2 1.470(15)
C159 C160 1.532(14)
C159 H15V 0.9900
C159 H15W 0.9900
C160 O66 1.425(12)
C160 C161 1.532(16)
C160 H160 1.0000
C161 O67 1.454(13)
C161 C162 1.464(15)
C161 H161 1.0000
C162 O68 1.402(14)
C162 C163 1.576(16)
C162 H162 1.0000
C163 C164 1.439(16)
C163 O69 1.454(14)
C163 H163 1.0000
C164 O70 1.446(12)
C164 H16A 0.9900
C164 H16B 0.9900
C165 C166 1.488(16)
C165 N2 1.520(11)
C165 H16C 0.9900
C165 H16D 0.9900
C166 H16E 0.9800
C166 H16F 0.9800
C166 H16G 0.9800
C167 N3 1.345(14)
C167 C168 1.413(18)
C167 H1 0.9500
C168 C169 1.371(17)
C168 C172 1.424(16)
C169 C170 1.377(17)
C169 C175 1.460(17)
C170 C171 1.366(17)
C170 H2 0.9500
C171 N3 1.364(15)
C171 H3 0.9500
C172 C754 1.306(18)
C172 H4 0.9500
C173 N4 1.325(15)
C173 C174 1.393(17)
C173 H5 0.9500
C174 C175 1.370(16)
C174 C754 1.458(16)
C175 C176 1.391(17)
C176 C177 1.415(18)
C176 H6 0.9500
C177 N4 1.351(14)
C177 H7 0.9500
C754 H8 0.9500
Cr1 F2 1.861(6)
Cr1 F3 1.917(6)
Cr1 O4 1.927(8)
Cr1 O2 1.929(9)
Cr1 O5 1.960(9)
Cr1 O7 1.979(8)
Cr2 F3 1.930(7)
Cr2 O9 1.932(8)
Cr2 O35 1.938(7)
Cr2 O11 1.950(8)
Cr2 O8 1.956(8)
Cr2 O6 1.957(8)
Cr3 O13 1.907(8)
Cr3 O34 1.931(7)
Cr3 O35 1.931(7)
Cr3 O10 1.966(7)
Cr3 O12 1.974(8)
Cr3 O15 2.005(9)
Cr4 O19 1.937(7)
Cr4 O33 1.943(8)
Cr4 O17 1.948(8)
Cr4 O34 1.954(8)
Cr4 O14 1.974(8)
Cr4 O16 1.975(8)
Cr5 O33 1.949(7)
Cr5 O23 1.951(9)
Cr5 O21 1.961(8)
Cr5 O18 1.976(9)
Cr5 O32 1.976(9)
Cr5 O20 1.979(9)
Cr6 O32 1.902(8)
Cr6 O31 1.927(7)
Cr6 O25 1.959(9)
Cr6 O24 1.962(8)
Cr6 O27 1.974(8)
Cr6 O22 1.993(8)
Cr7 F1 1.882(6)
Cr7 O29 1.924(9)
Cr7 O26 1.959(8)
Cr7 O28 1.961(8)
Cr7 O31 1.969(7)
Cr7 N1 2.053(8)
Cr8 F5 1.871(5)
Cr8 F6 1.901(6)
Cr8 O39 1.922(8)
Cr8 O37 1.925(9)
Cr8 O42 1.948(8)
Cr8 O40 1.963(7)
Cr9 F6 1.909(6)
Cr9 O43 1.927(9)
Cr9 O44 1.928(9)
Cr9 O70 1.934(7)
Cr9 O46 1.947(8)
Cr9 O41 1.972(9)
Cr10 O69 1.917(7)
Cr10 O48 1.933(10)
Cr10 O45 1.949(9)
Cr10 O50 1.951(9)
Cr10 O70 1.955(8)
Cr10 O47 1.961(10)
Cr11 O69 1.935(8)
Cr11 O52 1.951(9)
Cr11 O68 1.956(7)
Cr11 O54 1.956(8)
Cr11 O51 1.961(8)
Cr11 O49 1.967(8)
Cr12 O67 1.944(8)
Cr12 O53 1.953(8)
Cr12 O55 1.954(8)
Cr12 O68 1.963(7)
Cr12 O56 1.967(8)
Cr12 O58 1.971(8)
Cr13 O67 1.928(7)
Cr13 O66 1.935(7)
Cr13 O57 1.963(8)
Cr13 O59 1.967(8)
Cr13 O62 1.970(8)
Cr13 O60 2.008(8)
Cr14 F4 1.882(6)
Cr14 O66 1.937(7)
Cr14 O61 1.940(8)
Cr14 O64 1.943(7)
Cr14 O63 1.958(7)
Cr14 N2 2.045(9)
F1 Ni1 1.995(7)
F2 Ni1 1.972(7)
F4 Ni2 1.987(6)
F5 Ni2 1.999(6)
N1 H1A 0.9300
N2 H2A 0.9300
N3 Ni1 2.044(8)
N4 Ni2 2.071(9)
Ni1 O30 2.025(9)
Ni1 O1 2.054(9)
Ni1 O3 2.056(7)
Ni2 O65 1.994(7)
Ni2 O36 2.033(7)
Ni2 O38 2.051(6)

loop_
_geom_torsion_atom_site_label_1
_geom_torsion_atom_site_label_2
_geom_torsion_atom_site_label_3
_geom_torsion_atom_site_label_4
_geom_torsion
O1 C1 C2 C3 130.4(11)
O2 C1 C2 C3 -53.2(12)
O1 C1 C2 C4 -109.8(11)
O2 C1 C2 C4 66.6(11)
O1 C1 C2 C5 10.2(13)
O2 C1 C2 C5 -173.4(9)
O3 C6 C7 C10 1.0(13)
O4 C6 C7 C10 -177.5(9)
O3 C6 C7 C8 121.9(10)
O4 C6 C7 C8 -56.6(11)
O3 C6 C7 C9 -119.2(10)
O4 C6 C7 C9 62.4(11)
O5 C11 C12 C15 -37.0(16)
O6 C11 C12 C15 152.4(12)
O5 C11 C12 C14 -160.5(14)
O6 C11 C12 C14 28.8(16)
O5 C11 C12 C13 81.2(15)
O6 C11 C12 C13 -89.4(14)
O8 C16 C17 C19 -14.7(13)
O7 C16 C17 C19 168.3(9)
O8 C16 C17 C18 -136.3(10)
O7 C16 C17 C18 46.6(12)
O8 C16 C17 C20 105.2(11)
O7 C16 C17 C20 -71.9(12)
O9 C21 C22 C25 -134.0(12)
O10 C21 C22 C25 52.0(13)
O9 C21 C22 C24 106.4(12)
O10 C21 C22 C24 -67.5(12)
O9 C21 C22 C23 -14.6(14)
O10 C21 C22 C23 171.5(10)
O12 C26 C27 C30 41.7(13)
O11 C26 C27 C30 -144.3(10)
O12 C26 C27 C28 165.2(10)
O11 C26 C27 C28 -20.8(13)
O12 C26 C27 C29 -78.1(12)
O11 C26 C27 C29 95.9(11)
O14 C31 C32 C35 -35.1(16)
O13 C31 C32 C35 143.0(12)
O14 C31 C32 C34 -158.7(12)
O13 C31 C32 C34 19.4(15)
O14 C31 C32 C33 83.3(14)
O13 C31 C32 C33 -98.6(13)
O15 C36 C37 C38 58.9(13)
O16 C36 C37 C38 -122.8(11)
O15 C36 C37 C39 -178.7(10)
O16 C36 C37 C39 -0.4(14)
O15 C36 C37 C40 -59.6(12)
O16 C36 C37 C40 118.8(10)
O18 C41 C42 C45 14.2(16)
O17 C41 C42 C45 -170.5(12)
O18 C41 C42 C43 136.4(12)
O17 C41 C42 C43 -48.4(14)
O18 C41 C42 C44 -108.3(13)
O17 C41 C42 C44 67.0(14)
O20 C46 C47 C48 176.7(11)
O19 C46 C47 C48 -5.4(14)
O20 C46 C47 C50 53.0(13)
O19 C46 C47 C50 -129.1(11)
O20 C46 C47 C49 -63.3(12)
O19 C46 C47 C49 114.6(11)
O21 C51 C52 C55 -105.9(13)
O22 C51 C52 C55 68.5(13)
O21 C51 C52 C54 135.0(12)
O22 C51 C52 C54 -50.7(13)
O21 C51 C52 C53 15.3(15)
O22 C51 C52 C53 -170.4(11)
O23 C56 C57 C59 80.8(14)
O24 C56 C57 C59 -97.3(14)
O23 C56 C57 C58 -40.7(15)
O24 C56 C57 C58 141.3(13)
O23 C56 C57 C60 -160.6(12)
O24 C56 C57 C60 21.3(15)
O28 C61 C62 C64 7.0(13)
O27 C61 C62 C64 -173.5(9)
O28 C61 C62 C65 128.7(10)
O27 C61 C62 C65 -51.8(11)
O28 C61 C62 C63 -114.2(11)
O27 C61 C62 C63 65.2(11)
O25 C66 C67 C69 85.6(16)
O26 C66 C67 C69 -88.9(14)
O25 C66 C67 C70 -153.1(14)
O26 C66 C67 C70 32.4(15)
O25 C66 C67 C68 -34.3(16)
O26 C66 C67 C68 151.2(13)
O30 C71 C72 C75 92.4(14)
O29 C71 C72 C75 -77.4(13)
O30 C71 C72 C74 -26.9(16)
O29 C71 C72 C74 163.3(11)
O30 C71 C72 C73 -147.3(13)
O29 C71 C72 C73 42.9(14)
N1 C76 C77 O31 -49.9(11)
N1 C76 C77 C78 -171.3(8)
O31 C77 C78 O32 -24.1(12)
C76 C77 C78 O32 94.8(10)
O31 C77 C78 C79 93.0(11)
C76 C77 C78 C79 -148.1(9)
O32 C78 C79 O33 -52.2(10)
C77 C78 C79 O33 -170.6(8)
O32 C78 C79 C80 -164.0(10)
C77 C78 C79 C80 77.6(13)
O33 C79 C80 O34 -48.2(12)
C78 C79 C80 O34 65.3(14)
O33 C79 C80 C81 -171.3(10)
C78 C79 C80 C81 -57.8(16)
O34 C80 C81 O35 54.3(11)
C79 C80 C81 O35 178.9(10)
O36 C84 C85 C86 -9.0(14)
O37 C84 C85 C86 170.9(10)
O36 C84 C85 C87 112.1(11)
O37 C84 C85 C87 -67.9(12)
O36 C84 C85 C88 -130.6(11)
O37 C84 C85 C88 49.3(13)
O38 C89 C90 C91 134.0(11)
O39 C89 C90 C91 -55.1(12)
O38 C89 C90 C93 13.7(14)
O39 C89 C90 C93 -175.4(10)
O38 C89 C90 C92 -106.7(12)
O39 C89 C90 C92 64.2(12)
O41 C94 C95 C97 -63.8(14)
O40 C94 C95 C97 113.6(12)
O41 C94 C95 C96 175.8(11)
O40 C94 C95 C96 -6.9(14)
O41 C94 C95 C98 57.5(14)
O40 C94 C95 C98 -125.1(11)
O43 C99 C100 C102 155.1(13)
O42 C99 C100 C102 -29.4(16)
O43 C99 C100 C101 -81.3(14)
O42 C99 C100 C101 94.3(14)
O43 C99 C100 C103 33.6(14)
O42 C99 C100 C103 -150.8(12)
O44 C104 C105 C106 -16.2(16)
O45 C104 C105 C106 171.9(13)
O44 C104 C105 C108 -141.6(14)
O45 C104 C105 C108 46.5(15)
O44 C104 C105 C107 102.7(15)
O45 C104 C105 C107 -69.1(14)
O47 C109 C110 C111 110.9(12)
O46 C109 C110 C111 -73.1(12)
O47 C109 C110 C112 -128.3(12)
O46 C109 C110 C112 47.7(12)
O47 C109 C110 C113 -8.9(14)
O46 C109 C110 C113 167.1(10)
O49 C114 C115 C116 151.6(11)
O48 C114 C115 C116 -31.8(14)
O49 C114 C115 C118 28.2(14)
O48 C114 C115 C118 -155.3(11)
O49 C114 C115 C117 -90.6(12)
O48 C114 C115 C117 86.0(12)
O50 C119 C120 C122 170.4(12)
O51 C119 C120 C122 -8.0(15)
O50 C119 C120 C121 47.9(15)
O51 C119 C120 C121 -130.5(13)
O50 C119 C120 C123 -70.4(15)
O51 C119 C120 C123 111.2(13)
O52 C124 C125 C127 20.3(18)
O53 C124 C125 C127 -169.2(14)
O52 C124 C125 C128 142.2(15)
O53 C124 C125 C128 -47.2(16)
O52 C124 C125 C126 -99.3(15)
O53 C124 C125 C126 71.2(15)
O55 C129 C130 C131 -165.9(11)
O54 C129 C130 C131 17.4(15)
O55 C129 C130 C132 -43.2(14)
O54 C129 C130 C132 140.1(11)
O55 C129 C130 C133 75.3(12)
O54 C129 C130 C133 -101.4(12)
O57 C134 C135 C138 -10.2(15)
O56 C134 C135 C138 172.0(11)
O57 C134 C135 C136 113.0(12)
O56 C134 C135 C136 -64.8(13)
O57 C134 C135 C137 -130.9(12)
O56 C134 C135 C137 51.3(13)
O59 C139 C140 C142 -150.7(11)
O58 C139 C140 C142 31.2(13)
O59 C139 C140 C143 -27.0(15)
O58 C139 C140 C143 154.9(11)
O59 C139 C140 C141 91.8(13)
O58 C139 C140 C141 -86.3(12)
O60 C144 C145 C147 -41.2(11)
O61 C144 C145 C147 145.8(9)
O60 C144 C145 C148 80.6(11)
O61 C144 C145 C148 -92.3(11)
O60 C144 C145 C146 -161.3(9)
O61 C144 C145 C146 25.7(12)
O62 C149 C150 C152 -167.6(11)
O63 C149 C150 C152 13.3(14)
O62 C149 C150 C153 -45.6(14)
O63 C149 C150 C153 135.3(11)
O62 C149 C150 C151 70.8(13)
O63 C149 C150 C151 -108.3(11)
O65 C154 C155 C157 -114.2(11)
O64 C154 C155 C157 64.3(11)
O65 C154 C155 C156 126.9(11)
O64 C154 C155 C156 -54.6(12)
O65 C154 C155 C158 3.9(14)
O64 C154 C155 C158 -177.6(11)
N2 C159 C160 O66 -51.6(11)
N2 C159 C160 C161 -172.2(8)
O66 C160 C161 O67 -28.5(12)
C159 C160 C161 O67 91.1(10)
O66 C160 C161 C162 91.3(11)
C159 C160 C161 C162 -149.1(10)
O67 C161 C162 O68 -49.1(12)
C160 C161 C162 O68 -169.2(8)
O67 C161 C162 C163 -168.4(10)
C160 C161 C162 C163 71.5(14)
O68 C162 C163 C164 -166.3(10)
C161 C162 C163 C164 -45.2(17)
O68 C162 C163 O69 -46.5(10)
C161 C162 C163 O69 74.6(13)
O69 C163 C164 O70 57.5(10)
C162 C163 C164 O70 176.8(9)
N3 C167 C168 C169 -2(2)
N3 C167 C168 C172 177.1(12)
C167 C168 C169 C170 3(2)
C172 C168 C169 C170 -176.9(13)
C167 C168 C169 C175 -179.5(12)
C172 C168 C169 C175 0.9(19)
C168 C169 C170 C171 -1(2)
C175 C169 C170 C171 -178.4(13)
C169 C170 C171 N3 -2(2)
C169 C168 C172 C754 -1(2)
C167 C168 C172 C754 179.6(14)
N4 C173 C174 C175 3(2)
N4 C173 C174 C754 -177.5(13)
C173 C174 C175 C176 -1(2)
C754 C174 C175 C176 179.2(13)
C173 C174 C175 C169 177.4(12)
C754 C174 C175 C169 -3(2)
C168 C169 C175 C174 1(2)
C170 C169 C175 C174 178.4(13)
C168 C169 C175 C176 179.0(14)
C170 C169 C175 C176 -3(2)
C174 C175 C176 C177 0(2)
C169 C175 C176 C177 -178.5(13)
C175 C176 C177 N4 0(2)
C168 C172 C754 C174 -1(2)
C175 C174 C754 C172 3(2)
C173 C174 C754 C172 -177.4(14)
O29 Cr7 F1 Ni1 19.9(5)
O26 Cr7 F1 Ni1 111.4(5)
O28 Cr7 F1 Ni1 -60(6)
O31 Cr7 F1 Ni1 -156.7(5)
N1 Cr7 F1 Ni1 -73.1(5)
F3 Cr1 F2 Ni1 130.7(4)
O4 Cr1 F2 Ni1 40.9(4)
O2 Cr1 F2 Ni1 -49.5(4)
O5 Cr1 F2 Ni1 -9(100)
O7 Cr1 F2 Ni1 -137.8(4)
F2 Cr1 F3 Cr2 129.0(4)
O4 Cr1 F3 Cr2 -137.8(4)
O2 Cr1 F3 Cr2 -46(12)
O5 Cr1 F3 Cr2 -51.1(5)
O7 Cr1 F3 Cr2 40.7(4)
O9 Cr2 F3 Cr1 39(6)
O35 Cr2 F3 Cr1 -139.0(4)
O11 Cr2 F3 Cr1 129.3(4)
O8 Cr2 F3 Cr1 -49.4(4)
O6 Cr2 F3 Cr1 41.1(4)
O66 Cr14 F4 Ni2 -158.0(4)
O61 Cr14 F4 Ni2 110.5(5)
O64 Cr14 F4 Ni2 19.0(5)
O63 Cr14 F4 Ni2 -37(7)
N2 Cr14 F4 Ni2 -73.7(5)
F6 Cr8 F5 Ni2 132.3(4)
O39 Cr8 F5 Ni2 41.9(4)
O37 Cr8 F5 Ni2 -49.4(4)
O42 Cr8 F5 Ni2 -135.7(4)
O40 Cr8 F5 Ni2 90(9)
F5 Cr8 F6 Cr9 127.5(4)
O39 Cr8 F6 Cr9 -138.4(4)
O37 Cr8 F6 Cr9 -22(6)
O42 Cr8 F6 Cr9 39.9(4)
O40 Cr8 F6 Cr9 -54.0(4)
O43 Cr9 F6 Cr8 -50.1(4)
O44 Cr9 F6 Cr8 13(4)
O70 Cr9 F6 Cr8 -140.1(4)
O46 Cr9 F6 Cr8 129.5(4)
O41 Cr9 F6 Cr8 42.8(4)
C77 C76 N1 C82 165.9(9)
C77 C76 N1 Cr7 36.1(10)
C83 C82 N1 C76 54.4(14)
C83 C82 N1 Cr7 178.4(9)
F1 Cr7 N1 C76 -98.8(7)
O29 Cr7 N1 C76 169.0(7)
O26 Cr7 N1 C76 -10(5)
O28 Cr7 N1 C76 82.0(7)
O31 Cr7 N1 C76 -11.7(7)
F1 Cr7 N1 C82 134.6(8)
O29 Cr7 N1 C82 42.5(8)
O26 Cr7 N1 C82 -136(4)
O28 Cr7 N1 C82 -44.6(8)
O31 Cr7 N1 C82 -138.3(8)
C160 C159 N2 C165 168.6(8)
C160 C159 N2 Cr14 36.1(9)
C166 C165 N2 C159 51.3(13)
C166 C165 N2 Cr14 178.0(8)
F4 Cr14 N2 C159 -98.9(7)
O66 Cr14 N2 C159 -11.9(6)
O61 Cr14 N2 C159 2(5)
O64 Cr14 N2 C159 168.6(6)
O63 Cr14 N2 C159 82.7(7)
F4 Cr14 N2 C165 133.1(8)
O66 Cr14 N2 C165 -139.9(8)
O61 Cr14 N2 C165 -126(4)
O64 Cr14 N2 C165 40.6(8)
O63 Cr14 N2 C165 -45.2(8)
C168 C167 N3 C171 0.1(19)
C168 C167 N3 Ni1 172.7(10)
C170 C171 N3 C167 2(2)
C170 C171 N3 Ni1 -170.4(10)
C174 C173 N4 C177 -3(2)
C174 C173 N4 Ni2 179.4(10)
C176 C177 N4 C173 2(2)
C176 C177 N4 Ni2 179.5(11)
Cr1 F2 Ni1 F1 -150.1(4)
Cr1 F2 Ni1 O30 -132(3)
Cr1 F2 Ni1 N3 123.8(4)
Cr1 F2 Ni1 O1 32.7(4)
Cr1 F2 Ni1 O3 -56.7(4)
Cr7 F1 Ni1 F2 143.5(5)
Cr7 F1 Ni1 O30 -34.5(5)
Cr7 F1 Ni1 N3 -129.0(5)
Cr7 F1 Ni1 O1 -123(6)
Cr7 F1 Ni1 O3 55.2(5)
C167 N3 Ni1 F2 -49.4(10)
C171 N3 Ni1 F2 122.6(10)
C167 N3 Ni1 F1 -135.4(10)
C171 N3 Ni1 F1 36.6(10)
C167 N3 Ni1 O30 136.5(10)
C171 N3 Ni1 O30 -51.4(10)
C167 N3 Ni1 O1 44.9(10)
C171 N3 Ni1 O1 -143.1(10)
C167 N3 Ni1 O3 -56(5)
C171 N3 Ni1 O3 116(5)
Cr14 F4 Ni2 O65 -35.0(4)
Cr14 F4 Ni2 F5 143.8(4)
Cr14 F4 Ni2 O36 -142(3)
Cr14 F4 Ni2 O38 53.5(5)
Cr14 F4 Ni2 N4 -126.3(5)
Cr8 F5 Ni2 F4 -144.2(4)
Cr8 F5 Ni2 O65 -129(3)
Cr8 F5 Ni2 O36 40.6(4)
Cr8 F5 Ni2 O38 -50.7(4)
Cr8 F5 Ni2 N4 127.3(4)
C173 N4 Ni2 F4 63.8(10)
C177 N4 Ni2 F4 -113.9(10)
C173 N4 Ni2 O65 -25.3(10)
C177 N4 Ni2 O65 156.9(10)
C173 N4 Ni2 F5 150.3(10)
C177 N4 Ni2 F5 -27.4(10)
C173 N4 Ni2 O36 -117.5(10)
C177 N4 Ni2 O36 64.7(10)
C173 N4 Ni2 O38 -109(10)
C177 N4 Ni2 O38 73(10)
O2 C1 O1 Ni1 -10.4(16)
C2 C1 O1 Ni1 165.5(7)
F2 Ni1 O1 C1 4.7(9)
F1 Ni1 O1 C1 -89(6)
O30 Ni1 O1 C1 -177.0(9)
N3 Ni1 O1 C1 -82.6(9)
O3 Ni1 O1 C1 93.2(9)
O1 C1 O2 Cr1 -23.6(17)
C2 C1 O2 Cr1 160.2(7)
F2 Cr1 O2 C1 49.6(10)
F3 Cr1 O2 C1 -135(12)
O4 Cr1 O2 C1 -43.6(10)
O5 Cr1 O2 C1 -130.3(10)
O7 Cr1 O2 C1 137.8(10)
O4 C6 O3 Ni1 -46.9(14)
C7 C6 O3 Ni1 134.8(8)
F2 Ni1 O3 C6 57.9(9)
F1 Ni1 O3 C6 143.6(9)
O30 Ni1 O3 C6 -128.0(9)
N3 Ni1 O3 C6 65(5)
O1 Ni1 O3 C6 -36.5(9)
O3 C6 O4 Cr1 20.4(17)
C7 C6 O4 Cr1 -161.2(7)
F2 Cr1 O4 C6 -14.2(11)
F3 Cr1 O4 C6 -103.7(11)
O2 Cr1 O4 C6 78.0(11)
O5 Cr1 O4 C6 165.6(11)
O7 Cr1 O4 C6 125(11)
O6 C11 O5 Cr1 -19(2)
C12 C11 O5 Cr1 170.9(8)
F2 Cr1 O5 C11 -179(100)
F3 Cr1 O5 C11 40.6(12)
O4 Cr1 O5 C11 130.3(12)
O2 Cr1 O5 C11 -139.3(12)
O7 Cr1 O5 C11 -50.9(12)
O5 C11 O6 Cr2 -1(2)
C12 C11 O6 Cr2 168.7(9)
F3 Cr2 O6 C11 -9.3(13)
O9 Cr2 O6 C11 170.6(13)
O35 Cr2 O6 C11 172(8)
O11 Cr2 O6 C11 -95.9(13)
O8 Cr2 O6 C11 82.0(13)
O8 C16 O7 Cr1 -10.5(17)
C17 C16 O7 Cr1 166.1(7)
F2 Cr1 O7 C16 -95.8(10)
F3 Cr1 O7 C16 -6.4(10)
O4 Cr1 O7 C16 125(11)
O2 Cr1 O7 C16 171.9(10)
O5 Cr1 O7 C16 84.3(10)
O7 C16 O8 Cr2 -7.1(16)
C17 C16 O8 Cr2 176.2(7)
F3 Cr2 O8 C16 32.7(9)
O9 Cr2 O8 C16 -144.3(9)
O35 Cr2 O8 C16 123.7(9)
O11 Cr2 O8 C16 2(8)
O6 Cr2 O8 C16 -58.8(9)
O10 C21 O9 Cr2 14.8(19)
C22 C21 O9 Cr2 -158.5(8)
F3 Cr2 O9 C21 133(6)
O35 Cr2 O9 C21 -49.2(10)
O11 Cr2 O9 C21 42.7(11)
O8 Cr2 O9 C21 -138.7(10)
O6 Cr2 O9 C21 130.7(11)
O9 C21 O10 Cr3 26.2(19)
C22 C21 O10 Cr3 -160.2(8)
O13 Cr3 O10 C21 170.8(12)
O34 Cr3 O10 C21 71(4)
O35 Cr3 O10 C21 -14.9(12)
O12 Cr3 O10 C21 -103.4(11)
O15 Cr3 O10 C21 79.4(11)
O12 C26 O11 Cr2 28.5(19)
C27 C26 O11 Cr2 -144.8(8)
F3 Cr2 O11 C26 82.7(11)
O9 Cr2 O11 C26 -100.3(11)
O35 Cr2 O11 C26 -8.2(11)
O8 Cr2 O11 C26 114(7)
O6 Cr2 O11 C26 174.3(11)
O11 C26 O12 Cr3 7.8(18)
C27 C26 O12 Cr3 -178.8(6)
O13 Cr3 O12 C26 135.0(10)
O34 Cr3 O12 C26 -130.0(10)
O35 Cr3 O12 C26 -46.8(10)
O10 Cr3 O12 C26 49.5(10)
O15 Cr3 O12 C26 131(7)
O14 C31 O13 Cr3 -21.2(19)
C32 C31 O13 Cr3 160.8(8)
O34 Cr3 O13 C31 41.1(12)
O35 Cr3 O13 C31 116(3)
O10 Cr3 O13 C31 -133.7(12)
O12 Cr3 O13 C31 134.2(11)
O15 Cr3 O13 C31 -46.0(11)
O13 C31 O14 Cr4 -5.5(19)
C32 C31 O14 Cr4 172.4(8)
O19 Cr4 O14 C31 -90.2(11)
O33 Cr4 O14 C31 -63(35)
O17 Cr4 O14 C31 179.5(11)
O34 Cr4 O14 C31 0.4(12)
O16 Cr4 O14 C31 90.1(11)
O16 C36 O15 Cr3 -6.3(18)
C37 C36 O15 Cr3 171.8(8)
O13 Cr3 O15 C36 81.2(11)
O34 Cr3 O15 C36 -14.0(11)
O35 Cr3 O15 C36 -97.0(11)
O10 Cr3 O15 C36 166.8(11)
O12 Cr3 O15 C36 85(7)
O15 C36 O16 Cr4 -9.8(16)
C37 C36 O16 Cr4 172.1(7)
O19 Cr4 O16 C36 -62(3)
O33 Cr4 O16 C36 119.9(9)
O17 Cr4 O16 C36 -148.1(9)
O34 Cr4 O16 C36 37.8(9)
O14 Cr4 O16 C36 -59.8(9)
O18 C41 O17 Cr4 -15(2)
C42 C41 O17 Cr4 170.1(8)
O19 Cr4 O17 C41 92.7(12)
O33 Cr4 O17 C41 -2.3(12)
O34 Cr4 O17 C41 -11(4)
O14 Cr4 O17 C41 177.2(12)
O16 Cr4 O17 C41 -94.0(12)
O17 C41 O18 Cr5 -11.3(19)
C42 C41 O18 Cr5 163.6(8)
O33 Cr5 O18 C41 41.9(11)
O23 Cr5 O18 C41 130.7(11)
O21 Cr5 O18 C41 -140.6(11)
O32 Cr5 O18 C41 10(5)
O20 Cr5 O18 C41 -53.8(11)
O20 C46 O19 Cr4 -17.0(16)
C47 C46 O19 Cr4 165.2(7)
O33 Cr4 O19 C46 44.2(10)
O17 Cr4 O19 C46 -47.9(10)
O34 Cr4 O19 C46 126.3(10)
O14 Cr4 O19 C46 -136.1(10)
O16 Cr4 O19 C46 -133(3)
O19 C46 O20 Cr5 -13.5(18)
C47 C46 O20 Cr5 164.3(8)
O33 Cr5 O20 C46 3.7(12)
O23 Cr5 O20 C46 148(4)
O21 Cr5 O20 C46 -173.4(12)
O18 Cr5 O20 C46 95.2(12)
O32 Cr5 O20 C46 -80.0(11)
O22 C51 O21 Cr5 -16(2)
C52 C51 O21 Cr5 157.4(8)
O33 Cr5 O21 C51 3(7)
O23 Cr5 O21 C51 -48.8(12)
O18 Cr5 O21 C51 -137.2(12)
O32 Cr5 O21 C51 45.5(12)
O20 Cr5 O21 C51 134.7(12)
O21 C51 O22 Cr6 -15(2)
C52 C51 O22 Cr6 171.3(7)
O32 Cr6 O22 C51 2.5(12)
O31 Cr6 O22 C51 -31(9)
O25 Cr6 O22 C51 -177.6(12)
O24 Cr6 O22 C51 95.2(12)
O27 Cr6 O22 C51 -89.0(12)
O24 C56 O23 Cr5 -22.4(17)
C57 C56 O23 Cr5 159.5(9)
O33 Cr5 O23 C56 -75.0(12)
O21 Cr5 O23 C56 101.9(12)
O18 Cr5 O23 C56 -166.8(12)
O32 Cr5 O23 C56 8.7(12)
O20 Cr5 O23 C56 140(4)
O23 C56 O24 Cr6 -13.4(15)
C57 C56 O24 Cr6 164.6(8)
O32 Cr6 O24 C56 48.0(9)
O31 Cr6 O24 C56 130.3(9)
O25 Cr6 O24 C56 -135.9(9)
O27 Cr6 O24 C56 -108(5)
O22 Cr6 O24 C56 -47.5(9)
O26 C66 O25 Cr6 -27(2)
C67 C66 O25 Cr6 158.4(9)
O32 Cr6 O25 C66 11(6)
O31 Cr6 O25 C66 13.2(13)
O24 Cr6 O25 C66 -77.8(13)
O27 Cr6 O25 C66 104.5(13)
O22 Cr6 O25 C66 -168.3(13)
O25 C66 O26 Cr7 -11.9(17)
C67 C66 O26 Cr7 162.5(8)
F1 Cr7 O26 C66 133.5(10)
O29 Cr7 O26 C66 -134.1(10)
O28 Cr7 O26 C66 -47.0(10)
O31 Cr7 O26 C66 46.6(10)
N1 Cr7 O26 C66 44(5)
O28 C61 O27 Cr6 -19.9(15)
C62 C61 O27 Cr6 160.7(6)
O32 Cr6 O27 C61 132.2(9)
O31 Cr6 O27 C61 49.9(9)
O25 Cr6 O27 C61 -43.9(9)
O24 Cr6 O27 C61 -72(5)
O22 Cr6 O27 C61 -132.4(9)
O27 C61 O28 Cr7 -15.4(18)
C62 C61 O28 Cr7 164.1(7)
F1 Cr7 O28 C61 -91(6)
O29 Cr7 O28 C61 -171.3(11)
O26 Cr7 O28 C61 97.4(11)
O31 Cr7 O28 C61 5.3(11)
N1 Cr7 O28 C61 -78.1(11)
O30 C71 O29 Cr7 -6(2)
C72 C71 O29 Cr7 162.5(8)
F1 Cr7 O29 C71 8.7(12)
O26 Cr7 O29 C71 -84.2(12)
O28 Cr7 O29 C71 -174.9(12)
O31 Cr7 O29 C71 84(6)
N1 Cr7 O29 C71 95.9(12)
O29 C71 O30 Ni1 -26(2)
C72 C71 O30 Ni1 165.7(8)
F2 Ni1 O30 C71 21(4)
F1 Ni1 O30 C71 38.9(12)
N3 Ni1 O30 C71 124.7(12)
O1 Ni1 O30 C71 -143.8(12)
O3 Ni1 O30 C71 -54.4(12)
C78 C77 O31 Cr6 18.3(12)
C76 C77 O31 Cr6 -103.4(9)
C78 C77 O31 Cr7 161.1(7)
C76 C77 O31 Cr7 39.4(10)
O32 Cr6 O31 C77 -5.4(8)
O25 Cr6 O31 C77 174.8(8)
O24 Cr6 O31 C77 -97.9(8)
O27 Cr6 O31 C77 86.2(8)
O22 Cr6 O31 C77 28(8)
O32 Cr6 O31 Cr7 -145.5(5)
O25 Cr6 O31 Cr7 34.6(5)
O24 Cr6 O31 Cr7 121.9(4)
O27 Cr6 O31 Cr7 -53.9(4)
O22 Cr6 O31 Cr7 -112(8)
F1 Cr7 O31 C77 71.3(7)
O29 Cr7 O31 C77 -4(6)
O26 Cr7 O31 C77 164.1(7)
O28 Cr7 O31 C77 -105.0(7)
N1 Cr7 O31 C77 -16.1(7)
F1 Cr7 O31 Cr6 -147.1(4)
O29 Cr7 O31 Cr6 138(5)
O26 Cr7 O31 Cr6 -54.3(4)
O28 Cr7 O31 Cr6 36.5(4)
N1 Cr7 O31 Cr6 125.5(4)
C77 C78 O32 Cr6 21.1(11)
C79 C78 O32 Cr6 -99.6(9)
C77 C78 O32 Cr5 160.5(7)
C79 C78 O32 Cr5 39.7(10)
O31 Cr6 O32 C78 -9.5(7)
O25 Cr6 O32 C78 -7(6)
O24 Cr6 O32 C78 81.3(8)
O27 Cr6 O32 C78 -100.7(8)
O22 Cr6 O32 C78 172.0(8)
O31 Cr6 O32 Cr5 -145.8(5)
O25 Cr6 O32 Cr5 -143(6)
O24 Cr6 O32 Cr5 -55.0(5)
O27 Cr6 O32 Cr5 123.0(5)
O22 Cr6 O32 Cr5 35.7(5)
O33 Cr5 O32 C78 -13.3(6)
O23 Cr5 O32 C78 -101.6(7)
O21 Cr5 O32 C78 169.4(7)
O18 Cr5 O32 C78 19(4)
O20 Cr5 O32 C78 82.6(7)
O33 Cr5 O32 Cr6 125.5(5)
O23 Cr5 O32 Cr6 37.1(5)
O21 Cr5 O32 Cr6 -51.9(5)
O18 Cr5 O32 Cr6 158(4)
O20 Cr5 O32 Cr6 -138.7(5)
C78 C79 O33 Cr4 -97.6(8)
C80 C79 O33 Cr4 26.4(11)
C78 C79 O33 Cr5 42.3(9)
C80 C79 O33 Cr5 166.3(7)
O19 Cr4 O33 C79 88.7(8)
O17 Cr4 O33 C79 179.1(8)
O34 Cr4 O33 C79 -1.8(8)
O14 Cr4 O33 C79 62(35)
O16 Cr4 O33 C79 -91.5(8)
O19 Cr4 O33 Cr5 -47.5(5)
O17 Cr4 O33 Cr5 42.9(5)
O34 Cr4 O33 Cr5 -138.1(5)
O14 Cr4 O33 Cr5 -75(35)
O16 Cr4 O33 Cr5 132.2(5)
O23 Cr5 O33 C79 77.1(7)
O21 Cr5 O33 C79 25(6)
O18 Cr5 O33 C79 165.5(7)
O32 Cr5 O33 C79 -17.4(7)
O20 Cr5 O33 C79 -106.2(7)
O23 Cr5 O33 Cr4 -144.6(5)
O21 Cr5 O33 Cr4 164(6)
O18 Cr5 O33 Cr4 -56.2(5)
O32 Cr5 O33 Cr4 120.9(5)
O20 Cr5 O33 Cr4 32.1(5)
C81 C80 O34 Cr3 -45.9(10)
C79 C80 O34 Cr3 -176.5(8)
C81 C80 O34 Cr4 -179.5(7)
C79 C80 O34 Cr4 49.9(11)
O13 Cr3 O34 C80 -166.1(7)
O35 Cr3 O34 C80 19.8(7)
O10 Cr3 O34 C80 -67(4)
O12 Cr3 O34 C80 107.6(7)
O15 Cr3 O34 C80 -75.1(7)
O13 Cr3 O34 Cr4 -39.2(5)
O35 Cr3 O34 Cr4 146.6(5)
O10 Cr3 O34 Cr4 60(4)
O12 Cr3 O34 Cr4 -125.5(4)
O15 Cr3 O34 Cr4 51.7(4)
O19 Cr4 O34 C80 -121.3(7)
O33 Cr4 O34 C80 -26.5(7)
O17 Cr4 O34 C80 -17(4)
O14 Cr4 O34 C80 154.0(7)
O16 Cr4 O34 C80 65.3(7)
O19 Cr4 O34 Cr3 111.6(5)
O33 Cr4 O34 Cr3 -153.6(5)
O17 Cr4 O34 Cr3 -144(3)
O14 Cr4 O34 Cr3 26.9(5)
O16 Cr4 O34 Cr3 -61.8(5)
C80 C81 O35 Cr3 -38.3(10)
C80 C81 O35 Cr2 177.8(6)
O13 Cr3 O35 C81 -63(3)
O34 Cr3 O35 C81 12.3(7)
O10 Cr3 O35 C81 -173.0(7)
O12 Cr3 O35 C81 -81.3(7)
O15 Cr3 O35 C81 98.8(7)
O13 Cr3 O35 Cr2 80(3)
O34 Cr3 O35 Cr2 155.4(5)
O10 Cr3 O35 Cr2 -29.8(5)
O12 Cr3 O35 Cr2 61.8(5)
O15 Cr3 O35 Cr2 -118.1(5)
F3 Cr2 O35 C81 10.9(7)
O9 Cr2 O35 C81 -169.0(7)
O11 Cr2 O35 C81 97.5(7)
O8 Cr2 O35 C81 -80.4(8)
O6 Cr2 O35 C81 -171(8)
F3 Cr2 O35 Cr3 -130.1(4)
O9 Cr2 O35 Cr3 50.0(5)
O11 Cr2 O35 Cr3 -43.5(5)
O8 Cr2 O35 Cr3 138.6(5)
O6 Cr2 O35 Cr3 48(8)
O37 C84 O36 Ni2 -26.6(18)
C85 C84 O36 Ni2 153.4(7)
F4 Ni2 O36 C84 -74(3)
O65 Ni2 O36 C84 179.8(10)
F5 Ni2 O36 C84 0.6(10)
O38 Ni2 O36 C84 91.2(10)
N4 Ni2 O36 C84 -89.1(10)
O36 C84 O37 Cr8 10.1(19)
C85 C84 O37 Cr8 -169.8(7)
F5 Cr8 O37 C84 26.3(11)
F6 Cr8 O37 C84 176(100)
O39 Cr8 O37 C84 -68.0(11)
O42 Cr8 O37 C84 113.6(11)
O40 Cr8 O37 C84 -152.4(11)
O39 C89 O38 Ni2 -42.1(15)
C90 C89 O38 Ni2 128.3(9)
F4 Ni2 O38 C89 136.5(9)
O65 Ni2 O38 C89 -134.4(10)
F5 Ni2 O38 C89 50.0(10)
O36 Ni2 O38 C89 -42.2(10)
N4 Ni2 O38 C89 -51(10)
O38 C89 O39 Cr8 27.3(18)
C90 C89 O39 Cr8 -143.7(9)
F5 Cr8 O39 C89 -25.5(12)
F6 Cr8 O39 C89 -114.6(12)
O37 Cr8 O39 C89 68.3(12)
O42 Cr8 O39 C89 100(7)
O40 Cr8 O39 C89 156.1(12)
O41 C94 O40 Cr8 9.2(19)
C95 C94 O40 Cr8 -167.9(7)
F5 Cr8 O40 C94 71(9)
F6 Cr8 O40 C94 28.6(10)
O39 Cr8 O40 C94 119.1(11)
O37 Cr8 O40 C94 -149.7(11)
O42 Cr8 O40 C94 -63.3(11)
O40 C94 O41 Cr9 -33(2)
C95 C94 O41 Cr9 144.5(9)
F6 Cr9 O41 C94 6.2(12)
O43 Cr9 O41 C94 97.7(13)
O44 Cr9 O41 C94 -176.8(13)
O70 Cr9 O41 C94 -112(6)
O46 Cr9 O41 C94 -80.9(13)
O43 C99 O42 Cr8 -13.5(19)
C100 C99 O42 Cr8 171.7(8)
F5 Cr8 O42 C99 -92.3(10)
F6 Cr8 O42 C99 -3.3(10)
O39 Cr8 O42 C99 142(7)
O37 Cr8 O42 C99 173.8(11)
O40 Cr8 O42 C99 86.2(10)
O42 C99 O43 Cr9 -6.5(19)
C100 C99 O43 Cr9 168.7(8)
F6 Cr9 O43 C99 33.1(11)
O44 Cr9 O43 C99 -141.6(11)
O70 Cr9 O43 C99 124.4(11)
O46 Cr9 O43 C99 16(17)
O41 Cr9 O43 C99 -57.2(11)
O45 C104 O44 Cr9 11(2)
C105 C104 O44 Cr9 -160.2(9)
F6 Cr9 O44 C104 167(3)
O43 Cr9 O44 C104 -129.6(12)
O70 Cr9 O44 C104 -40.0(12)
O46 Cr9 O44 C104 50.9(12)
O41 Cr9 O44 C104 137.1(12)
O44 C104 O45 Cr10 17(2)
C105 C104 O45 Cr10 -171.5(9)
O69 Cr10 O45 C104 82(10)
O48 Cr10 O45 C104 -177.7(14)
O50 Cr10 O45 C104 91.7(13)
O70 Cr10 O45 C104 -3.3(14)
O47 Cr10 O45 C104 -91.7(13)
O47 C109 O46 Cr9 37.1(17)
C110 C109 O46 Cr9 -138.8(9)
F6 Cr9 O46 C109 86.1(11)
O43 Cr9 O46 C109 103(16)
O44 Cr9 O46 C109 -99.2(11)
O70 Cr9 O46 C109 -5.1(11)
O41 Cr9 O46 C109 176.5(11)
O46 C109 O47 Cr10 -11.8(17)
C110 C109 O47 Cr10 163.9(8)
O69 Cr10 O47 C109 -115.5(11)
O48 Cr10 O47 C109 147.0(11)
O45 Cr10 O47 C109 64.3(11)
O50 Cr10 O47 C109 -167(5)
O70 Cr10 O47 C109 -31.7(10)
O49 C114 O48 Cr10 -13(2)
C115 C114 O48 Cr10 170.2(9)
O69 Cr10 O48 C114 29.6(14)
O45 Cr10 O48 C114 -148.1(14)
O50 Cr10 O48 C114 -59.4(14)
O70 Cr10 O48 C114 131(4)
O47 Cr10 O48 C114 117.5(14)
O48 C114 O49 Cr11 1(2)
C115 C114 O49 Cr11 176.9(8)
O69 Cr11 O49 C114 -9.5(12)
O52 Cr11 O49 C114 167.9(12)
O68 Cr11 O49 C114 161(100)
O54 Cr11 O49 C114 -100.0(12)
O51 Cr11 O49 C114 79.4(12)
O51 C119 O50 Cr10 -9(2)
C120 C119 O50 Cr10 172.4(8)
O69 Cr10 O50 C119 -18.2(13)
O48 Cr10 O50 C119 79.2(13)
O45 Cr10 O50 C119 162.2(13)
O70 Cr10 O50 C119 -101.8(13)
O47 Cr10 O50 C119 33(6)
O50 C119 O51 Cr11 3(2)
C120 C119 O51 Cr11 -178.9(8)
O69 Cr11 O51 C119 27.5(11)
O52 Cr11 O51 C119 -158.2(11)
O68 Cr11 O51 C119 109.0(11)
O54 Cr11 O51 C119 -66(4)
O49 Cr11 O51 C119 -71.4(11)
O53 C124 O52 Cr11 -4(3)
C125 C124 O52 Cr11 165.6(10)
O69 Cr11 O52 C124 -35(4)
O68 Cr11 O52 C124 -10.9(16)
O54 Cr11 O52 C124 83.1(15)
O51 Cr11 O52 C124 -102.6(16)
O49 Cr11 O52 C124 169.2(16)
O52 C124 O53 Cr12 -16(2)
C125 C124 O53 Cr12 174.4(8)
O67 Cr12 O53 C124 26(7)
O55 Cr12 O53 C124 -55.0(12)
O68 Cr12 O53 C124 41.5(12)
O56 Cr12 O53 C124 -141.9(12)
O58 Cr12 O53 C124 128.5(12)
O55 C129 O54 Cr11 -15.9(17)
C130 C129 O54 Cr11 160.5(8)
O69 Cr11 O54 C129 125.5(10)
O52 Cr11 O54 C129 -49.0(11)
O68 Cr11 O54 C129 43.9(10)
O51 Cr11 O54 C129 -142(3)
O49 Cr11 O54 C129 -135.6(11)
O54 C129 O55 Cr12 -11.8(18)
C130 C129 O55 Cr12 171.7(8)
O67 Cr12 O55 C129 -83.3(11)
O53 Cr12 O55 C129 93.1(11)
O68 Cr12 O55 C129 -0.6(11)
O56 Cr12 O55 C129 -176.9(11)
O58 Cr12 O55 C129 137(4)
O57 C134 O56 Cr12 -22.0(17)
C135 C134 O56 Cr12 155.6(7)
O67 Cr12 O56 C134 49.7(10)
O53 Cr12 O56 C134 -131.1(10)
O55 Cr12 O56 C134 139.2(10)
O68 Cr12 O56 C134 7(5)
O58 Cr12 O56 C134 -44.4(10)
O56 C134 O57 Cr13 -11.3(19)
C135 C134 O57 Cr13 171.2(7)
O67 Cr13 O57 C134 3.1(11)
O66 Cr13 O57 C134 -34(6)
O59 Cr13 O57 C134 95.3(11)
O62 Cr13 O57 C134 -90.5(11)
O60 Cr13 O57 C134 -178.0(11)
O59 C139 O58 Cr12 -20.0(16)
C140 C139 O58 Cr12 158.1(8)
O67 Cr12 O58 C139 8.0(10)
O53 Cr12 O58 C139 -168.4(10)
O55 Cr12 O58 C139 147(4)
O68 Cr12 O58 C139 -74.5(10)
O56 Cr12 O58 C139 101.6(10)
O58 C139 O59 Cr13 -17.8(14)
C140 C139 O59 Cr13 164.2(8)
O67 Cr13 O59 C139 51.7(9)
O66 Cr13 O59 C139 134.0(8)
O57 Cr13 O59 C139 -43.7(9)
O62 Cr13 O59 C139 -109(3)
O60 Cr13 O59 C139 -133.3(9)
O61 C144 O60 Cr13 -21.0(16)
C145 C144 O60 Cr13 166.5(6)
O67 Cr13 O60 C144 -4(4)
O66 Cr13 O60 C144 9.2(9)
O57 Cr13 O60 C144 -172.6(9)
O59 Cr13 O60 C144 -81.2(9)
O62 Cr13 O60 C144 101.5(9)
O60 C144 O61 Cr14 -17.2(15)
C145 C144 O61 Cr14 154.9(6)
F4 Cr14 O61 C144 136.9(8)
O66 Cr14 O61 C144 50.1(9)
O64 Cr14 O61 C144 -130.3(9)
O63 Cr14 O61 C144 -44.5(9)
N2 Cr14 O61 C144 36(5)
O63 C149 O62 Cr13 -26.7(16)
C150 C149 O62 Cr13 154.3(7)
O67 Cr13 O62 C149 134.9(9)
O66 Cr13 O62 C149 52.5(9)
O57 Cr13 O62 C149 -130.0(10)
O59 Cr13 O62 C149 -65(3)
O60 Cr13 O62 C149 -40.1(9)
O62 C149 O63 Cr14 -9.5(18)
C150 C149 O63 Cr14 169.5(7)
F4 Cr14 O63 C149 -116(7)
O66 Cr14 O63 C149 4.6(11)
O61 Cr14 O63 C149 96.2(11)
O64 Cr14 O63 C149 -172.4(11)
N2 Cr14 O63 C149 -79.5(11)
O65 C154 O64 Cr14 -23.4(16)
C155 C154 O64 Cr14 158.2(7)
F4 Cr14 O64 C154 17.7(9)
O66 Cr14 O64 C154 97(6)
O61 Cr14 O64 C154 -75.8(10)
O63 Cr14 O64 C154 -164.5(10)
N2 Cr14 O64 C154 105.2(10)
O64 C154 O65 Ni2 -12.1(16)
C155 C154 O65 Ni2 166.1(7)
F4 Ni2 O65 C154 34.1(9)
F5 Ni2 O65 C154 19(4)
O36 Ni2 O65 C154 -150.7(9)
O38 Ni2 O65 C154 -59.4(9)
N4 Ni2 O65 C154 122.5(9)
C161 C160 O66 Cr13 21.8(11)
C159 C160 O66 Cr13 -99.9(8)
C161 C160 O66 Cr14 164.0(7)
C159 C160 O66 Cr14 42.4(10)
O67 Cr13 O66 C160 -6.8(7)
O57 Cr13 O66 C160 31(6)
O59 Cr13 O66 C160 -98.8(7)
O62 Cr13 O66 C160 86.9(7)
O60 Cr13 O66 C160 174.4(7)
O67 Cr13 O66 Cr14 -145.5(4)
O57 Cr13 O66 Cr14 -108(6)
O59 Cr13 O66 Cr14 122.4(4)
O62 Cr13 O66 Cr14 -51.8(4)
O60 Cr13 O66 Cr14 35.7(4)
F4 Cr14 O66 C160 70.1(7)
O61 Cr14 O66 C160 163.5(7)
O64 Cr14 O66 C160 -9(6)
O63 Cr14 O66 C160 -107.5(7)
N2 Cr14 O66 C160 -17.5(7)
F4 Cr14 O66 Cr13 -149.0(4)
O61 Cr14 O66 Cr13 -55.6(4)
O64 Cr14 O66 Cr13 132(6)
O63 Cr14 O66 Cr13 33.3(4)
N2 Cr14 O66 Cr13 123.3(4)
C162 C161 O67 Cr13 -100.8(9)
C160 C161 O67 Cr13 24.9(10)
C162 C161 O67 Cr12 38.0(11)
C160 C161 O67 Cr12 163.6(7)
O66 Cr13 O67 C161 -11.4(7)
O57 Cr13 O67 C161 170.6(7)
O59 Cr13 O67 C161 79.0(7)
O62 Cr13 O67 C161 -103.2(7)
O60 Cr13 O67 C161 2(4)
O66 Cr13 O67 Cr12 -146.9(4)
O57 Cr13 O67 Cr12 35.0(4)
O59 Cr13 O67 Cr12 -56.6(4)
O62 Cr13 O67 Cr12 121.2(4)
O60 Cr13 O67 Cr12 -134(3)
O53 Cr12 O67 C161 2(6)
O55 Cr12 O67 C161 82.3(7)
O68 Cr12 O67 C161 -14.2(7)
O56 Cr12 O67 C161 169.2(7)
O58 Cr12 O67 C161 -100.9(7)
O53 Cr12 O67 Cr13 140(6)
O55 Cr12 O67 Cr13 -139.6(4)
O68 Cr12 O67 Cr13 123.9(4)
O56 Cr12 O67 Cr13 -52.7(4)
O58 Cr12 O67 Cr13 37.2(4)
C161 C162 O68 Cr11 -100.6(9)
C163 C162 O68 Cr11 28.4(10)
C161 C162 O68 Cr12 38.1(10)
C163 C162 O68 Cr12 167.2(6)
O69 Cr11 O68 C162 -3.4(7)
O52 Cr11 O68 C162 179.1(7)
O54 Cr11 O68 C162 87.1(7)
O51 Cr11 O68 C162 -92.4(7)
O49 Cr11 O68 C162 -174(100)
O69 Cr11 O68 Cr12 -139.7(4)
O52 Cr11 O68 Cr12 42.8(4)
O54 Cr11 O68 Cr12 -49.2(4)
O51 Cr11 O68 Cr12 131.3(4)
O49 Cr11 O68 Cr12 50(55)
O67 Cr12 O68 C162 -13.7(7)
O53 Cr12 O68 C162 167.3(7)
O55 Cr12 O68 C162 -102.6(7)
O56 Cr12 O68 C162 29(4)
O58 Cr12 O68 C162 80.7(7)
O67 Cr12 O68 Cr11 124.9(4)
O53 Cr12 O68 Cr11 -54.1(5)
O55 Cr12 O68 Cr11 36.0(4)
O56 Cr12 O68 Cr11 168(4)
O58 Cr12 O68 Cr11 -140.7(4)
C164 C163 O69 Cr10 -51.2(9)
C162 C163 O69 Cr10 178.8(6)
C164 C163 O69 Cr11 176.5(6)
C162 C163 O69 Cr11 46.6(9)
O48 Cr10 O69 C163 -161.9(7)
O45 Cr10 O69 C163 -62(10)
O50 Cr10 O69 C163 -71.6(6)
O70 Cr10 O69 C163 23.6(6)
O47 Cr10 O69 C163 111.8(7)
O48 Cr10 O69 Cr11 -35.0(6)
O45 Cr10 O69 Cr11 65(10)
O50 Cr10 O69 Cr11 55.3(5)
O70 Cr10 O69 Cr11 150.5(5)
O47 Cr10 O69 Cr11 -121.3(5)
O52 Cr11 O69 C163 -2(3)
O68 Cr11 O69 C163 -25.9(6)
O54 Cr11 O69 C163 -119.7(6)
O51 Cr11 O69 C163 66.0(7)
O49 Cr11 O69 C163 154.0(6)
O52 Cr11 O69 Cr10 -127(3)
O68 Cr11 O69 Cr10 -150.7(5)
O54 Cr11 O69 Cr10 115.5(5)
O51 Cr11 O69 Cr10 -58.8(5)
O49 Cr11 O69 Cr10 29.2(5)
C163 C164 O70 Cr9 -179.0(7)
C163 C164 O70 Cr10 -37.3(9)
F6 Cr9 O70 C164 2.6(7)
O43 Cr9 O70 C164 -88.9(7)
O44 Cr9 O70 C164 -174.7(7)
O46 Cr9 O70 C164 89.7(8)
O41 Cr9 O70 C164 121(6)
F6 Cr9 O70 Cr10 -135.2(4)
O43 Cr9 O70 Cr10 133.3(5)
O44 Cr9 O70 Cr10 47.5(5)
O46 Cr9 O70 Cr10 -48.1(5)
O41 Cr9 O70 Cr10 -17(7)
O69 Cr10 O70 C164 7.7(6)
O48 Cr10 O70 C164 -94(4)
O45 Cr10 O70 C164 -174.7(7)
O50 Cr10 O70 C164 96.0(6)
O47 Cr10 O70 C164 -81.0(6)
O69 Cr10 O70 Cr9 148.6(5)
O48 Cr10 O70 Cr9 47(4)
O45 Cr10 O70 Cr9 -33.8(5)
O50 Cr10 O70 Cr9 -123.1(5)
O47 Cr10 O70 Cr9 60.0(5)
